data_1558450
loop_
_publ_author_name
'He, Lizhen'
'Cai, Li-Xuan'
'Li, Meng-Hua'
'Zhang, Guanglu'
'Zhou, Lipeng'
'Chen, Tianfeng'
'Lin, Mei-Jin'
'Sun, Qing-Fu'

_publ_section_title
;
 Designing Highly Stable Coordination-Driven Metallacycle for
 Imaging-Guided Photodynamic Cancer Theranostics
;
_journal_name_full 'Chemical Science'
_journal_paper_doi 10.1039/D0SC02236E
_journal_year 2020
_chemical_formula_sum 'C408 H400 N48 O64 Pd8'
_chemical_formula_weight 7850.94
_space_group_crystal_system triclinic
_space_group_IT_number 2
_space_group_name_Hall '-P 1'
_space_group_name_H-M_alt 'P -1'
_atom_sites_solution_hydrogens geom
_audit_block_doi 10.5517/ccdc.csd.cc21kr1f
_audit_creation_method SHELXL-2016/4
_audit_update_record
;
2019-01-28 deposited with the CCDC.	2020-06-30 downloaded from the CCDC.
;
_cell_angle_alpha 87.829(2)
_cell_angle_beta 86.244(2)
_cell_angle_gamma 70.024(3)
_cell_formula_units_Z 1
_cell_length_a 22.2838(7)
_cell_length_b 27.0021(9)
_cell_length_c 29.9657(6)
_cell_measurement_reflns_used 22066
_cell_measurement_temperature 293(2)
_cell_measurement_theta_max 68.3220
_cell_measurement_theta_min 3.7230
_cell_volume 16907.1(9)
_computing_structure_refinement 'SHELXL-2016/4 (Sheldrick, 2016)'
_diffrn_ambient_temperature 293(2)
_diffrn_measured_fraction_theta_full 0.972
_diffrn_measured_fraction_theta_max 0.953
_diffrn_measurement_device_type 'SuperNova, Dual, Cu at zero, Atlas'
_diffrn_radiation_type CuK\a
_diffrn_radiation_wavelength 1.54184
_diffrn_reflns_av_R_equivalents 0.1297
_diffrn_reflns_av_unetI/netI 0.1819
_diffrn_reflns_Laue_measured_fraction_full 0.972
_diffrn_reflns_Laue_measured_fraction_max 0.953
_diffrn_reflns_limit_h_max 26
_diffrn_reflns_limit_h_min -26
_diffrn_reflns_limit_k_max 32
_diffrn_reflns_limit_k_min -32
_diffrn_reflns_limit_l_max 18
_diffrn_reflns_limit_l_min -36
_diffrn_reflns_number 113024
_diffrn_reflns_point_group_measured_fraction_full 0.972
_diffrn_reflns_point_group_measured_fraction_max 0.953
_diffrn_reflns_theta_full 67.684
_diffrn_reflns_theta_max 69.198
_diffrn_reflns_theta_min 3.405
_exptl_absorpt_coefficient_mu 2.048
_exptl_crystal_colour red
_exptl_crystal_density_diffrn 0.771
_exptl_crystal_description block
_exptl_crystal_F_000 4064
_exptl_crystal_size_max 0.5
_exptl_crystal_size_mid 0.3
_exptl_crystal_size_min 0.3
_refine_diff_density_max 2.066
_refine_diff_density_min -1.112
_refine_diff_density_rms 0.097
_refine_ls_extinction_method none
_refine_ls_goodness_of_fit_ref 0.981
_refine_ls_hydrogen_treatment constr
_refine_ls_matrix_type full
_refine_ls_number_parameters 2185
_refine_ls_number_reflns 60159
_refine_ls_number_restraints 2312
_refine_ls_restrained_S_all 0.975
_refine_ls_R_factor_all 0.1726
_refine_ls_R_factor_gt 0.1135
_refine_ls_shift/su_max 0.002
_refine_ls_shift/su_mean 0.000
_refine_ls_structure_factor_coef Fsqd
_refine_ls_weighting_details 'w=1/[\s^2^(Fo^2^)+(0.1624P)^2^] where P=(Fo^2^+2Fc^2^)/3'
_refine_ls_weighting_scheme calc
_refine_ls_wR_factor_gt 0.2907
_refine_ls_wR_factor_ref 0.3556
_reflns_Friedel_coverage 0.000
_reflns_number_gt 27647
_reflns_number_total 60159
_reflns_threshold_expression 'I > 2\s(I)'
_cod_data_source_file d0sc02236e2.cif
_cod_data_source_block 1_sq_s
_cod_original_cell_volume 16907.2(9)
_cod_database_code 1558450
_shelx_shelxl_version_number 2016/4
_shelx_space_group_comment
;
The symmetry employed for this shelxl refinement is uniquely defined
by the following loop, which should always be used as a source of
symmetry information in preference to the above space-group names.
They are only intended as comments.
;

loop_
_space_group_symop_operation_xyz
'x, y, z'
'-x, -y, -z'

loop_
_atom_site_label
_atom_site_type_symbol
_atom_site_fract_x
_atom_site_fract_y
_atom_site_fract_z
_atom_site_U_iso_or_equiv
_atom_site_adp_type
_atom_site_occupancy
_atom_site_site_symmetry_order
_atom_site_calc_flag
_atom_site_refinement_flags_posn
_atom_site_refinement_flags_adp
_atom_site_refinement_flags_occupancy
_atom_site_disorder_assembly
_atom_site_disorder_group
PD1 Pd 0.53499(3) 0.91925(3) 0.80622(2) 0.06068(19) Uani 1 1 d . . . . .
PD2 Pd 0.39624(3) 0.93155(3) 0.84694(2) 0.05987(18) Uani 1 1 d . . . . .
PD3 Pd 0.96528(3) 0.08668(3) 0.81104(2) 0.05876(18) Uani 1 1 d . . . . .
PD4 Pd 0.84352(3) 0.06314(3) 0.85204(2) 0.06180(19) Uani 1 1 d . . . . .
N1_1 N 0.4610(3) 0.8602(3) 0.8472(3) 0.0691(19) Uani 1 1 d . U . . .
N2_1 N 0.5196(4) 0.8537(3) 0.8284(2) 0.0644(17) Uani 1 1 d . U . . .
C3_1 C 0.5547(4) 0.8011(4) 0.8263(3) 0.068(2) Uani 1 1 d . U . . .
C4_1 C 0.5171(5) 0.7734(4) 0.8439(3) 0.069(2) Uani 1 1 d . U . . .
C5_1 C 0.4574(4) 0.8101(4) 0.8569(3) 0.066(2) Uani 1 1 d . U . . .
C6_1 C 0.6225(5) 0.7823(4) 0.8084(4) 0.081(3) Uani 1 1 d . U . . .
H6A_1 H 0.629329 0.753667 0.788483 0.122 Uiso 1 1 calc R U . . .
H6AB_1 H 0.650290 0.770622 0.832713 0.122 Uiso 1 1 calc R U . . .
H6AC_1 H 0.631683 0.810689 0.792460 0.122 Uiso 1 1 calc R U . . .
C7_1 C 0.3980(5) 0.8013(4) 0.8775(4) 0.078(3) Uani 1 1 d . U . . .
H7A_1 H 0.360879 0.829943 0.869111 0.117 Uiso 1 1 calc R U . . .
H7AB_1 H 0.399604 0.799503 0.909441 0.117 Uiso 1 1 calc R U . . .
H7AC_1 H 0.395929 0.768842 0.866894 0.117 Uiso 1 1 calc R U . . .
N8_1 N 0.5360(4) 0.7181(3) 0.8451(3) 0.080(2) Uani 1 1 d . U . . .
C9_1 C 0.5466(6) 0.6926(4) 0.8872(3) 0.082(3) Uani 1 1 d . U . . .
C10_1 C 0.5380(5) 0.6936(4) 0.8054(4) 0.077(3) Uani 1 1 d . U . . .
O11_1 O 0.5330(5) 0.7183(3) 0.9219(2) 0.107(3) Uani 1 1 d . U . . .
O12_1 O 0.5278(4) 0.7184(3) 0.7705(2) 0.085(2) Uani 1 1 d . U . . .
C13_1 C 0.5837(6) 0.5541(4) 0.7701(3) 0.083(3) Uani 1 1 d . U . . .
C14_1 C 0.5599(6) 0.6089(4) 0.7698(3) 0.085(3) Uani 1 1 d . U . . .
H14_1 H 0.545002 0.627154 0.743522 0.102 Uiso 1 1 calc R U . . .
C15_1 C 0.5582(5) 0.6358(4) 0.8070(3) 0.072(2) Uani 1 1 d . U . . .
C16_1 C 0.5728(5) 0.6335(4) 0.8886(3) 0.080(3) Uani 1 1 d . U . . .
C17_1 C 0.5924(5) 0.6059(4) 0.9277(3) 0.078(3) Uani 1 1 d . U . . .
H17_1 H 0.589537 0.623442 0.954289 0.094 Uiso 1 1 calc R U . . .
C18_1 C 0.6161(5) 0.5518(4) 0.9265(3) 0.078(3) Uani 1 1 d . U . . .
C19_1 C 0.6339(5) 0.4327(4) 0.9231(3) 0.074(2) Uani 1 1 d . U . . .
C20_1 C 0.6711(4) 0.3780(4) 0.9222(3) 0.070(2) Uani 1 1 d . U . . .
H20_1 H 0.670806 0.356841 0.947327 0.084 Uiso 1 1 calc R U . . .
C21_1 C 0.7061(4) 0.3572(4) 0.8856(3) 0.064(2) Uani 1 1 d . U . . .
C22_1 C 0.7400(5) 0.3638(4) 0.8060(3) 0.075(2) Uani 1 1 d . U . . .
C23_1 C 0.7371(6) 0.3956(4) 0.7672(4) 0.093(3) Uani 1 1 d . U . . .
H23_1 H 0.760714 0.381429 0.741091 0.111 Uiso 1 1 calc R U . . .
C24_1 C 0.6979(6) 0.4489(4) 0.7685(3) 0.087(3) Uani 1 1 d . U . . .
C25_1 C 0.5771(5) 0.6083(4) 0.8466(3) 0.075(2) Uani 1 1 d . U . . .
C26_1 C 0.6035(5) 0.5519(4) 0.8475(3) 0.073(2) Uani 1 1 d . U . . .
C27_1 C 0.6196(5) 0.5231(4) 0.8894(3) 0.072(2) Uani 1 1 d . U . . .
C28_1 C 0.6164(5) 0.5251(4) 0.8062(3) 0.068(2) Uani 1 1 d . U . . .
C29_1 C 0.6388(5) 0.4656(4) 0.8873(3) 0.071(2) Uani 1 1 d . U . . .
C30_1 C 0.6596(6) 0.4721(4) 0.8052(3) 0.080(3) Uani 1 1 d . U . . .
C31_1 C 0.6678(5) 0.4408(4) 0.8454(3) 0.065(2) Uani 1 1 d . U . . .
C32_1 C 0.7056(6) 0.3876(4) 0.8471(3) 0.086(3) Uani 1 1 d . U . . .
N33_1 N 0.7802(4) 0.2794(3) 0.8450(2) 0.0642(17) Uani 1 1 d . U . . .
C34_1 C 0.7491(4) 0.3007(4) 0.8870(3) 0.067(2) Uani 1 1 d . U . . .
C35_1 C 0.7756(6) 0.3077(4) 0.8051(4) 0.084(3) Uani 1 1 d . U . . .
O36_1 O 0.7578(3) 0.2751(3) 0.9204(2) 0.0793(19) Uani 1 1 d . U . . .
O37_1 O 0.8030(4) 0.2859(3) 0.7706(2) 0.093(2) Uani 1 1 d . U . . .
N38_1 N 0.8395(3) 0.1391(3) 0.8503(2) 0.0599(17) Uani 1 1 d . U . . .
N39_1 N 0.8922(3) 0.1489(3) 0.8335(2) 0.0577(16) Uani 1 1 d . U . . .
C40_1 C 0.8780(5) 0.2000(3) 0.8301(3) 0.0624(19) Uani 1 1 d . U . . .
C41_1 C 0.8154(4) 0.2234(4) 0.8446(3) 0.0640(19) Uani 1 1 d . U . . .
C42_1 C 0.7919(4) 0.1842(4) 0.8563(3) 0.0622(19) Uani 1 1 d . U . . .
C43_1 C 0.7267(5) 0.1884(4) 0.8759(3) 0.082(3) Uani 1 1 d . U . . .
H43A_1 H 0.694780 0.212515 0.858136 0.122 Uiso 1 1 calc R U . . .
H43B_1 H 0.721654 0.200931 0.905924 0.122 Uiso 1 1 calc R U . . .
H43C_1 H 0.722025 0.154304 0.876162 0.122 Uiso 1 1 calc R U . . .
C44_1 C 0.9270(5) 0.2251(4) 0.8128(4) 0.084(3) Uani 1 1 d . U . . .
H44A_1 H 0.926918 0.228172 0.780784 0.125 Uiso 1 1 calc R U . . .
H44B_1 H 0.968706 0.203468 0.821421 0.125 Uiso 1 1 calc R U . . .
H44C_1 H 0.916136 0.259467 0.825320 0.125 Uiso 1 1 calc R U . . .
O45_1 O 0.6385(4) 0.5239(3) 0.9649(2) 0.0820(19) Uani 1 1 d . U . . .
C46_1 C 0.6518(5) 0.5514(4) 1.0012(3) 0.074(2) Uani 1 1 d . U . . .
C47_1 C 0.6997(6) 0.5711(5) 0.9969(4) 0.099(3) Uani 1 1 d . U . . .
H47_1 H 0.721462 0.570792 0.969278 0.119 Uiso 1 1 calc R U . . .
C48_1 C 0.7164(6) 0.5916(5) 1.0331(4) 0.095(3) Uani 1 1 d . U . . .
H48_1 H 0.747932 0.606969 1.029236 0.114 Uiso 1 1 calc R U . . .
C49_1 C 0.6881(6) 0.5902(5) 1.0754(4) 0.094(3) Uani 1 1 d . U . . .
C50_1 C 0.6373(6) 0.5688(5) 1.0776(4) 0.095(3) Uani 1 1 d . U . . .
H50_1 H 0.614517 0.568507 1.104729 0.114 Uiso 1 1 calc R U . . .
C51_1 C 0.6219(5) 0.5489(4) 1.0409(3) 0.079(3) Uani 1 1 d . U . . .
H51_1 H 0.590317 0.533543 1.043304 0.094 Uiso 1 1 calc R U . . .
C52_1 C 0.7034(8) 0.6094(7) 1.1184(5) 0.132(4) Uani 1 1 d . U . . .
C53_1 C 0.7621(10) 0.6308(9) 1.1093(7) 0.195(8) Uani 1 1 d . U . . .
H53A_1 H 0.792029 0.609341 1.087344 0.292 Uiso 1 1 calc R U . . .
H53B_1 H 0.782877 0.629354 1.136598 0.292 Uiso 1 1 calc R U . . .
H53C_1 H 0.746359 0.666620 1.098438 0.292 Uiso 1 1 calc R U . . .
C54_1 C 0.6422(10) 0.6579(9) 1.1348(7) 0.204(9) Uani 1 1 d . U . . .
H54A_1 H 0.637080 0.687358 1.114574 0.307 Uiso 1 1 calc R U . . .
H54B_1 H 0.647938 0.667684 1.164267 0.307 Uiso 1 1 calc R U . . .
H54C_1 H 0.604747 0.647901 1.135360 0.307 Uiso 1 1 calc R U . . .
C55_1 C 0.7149(12) 0.5651(9) 1.1562(5) 0.196(8) Uani 1 1 d . U . . .
H55A_1 H 0.678081 0.554237 1.160034 0.294 Uiso 1 1 calc R U . . .
H55B_1 H 0.721695 0.578816 1.183763 0.294 Uiso 1 1 calc R U . . .
H55C_1 H 0.751773 0.535472 1.147611 0.294 Uiso 1 1 calc R U . . .
O56_1 O 0.5901(3) 0.4516(2) 0.9577(2) 0.0689(15) Uani 1 1 d . U . . .
C57_1 C 0.6030(5) 0.4348(4) 1.0023(3) 0.071(2) Uani 1 1 d . U . . .
C58_1 C 0.5522(5) 0.4369(4) 1.0300(3) 0.070(2) Uani 1 1 d . U . . .
H58_1 H 0.511732 0.446621 1.018777 0.085 Uiso 1 1 calc R U . . .
C59_1 C 0.5594(5) 0.4252(4) 1.0733(4) 0.082(3) Uani 1 1 d . U . . .
H59_1 H 0.523932 0.426964 1.092171 0.098 Uiso 1 1 calc R U . . .
C60_1 C 0.6180(6) 0.4108(5) 1.0902(4) 0.089(3) Uani 1 1 d . U . . .
C61_1 C 0.6704(6) 0.4096(4) 1.0608(4) 0.085(3) Uani 1 1 d . U . . .
H61_1 H 0.710897 0.400188 1.071854 0.102 Uiso 1 1 calc R U . . .
C62_1 C 0.6631(5) 0.4221(4) 1.0165(3) 0.076(2) Uani 1 1 d . U . . .
H62_1 H 0.697451 0.421833 0.997077 0.091 Uiso 1 1 calc R U . . .
C63_1 C 0.6253(7) 0.3970(7) 1.1418(4) 0.125(4) Uani 1 1 d . U . . .
C64_1 C 0.5761(8) 0.4416(9) 1.1705(5) 0.171(7) Uani 1 1 d . U . . .
H64A_1 H 0.586567 0.473268 1.166940 0.257 Uiso 1 1 calc R U . . .
H64B_1 H 0.577680 0.430898 1.201480 0.257 Uiso 1 1 calc R U . . .
H64C_1 H 0.533809 0.448156 1.160841 0.257 Uiso 1 1 calc R U . . .
C65_1 C 0.6942(8) 0.3900(9) 1.1544(5) 0.169(7) Uani 1 1 d . U . . .
H65A_1 H 0.721930 0.354851 1.147747 0.253 Uiso 1 1 calc R U . . .
H65B_1 H 0.694082 0.396149 1.185769 0.253 Uiso 1 1 calc R U . . .
H65C_1 H 0.709195 0.414829 1.137492 0.253 Uiso 1 1 calc R U . . .
C66_1 C 0.6141(9) 0.3434(8) 1.1509(7) 0.183(7) Uani 1 1 d . U . . .
H66A_1 H 0.579484 0.342354 1.133929 0.274 Uiso 1 1 calc R U . . .
H66B_1 H 0.603792 0.339843 1.182168 0.274 Uiso 1 1 calc R U . . .
H66C_1 H 0.652288 0.314923 1.142086 0.274 Uiso 1 1 calc R U . . .
O67_1 O 0.6985(5) 0.4776(3) 0.7310(3) 0.112(3) Uani 1 1 d . U . . .
C68_1 C 0.7578(6) 0.4725(4) 0.7098(3) 0.130(4) Uani 1 1 d G U . . .
C69_1 C 0.8083(7) 0.4781(5) 0.7315(4) 0.191(7) Uani 1 1 d G U . . .
H69_1 H 0.805219 0.481528 0.762432 0.229 Uiso 1 1 calc R U . . .
C70_1 C 0.8633(6) 0.4785(6) 0.7071(6) 0.236(8) Uani 1 1 d G U . . .
H70_1 H 0.897057 0.482290 0.721634 0.283 Uiso 1 1 calc R U . . .
C71_1 C 0.8678(7) 0.4734(6) 0.6609(6) 0.275(10) Uani 1 1 d G U . . .
C72_1 C 0.8174(8) 0.4678(6) 0.6391(4) 0.264(10) Uani 1 1 d G U . . .
H72_1 H 0.820420 0.464370 0.608235 0.317 Uiso 1 1 calc R U . . .
C73_1 C 0.7623(7) 0.4674(5) 0.6636(4) 0.206(7) Uani 1 1 d G U . . .
H73_1 H 0.728580 0.463608 0.649033 0.248 Uiso 1 1 calc R U . . .
C74_1 C 0.9386(15) 0.4727(8) 0.6422(9) 0.366(14) Uani 1 1 d D U . . .
C75_1 C 1.0013(15) 0.4411(14) 0.6667(12) 0.45(2) Uani 1 1 d D U . . .
H75A_1 H 1.016305 0.405073 0.657564 0.676 Uiso 1 1 calc R U . . .
H75B_1 H 0.992111 0.442621 0.698502 0.676 Uiso 1 1 calc R U . . .
H75C_1 H 1.033687 0.456534 0.659053 0.676 Uiso 1 1 calc R U . . .
C76_1 C 0.9468(16) 0.4516(12) 0.5930(10) 0.45(2) Uani 1 1 d D U . . .
H76A_1 H 0.910916 0.441240 0.587091 0.669 Uiso 1 1 calc R U . . .
H76B_1 H 0.985435 0.421698 0.589733 0.669 Uiso 1 1 calc R U . . .
H76C_1 H 0.949007 0.478847 0.572113 0.669 Uiso 1 1 calc R U . . .
C77_1 C 0.9338(17) 0.5327(11) 0.6392(12) 0.43(2) Uani 1 1 d D U . . .
H77A_1 H 0.942011 0.543396 0.667658 0.643 Uiso 1 1 calc R U . . .
H77B_1 H 0.891720 0.554063 0.631068 0.643 Uiso 1 1 calc R U . . .
H77C_1 H 0.964845 0.536843 0.616939 0.643 Uiso 1 1 calc R U . . .
O78_1 O 0.5774(4) 0.5244(3) 0.7350(2) 0.097(2) Uani 1 1 d . U . . .
C79_1 C 0.5423(7) 0.5523(5) 0.6977(4) 0.095(3) Uani 1 1 d . U . . .
C80_1 C 0.5757(8) 0.5678(5) 0.6621(4) 0.109(3) Uani 1 1 d . U . . .
H80_1 H 0.618892 0.563375 0.662773 0.131 Uiso 1 1 calc R U . . .
C81_1 C 0.5401(8) 0.5904(6) 0.6252(5) 0.116(4) Uani 1 1 d . U . . .
H81_1 H 0.560247 0.601946 0.600856 0.139 Uiso 1 1 calc R U . . .
C82_1 C 0.4777(8) 0.5961(5) 0.6236(4) 0.110(4) Uani 1 1 d . U . . .
C83_1 C 0.4476(8) 0.5761(6) 0.6589(5) 0.118(4) Uani 1 1 d . U . . .
H83_1 H 0.405472 0.577508 0.657739 0.142 Uiso 1 1 calc R U . . .
C84_1 C 0.4820(7) 0.5548(6) 0.6944(4) 0.117(4) Uani 1 1 d . U . . .
H84_1 H 0.462713 0.541101 0.717862 0.140 Uiso 1 1 calc R U . . .
C85_1 C 0.4447(9) 0.6216(6) 0.5804(5) 0.127(4) Uani 1 1 d . U . . .
C86_1 C 0.4286(9) 0.6770(6) 0.5811(5) 0.172(8) Uani 1 1 d D U . . .
H86A_1 H 0.450269 0.688299 0.556180 0.258 Uiso 1 1 calc R U . . .
H86B_1 H 0.441446 0.686734 0.608488 0.258 Uiso 1 1 calc R U . . .
H86C_1 H 0.383255 0.693455 0.579259 0.258 Uiso 1 1 calc R U . . .
C87_1 C 0.3934(14) 0.6044(12) 0.5713(11) 0.367(16) Uani 1 1 d D U . . .
H87A_1 H 0.361612 0.632143 0.556126 0.550 Uiso 1 1 calc R U . . .
H87B_1 H 0.374751 0.595536 0.598853 0.550 Uiso 1 1 calc R U . . .
H87C_1 H 0.409026 0.573986 0.552651 0.550 Uiso 1 1 calc R U . . .
C88_1 C 0.4894(11) 0.6067(8) 0.5375(5) 0.240(12) Uani 1 1 d D U . . .
H88A_1 H 0.464249 0.609129 0.512137 0.361 Uiso 1 1 calc R U . . .
H88B_1 H 0.518671 0.571377 0.540511 0.361 Uiso 1 1 calc R U . . .
H88C_1 H 0.512959 0.630574 0.533172 0.361 Uiso 1 1 calc R U . . .
N1_2 N 0.4682(3) 0.9272(3) 0.7626(2) 0.0647(18) Uani 1 1 d . U . . .
N2_2 N 0.4109(3) 0.9278(3) 0.7811(2) 0.0630(19) Uani 1 1 d . U . . .
C3_2 C 0.3734(4) 0.9282(3) 0.7485(3) 0.0597(19) Uani 1 1 d . U . . .
C4_2 C 0.4070(4) 0.9289(4) 0.7076(3) 0.070(2) Uani 1 1 d . U . . .
C5_2 C 0.4655(4) 0.9284(4) 0.7167(3) 0.067(2) Uani 1 1 d . U . . .
C6_2 C 0.3054(4) 0.9285(4) 0.7567(4) 0.082(3) Uani 1 1 d . U . . .
H6A_2 H 0.276017 0.963160 0.750522 0.123 Uiso 1 1 calc R U . . .
H6AB_2 H 0.298763 0.918890 0.787266 0.123 Uiso 1 1 calc R U . . .
H6AC_2 H 0.298400 0.903704 0.737331 0.123 Uiso 1 1 calc R U . . .
C7_2 C 0.5216(5) 0.9280(5) 0.6866(4) 0.087(3) Uani 1 1 d . U . . .
H7A_2 H 0.534303 0.897482 0.668124 0.131 Uiso 1 1 calc R U . . .
H7AB_2 H 0.556397 0.927000 0.704318 0.131 Uiso 1 1 calc R U . . .
H7AC_2 H 0.510218 0.959243 0.668097 0.131 Uiso 1 1 calc R U . . .
N8_2 N 0.3825(3) 0.9311(3) 0.6639(2) 0.068(2) Uani 1 1 d . U . . .
C9_2 C 0.3287(4) 0.9745(4) 0.6537(3) 0.066(2) Uani 1 1 d . U . . .
C10_2 C 0.4096(4) 0.8884(4) 0.6365(3) 0.068(2) Uani 1 1 d . U . . .
O11_2 O 0.3044(3) 1.0109(3) 0.6805(2) 0.079(2) Uani 1 1 d . U . . .
O12_2 O 0.4558(3) 0.8517(3) 0.6485(2) 0.086(2) Uani 1 1 d . U . . .
C13_2 C 0.3828(4) 0.8497(4) 0.5228(3) 0.076(3) Uani 1 1 d . U . . .
C14_2 C 0.4125(5) 0.8512(4) 0.5613(3) 0.079(3) Uani 1 1 d . U . . .
H14_2 H 0.451606 0.825559 0.566854 0.095 Uiso 1 1 calc R U . . .
C15_2 C 0.3842(4) 0.8911(4) 0.5920(3) 0.063(2) Uani 1 1 d . U . . .
C16_2 C 0.3016(4) 0.9754(4) 0.6091(3) 0.060(2) Uani 1 1 d . U . . .
C17_2 C 0.2460(4) 1.0142(4) 0.5998(3) 0.066(2) Uani 1 1 d . U . . .
H17_2 H 0.224955 1.039474 0.620980 0.079 Uiso 1 1 calc R U . . .
C18_2 C 0.2208(4) 1.0156(4) 0.5578(3) 0.069(2) Uani 1 1 d . U . . .
C19_2 C 0.2086(5) 1.0279(4) 0.4542(3) 0.076(2) Uani 1 1 d . U . . .
C20_2 C 0.1892(5) 1.0246(4) 0.4117(3) 0.074(3) Uani 1 1 d . U . . .
H20_2 H 0.172505 1.055799 0.395406 0.089 Uiso 1 1 calc R U . . .
C21_2 C 0.1930(4) 0.9793(4) 0.3923(3) 0.068(2) Uani 1 1 d . U . . .
C22_2 C 0.2276(5) 0.8822(4) 0.3963(3) 0.069(2) Uani 1 1 d . U . . .
C23_2 C 0.2562(5) 0.8357(4) 0.4188(3) 0.072(2) Uani 1 1 d . U . . .
H23_2 H 0.256233 0.803829 0.408176 0.086 Uiso 1 1 calc R U . . .
C24_2 C 0.2850(5) 0.8379(4) 0.4577(3) 0.070(2) Uani 1 1 d . U . . .
C25_2 C 0.3290(4) 0.9342(4) 0.5795(3) 0.065(2) Uani 1 1 d . U . . .
C26_2 C 0.3009(4) 0.9328(4) 0.5400(3) 0.059(2) Uani 1 1 d . U . . .
C27_2 C 0.2509(4) 0.9778(4) 0.5271(3) 0.065(2) Uani 1 1 d . U . . .
C28_2 C 0.3241(4) 0.8873(4) 0.5130(3) 0.069(2) Uani 1 1 d . U . . .
C29_2 C 0.2330(5) 0.9802(4) 0.4794(3) 0.068(2) Uani 1 1 d . U . . .
C30_2 C 0.2861(4) 0.8844(4) 0.4758(3) 0.070(2) Uani 1 1 d . U . . .
C31_2 C 0.2473(4) 0.9315(4) 0.4571(3) 0.065(2) Uani 1 1 d . U . . .
C32_2 C 0.2210(4) 0.9323(4) 0.4148(3) 0.066(2) Uani 1 1 d . U . . .
N33_2 N 0.1730(4) 0.9307(3) 0.3308(2) 0.0690(19) Uani 1 1 d . U . . .
C34_2 C 0.1687(5) 0.9793(4) 0.3480(3) 0.078(3) Uani 1 1 d . U . . .
C35_2 C 0.2018(5) 0.8817(4) 0.3528(3) 0.082(3) Uani 1 1 d . U . . .
O36_2 O 0.1485(4) 1.0195(3) 0.3251(2) 0.088(2) Uani 1 1 d . U . . .
O37_2 O 0.2046(3) 0.8402(3) 0.3353(2) 0.082(2) Uani 1 1 d . U . . .
N38_2 N 0.0945(4) 0.9211(3) 0.2329(3) 0.0699(19) Uani 1 1 d . U . . .
N39_2 N 0.1452(3) 0.9352(3) 0.2136(2) 0.0613(17) Uani 1 1 d . U . . .
C40_2 C 0.1817(4) 0.9385(3) 0.2470(3) 0.0631(19) Uani 1 1 d . U . . .
C41_2 C 0.1527(5) 0.9279(4) 0.2875(3) 0.071(2) Uani 1 1 d . U . . .
C42_2 C 0.0988(4) 0.9172(4) 0.2788(3) 0.062(2) Uani 1 1 d . U . . .
C43_2 C 0.2419(5) 0.9476(5) 0.2390(3) 0.082(3) Uani 1 1 d . U . . .
H43A_2 H 0.256242 0.941168 0.208165 0.123 Uiso 1 1 calc R U . . .
H43B_2 H 0.273147 0.924192 0.257684 0.123 Uiso 1 1 calc R U . . .
H43C_2 H 0.236201 0.983420 0.245819 0.123 Uiso 1 1 calc R U . . .
C44_2 C 0.0514(5) 0.9015(5) 0.3081(3) 0.085(3) Uani 1 1 d . U . . .
H44A_2 H 0.021817 0.893863 0.289954 0.127 Uiso 1 1 calc R U . . .
H44B_2 H 0.028574 0.929749 0.327864 0.127 Uiso 1 1 calc R U . . .
H44C_2 H 0.073337 0.870666 0.325415 0.127 Uiso 1 1 calc R U . . .
O45_2 O 0.1622(3) 1.0518(3) 0.5493(2) 0.0737(18) Uani 1 1 d . U . . .
C46_2 C 0.1444(4) 1.1023(4) 0.5665(3) 0.070(2) Uani 1 1 d . U . . .
C47_2 C 0.1867(5) 1.1295(4) 0.5649(4) 0.081(3) Uani 1 1 d . U . . .
H47_2 H 0.229419 1.112933 0.555870 0.098 Uiso 1 1 calc R U . . .
C48_2 C 0.1647(5) 1.1815(4) 0.5769(4) 0.082(3) Uani 1 1 d . U . . .
H48_2 H 0.192018 1.200999 0.573957 0.098 Uiso 1 1 calc R U . . .
C49_2 C 0.1011(6) 1.2055(5) 0.5937(4) 0.099(3) Uani 1 1 d . U . . .
C50_2 C 0.0624(5) 1.1769(4) 0.5958(4) 0.089(3) Uani 1 1 d . U . . .
H50_2 H 0.020455 1.191933 0.607258 0.107 Uiso 1 1 calc R U . . .
C51_2 C 0.0832(5) 1.1256(4) 0.5815(4) 0.082(3) Uani 1 1 d . U . . .
H51_2 H 0.054871 1.107039 0.582258 0.098 Uiso 1 1 calc R U . . .
C52_2 C 0.0777(8) 1.2665(6) 0.6028(6) 0.145(5) Uani 1 1 d . U . . .
C53_2 C 0.1260(13) 1.2733(8) 0.6380(11) 0.290(13) Uani 1 1 d . U . . .
H53A_2 H 0.169222 1.258931 0.625646 0.434 Uiso 1 1 calc R U . . .
H53B_2 H 0.121591 1.254980 0.665377 0.434 Uiso 1 1 calc R U . . .
H53C_2 H 0.116104 1.310043 0.643781 0.434 Uiso 1 1 calc R U . . .
C54_2 C 0.0195(12) 1.2788(8) 0.6364(10) 0.273(13) Uani 1 1 d . U . . .
H54A_2 H 0.002784 1.316010 0.641671 0.410 Uiso 1 1 calc R U . . .
H54B_2 H 0.032226 1.260149 0.663984 0.410 Uiso 1 1 calc R U . . .
H54C_2 H -0.012894 1.267977 0.624360 0.410 Uiso 1 1 calc R U . . .
C55_2 C 0.0825(16) 1.2960(9) 0.5624(10) 0.315(16) Uani 1 1 d . U . . .
H55A_2 H 0.096373 1.272484 0.537632 0.473 Uiso 1 1 calc R U . . .
H55B_2 H 0.112784 1.313594 0.565625 0.473 Uiso 1 1 calc R U . . .
H55C_2 H 0.041385 1.321718 0.556991 0.473 Uiso 1 1 calc R U . . .
O56_2 O 0.2102(3) 1.0706(3) 0.4722(2) 0.0804(19) Uani 1 1 d . U . . .
C57_2 C 0.1840(5) 1.1196(4) 0.4531(3) 0.075(2) Uani 1 1 d . U . . .
C58_2 C 0.2238(6) 1.1467(5) 0.4352(4) 0.094(3) Uani 1 1 d . U . . .
H58_2 H 0.268034 1.131086 0.435052 0.113 Uiso 1 1 calc R U . . .
C59_2 C 0.1967(7) 1.1967(6) 0.4180(5) 0.123(4) Uani 1 1 d . U . . .
H59_2 H 0.223966 1.213835 0.405867 0.147 Uiso 1 1 calc R U . . .
C60_2 C 0.1326(7) 1.2230(5) 0.4173(4) 0.097(3) Uani 1 1 d . U . . .
C61_2 C 0.0932(6) 1.1944(5) 0.4354(4) 0.100(3) Uani 1 1 d . U . . .
H61_2 H 0.049052 1.210726 0.435347 0.119 Uiso 1 1 calc R U . . .
C62_2 C 0.1170(5) 1.1436(5) 0.4531(4) 0.087(3) Uani 1 1 d . U . . .
H62_2 H 0.089769 1.126126 0.464555 0.104 Uiso 1 1 calc R U . . .
C63_2 C 0.1055(8) 1.2791(6) 0.3985(6) 0.135(4) Uani 1 1 d . U . . .
C64_2 C 0.1344(13) 1.3134(8) 0.4272(10) 0.256(12) Uani 1 1 d . U . . .
H64A_2 H 0.176881 1.292415 0.434812 0.385 Uiso 1 1 calc R U . . .
H64B_2 H 0.107916 1.324627 0.453996 0.385 Uiso 1 1 calc R U . . .
H64C_2 H 0.135804 1.343679 0.409882 0.385 Uiso 1 1 calc R U . . .
C65_2 C 0.0265(10) 1.3056(8) 0.4100(9) 0.222(10) Uani 1 1 d . U . . .
H65A_2 H 0.015084 1.342907 0.413592 0.333 Uiso 1 1 calc R U . . .
H65B_2 H 0.015072 1.290043 0.437093 0.333 Uiso 1 1 calc R U . . .
H65C_2 H 0.004148 1.298970 0.385834 0.333 Uiso 1 1 calc R U . . .
C66_2 C 0.1290(13) 1.2761(7) 0.3504(8) 0.233(11) Uani 1 1 d . U . . .
H66A_2 H 0.093106 1.286670 0.331734 0.350 Uiso 1 1 calc R U . . .
H66B_2 H 0.155521 1.240627 0.343649 0.350 Uiso 1 1 calc R U . . .
H66C_2 H 0.153298 1.299224 0.344825 0.350 Uiso 1 1 calc R U . . .
O67_2 O 0.3081(3) 0.7917(3) 0.48372(19) 0.0750(18) Uani 1 1 d . U . . .
C68_2 C 0.3320(6) 0.7436(4) 0.4620(3) 0.079(2) Uani 1 1 d . U . . .
C69_2 C 0.3777(6) 0.7342(4) 0.4267(3) 0.089(3) Uani 1 1 d . U . . .
H69_2 H 0.394291 0.759893 0.415869 0.107 Uiso 1 1 calc R U . . .
C70_2 C 0.3975(7) 0.6836(5) 0.4084(4) 0.103(3) Uani 1 1 d . U . . .
H70_2 H 0.427634 0.676745 0.384346 0.124 Uiso 1 1 calc R U . . .
C71_2 C 0.3770(7) 0.6451(5) 0.4224(4) 0.102(3) Uani 1 1 d . U . . .
C72_2 C 0.3275(8) 0.6559(5) 0.4567(4) 0.109(4) Uani 1 1 d . U . . .
H72_2 H 0.309478 0.630547 0.465726 0.131 Uiso 1 1 calc R U . . .
C73_2 C 0.3058(6) 0.7064(4) 0.4773(4) 0.090(3) Uani 1 1 d . U . . .
H73_2 H 0.274547 0.713913 0.500601 0.109 Uiso 1 1 calc R U . . .
C74_2 C 0.4006(11) 0.5876(6) 0.4031(5) 0.154(6) Uani 1 1 d . U . . .
C75_2 C 0.4716(10) 0.5649(8) 0.4072(7) 0.266(12) Uani 1 1 d D U . . .
H75A_2 H 0.489962 0.538483 0.384941 0.398 Uiso 1 1 calc R U . . .
H75B_2 H 0.480486 0.549365 0.436396 0.398 Uiso 1 1 calc R U . . .
H75C_2 H 0.489664 0.592424 0.402736 0.398 Uiso 1 1 calc R U . . .
C76_2 C 0.3661(14) 0.5527(6) 0.4240(6) 0.255(11) Uani 1 1 d D U . . .
H76A_2 H 0.331310 0.554071 0.406121 0.382 Uiso 1 1 calc R U . . .
H76B_2 H 0.349765 0.564558 0.453570 0.382 Uiso 1 1 calc R U . . .
H76C_2 H 0.395211 0.517067 0.425555 0.382 Uiso 1 1 calc R U . . .
C77_2 C 0.3847(9) 0.5983(6) 0.3519(4) 0.162(7) Uani 1 1 d D U . . .
H77A_2 H 0.419217 0.575380 0.333585 0.242 Uiso 1 1 calc R U . . .
H77B_2 H 0.379270 0.634297 0.344170 0.242 Uiso 1 1 calc R U . . .
H77C_2 H 0.346008 0.591552 0.347173 0.242 Uiso 1 1 calc R U . . .
O78_2 O 0.4139(3) 0.8105(3) 0.4917(2) 0.091(2) Uani 1 1 d . U . . .
C79_2 C 0.4805(5) 0.7932(4) 0.4883(3) 0.072(2) Uani 1 1 d . U . . .
C80_2 C 0.5111(5) 0.7402(4) 0.4895(4) 0.089(3) Uani 1 1 d . U . . .
H80_2 H 0.487513 0.717627 0.492512 0.107 Uiso 1 1 calc R U . . .
C81_2 C 0.5768(6) 0.7197(5) 0.4863(5) 0.109(4) Uani 1 1 d . U . . .
H81_2 H 0.597458 0.683455 0.488337 0.131 Uiso 1 1 calc R U . . .
C82_2 C 0.6122(6) 0.7527(5) 0.4801(5) 0.114(4) Uani 1 1 d . U . . .
C83_2 C 0.5802(7) 0.8064(5) 0.4766(5) 0.112(4) Uani 1 1 d . U . . .
H83_2 H 0.602557 0.829488 0.470183 0.134 Uiso 1 1 calc R U . . .
C84_2 C 0.5164(6) 0.8246(5) 0.4827(4) 0.095(3) Uani 1 1 d . U . . .
H84_2 H 0.495695 0.860850 0.482999 0.114 Uiso 1 1 calc R U . . .
C85_2 C 0.6868(8) 0.7322(8) 0.4767(7) 0.152(5) Uani 1 1 d . U . . .
C86_2 C 0.7085(10) 0.7020(14) 0.4364(8) 0.316(15) Uani 1 1 d . U . . .
H86A_2 H 0.705588 0.725550 0.411140 0.473 Uiso 1 1 calc R U . . .
H86B_2 H 0.682212 0.680945 0.432479 0.473 Uiso 1 1 calc R U . . .
H86C_2 H 0.752120 0.679460 0.438679 0.473 Uiso 1 1 calc R U . . .
C87_2 C 0.7127(10) 0.6827(9) 0.5145(9) 0.210(8) Uani 1 1 d . U . . .
H87A_2 H 0.708561 0.651249 0.503382 0.315 Uiso 1 1 calc R U . . .
H87B_2 H 0.687596 0.692108 0.542132 0.315 Uiso 1 1 calc R U . . .
H87C_2 H 0.756812 0.676662 0.519503 0.315 Uiso 1 1 calc R U . . .
C88_2 C 0.7147(8) 0.7727(8) 0.4957(6) 0.151(5) Uani 1 1 d . U . . .
H88A_2 H 0.759846 0.756108 0.498656 0.226 Uiso 1 1 calc R U . . .
H88B_2 H 0.694128 0.784188 0.524527 0.226 Uiso 1 1 calc R U . . .
H88C_2 H 0.707134 0.802492 0.475688 0.226 Uiso 1 1 calc R U . . .
N1_3 N 0.3371(3) 1.0065(3) 0.8472(3) 0.0615(17) Uani 1 1 d . U . . .
C2_3 C 0.3223(5) 1.0384(4) 0.8114(4) 0.072(2) Uani 1 1 d . U . . .
H2_3 H 0.337723 1.024915 0.783193 0.087 Uiso 1 1 calc R U . . .
C3_3 C 0.2831(5) 1.0929(5) 0.8153(4) 0.093(3) Uani 1 1 d . U . . .
H3_3 H 0.271262 1.114547 0.790216 0.112 Uiso 1 1 calc R U . . .
C4_3 C 0.2641(6) 1.1114(5) 0.8576(4) 0.103(4) Uani 1 1 d . U . . .
H4_3 H 0.239564 1.146714 0.861295 0.124 Uiso 1 1 calc R U . . .
C5_3 C 0.2806(6) 1.0786(4) 0.8954(4) 0.089(3) Uani 1 1 d . U . . .
H5_3 H 0.266023 1.091170 0.924026 0.107 Uiso 1 1 calc R U . . .
C6_3 C 0.3185(4) 1.0277(4) 0.8889(3) 0.064(2) Uani 1 1 d . U . . .
C7_3 C 0.3407(4) 0.9911(4) 0.9247(3) 0.065(2) Uani 1 1 d . U . . .
C8_3 C 0.3257(4) 1.0019(4) 0.9695(3) 0.077(3) Uani 1 1 d . U . . .
H8_3 H 0.299063 1.035266 0.978189 0.092 Uiso 1 1 calc R U . . .
C9_3 C 0.3499(5) 0.9635(5) 1.0015(4) 0.087(3) Uani 1 1 d . U . . .
H9_3 H 0.337980 0.970695 1.031560 0.105 Uiso 1 1 calc R U . . .
C10_3 C 0.3914(5) 0.9149(5) 0.9894(4) 0.089(3) Uani 1 1 d . U . . .
H10_3 H 0.410889 0.889515 1.010699 0.107 Uiso 1 1 calc R U . . .
C11_3 C 0.4032(4) 0.9053(4) 0.9441(3) 0.071(2) Uani 1 1 d . U . . .
H11_3 H 0.428263 0.871348 0.935658 0.086 Uiso 1 1 calc R U . . .
N12_3 N 0.3819(3) 0.9400(3) 0.9123(2) 0.0621(17) Uani 1 1 d . U . . .
N13_3 N 0.5492(4) 0.9870(3) 0.7878(2) 0.0663(18) Uani 1 1 d . U . . .
C14_3 C 0.5179(5) 1.0230(4) 0.7591(3) 0.073(2) Uani 1 1 d . U . . .
H14_3 H 0.486065 1.017018 0.743928 0.088 Uiso 1 1 calc R U . . .
C15_3 C 0.5300(5) 1.0696(5) 0.7505(4) 0.084(3) Uani 1 1 d . U . . .
H15_3 H 0.505392 1.095503 0.731394 0.101 Uiso 1 1 calc R U . . .
C16_3 C 0.5802(6) 1.0757(5) 0.7715(4) 0.095(3) Uani 1 1 d . U . . .
H16_3 H 0.591806 1.105241 0.764707 0.113 Uiso 1 1 calc R U . . .
C17_3 C 0.6128(5) 1.0398(5) 0.8017(3) 0.084(3) Uani 1 1 d . U . . .
H17_3 H 0.646263 1.044637 0.815835 0.100 Uiso 1 1 calc R U . . .
C18_3 C 0.5955(5) 0.9953(4) 0.8112(3) 0.068(2) Uani 1 1 d . U . . .
C19_3 C 0.6252(4) 0.9566(4) 0.8448(3) 0.068(2) Uani 1 1 d . U . . .
C20_3 C 0.6706(5) 0.9589(5) 0.8722(4) 0.088(3) Uani 1 1 d . U . . .
H20_3 H 0.687776 0.985810 0.868474 0.105 Uiso 1 1 calc R U . . .
C21_3 C 0.6912(5) 0.9207(5) 0.9062(4) 0.095(3) Uani 1 1 d . U . . .
H21_3 H 0.721189 0.922877 0.925472 0.114 Uiso 1 1 calc R U . . .
C22_3 C 0.6673(6) 0.8803(5) 0.9109(4) 0.094(3) Uani 1 1 d . U . . .
H22_3 H 0.681198 0.854020 0.932633 0.113 Uiso 1 1 calc R U . . .
C23_3 C 0.6197(5) 0.8802(4) 0.8809(3) 0.075(2) Uani 1 1 d . U . . .
H23_3 H 0.601779 0.853715 0.883991 0.090 Uiso 1 1 calc R U . . .
N24_3 N 0.6004(4) 0.9165(3) 0.8488(3) 0.0697(19) Uani 1 1 d . U . . .
N25_3 N 0.8340(4) 0.0563(3) 0.9194(2) 0.0695(19) Uani 1 1 d . U . . .
C26_3 C 0.8285(5) 0.0939(4) 0.9506(4) 0.083(3) Uani 1 1 d . U . . .
H26_3 H 0.830754 0.126243 0.940531 0.100 Uiso 1 1 calc R U . . .
C27_3 C 0.8203(6) 0.0866(5) 0.9941(3) 0.088(3) Uani 1 1 d . U . . .
H27_3 H 0.817434 0.112787 1.014276 0.106 Uiso 1 1 calc R U . . .
C28_3 C 0.8160(6) 0.0382(5) 1.0087(4) 0.093(3) Uani 1 1 d . U . . .
H28_3 H 0.808398 0.032315 1.038965 0.112 Uiso 1 1 calc R U . . .
C29_3 C 0.8229(5) -0.0017(4) 0.9780(3) 0.075(2) Uani 1 1 d . U . . .
H29_3 H 0.821704 -0.034487 0.987652 0.090 Uiso 1 1 calc R U . . .
C30_3 C 0.8316(4) 0.0092(4) 0.9334(3) 0.065(2) Uani 1 1 d . U . . .
C31_3 C 0.8463(4) -0.0309(4) 0.8974(3) 0.061(2) Uani 1 1 d . U . . .
C32_3 C 0.8522(5) -0.0829(4) 0.9054(4) 0.075(2) Uani 1 1 d . U . . .
H32_3 H 0.846068 -0.094214 0.934503 0.091 Uiso 1 1 calc R U . . .
C33_3 C 0.8663(6) -0.1165(5) 0.8730(4) 0.093(3) Uani 1 1 d . U . . .
H33_3 H 0.872174 -0.151740 0.879343 0.111 Uiso 1 1 calc R U . . .
C34_3 C 0.8723(6) -0.1004(5) 0.8301(4) 0.093(3) Uani 1 1 d . U . . .
H34_3 H 0.879796 -0.123215 0.806263 0.112 Uiso 1 1 calc R U . . .
C35_3 C 0.8666(5) -0.0473(4) 0.8239(4) 0.083(3) Uani 1 1 d . U . . .
H35_3 H 0.872774 -0.034775 0.795223 0.099 Uiso 1 1 calc R U . . .
N36_3 N 0.8527(3) -0.0144(3) 0.8578(2) 0.0625(17) Uani 1 1 d . U . . .
N37_3 N 1.0273(3) 0.0898(3) 0.8545(3) 0.0652(19) Uani 1 1 d . U . . .
C38_3 C 1.0146(5) 0.1222(4) 0.8918(3) 0.067(2) Uani 1 1 d . U . . .
H38_3 H 0.973134 0.145112 0.897553 0.081 Uiso 1 1 calc R U . . .
C39_3 C 1.0600(5) 0.1216(4) 0.9199(3) 0.071(2) Uani 1 1 d . U . . .
H39_3 H 1.051041 0.146157 0.942560 0.086 Uiso 1 1 calc R U . . .
C40_3 C 1.1201(5) 0.0838(4) 0.9141(3) 0.074(3) Uani 1 1 d . U . . .
H40_3 H 1.151409 0.082045 0.933812 0.089 Uiso 1 1 calc R U . . .
C41_3 C 1.1341(4) 0.0485(4) 0.8794(3) 0.068(2) Uani 1 1 d . U . . .
H41_3 H 1.174694 0.023474 0.875302 0.082 Uiso 1 1 calc R U . . .
C42_3 C 1.0864(4) 0.0512(4) 0.8507(3) 0.065(2) Uani 1 1 d . U . . .
C43_3 C 1.0919(4) 0.0169(4) 0.8135(3) 0.060(2) Uani 1 1 d . U . . .
C44_3 C 1.1471(4) -0.0269(4) 0.8034(3) 0.075(3) Uani 1 1 d . U . . .
H44_3 H 1.183719 -0.031416 0.818576 0.090 Uiso 1 1 calc R U . . .
C45_3 C 1.1487(5) -0.0624(4) 0.7727(3) 0.080(3) Uani 1 1 d . U . . .
H45_3 H 1.184531 -0.092346 0.767970 0.096 Uiso 1 1 calc R U . . .
C46_3 C 1.0944(5) -0.0527(4) 0.7483(4) 0.083(3) Uani 1 1 d . U . . .
H46_3 H 1.095279 -0.074110 0.724476 0.100 Uiso 1 1 calc R U . . .
C47_3 C 1.0392(5) -0.0108(4) 0.7597(3) 0.076(3) Uani 1 1 d . U . . .
H47_3 H 1.001647 -0.007019 0.745915 0.091 Uiso 1 1 calc R U . . .
N48_3 N 1.0389(3) 0.0247(3) 0.7908(2) 0.0624(19) Uani 1 1 d . U . . .
O1_4 O 0.9931(6) -0.0162(5) 0.8929(4) 0.169(5) Uiso 1 1 d D U . . .
C2_4 C 1.0235(11) -0.0685(7) 0.8784(6) 0.178(8) Uiso 1 1 d D U . . .
H2A_4 H 1.065097 -0.072415 0.863931 0.213 Uiso 1 1 calc R U . . .
H2AB_4 H 0.997932 -0.077378 0.857135 0.213 Uiso 1 1 calc R U . . .
C3_4 C 1.0310(12) -0.1046(7) 0.9194(7) 0.202(9) Uiso 1 1 d D U . . .
H3A_4 H 1.075441 -0.126089 0.922452 0.242 Uiso 1 1 calc R U . . .
H3AB_4 H 1.005792 -0.127440 0.917880 0.242 Uiso 1 1 calc R U . . .
C4_4 C 1.0046(12) -0.0638(8) 0.9605(6) 0.211(10) Uiso 1 1 d D U . . .
H4A_4 H 0.962214 -0.062463 0.971546 0.254 Uiso 1 1 calc R U . . .
H4AB_4 H 1.033153 -0.073658 0.984892 0.254 Uiso 1 1 calc R U . . .
C5_4 C 1.0033(9) -0.0103(6) 0.9388(5) 0.144(6) Uiso 1 1 d D U . . .
H5A_4 H 0.968747 0.018756 0.952199 0.173 Uiso 1 1 calc R U . . .
H5AB_4 H 1.043464 -0.004564 0.941733 0.173 Uiso 1 1 calc R U . . .
O6_4 O 0.4686(4) 1.0147(4) 0.8909(3) 0.113(3) Uiso 1 1 d D U . . .
C7_4 C 0.4959(6) 1.0080(5) 0.9335(4) 0.110(4) Uiso 1 1 d D U . . .
H7A_4 H 0.541485 1.001486 0.929517 0.132 Uiso 1 1 calc R U . . .
H7AB_4 H 0.489639 0.977952 0.949271 0.132 Uiso 1 1 calc R U . . .
C8_4 C 0.4628(8) 1.0591(5) 0.9612(4) 0.136(5) Uiso 1 1 d D U . . .
H8A_4 H 0.493561 1.068404 0.977573 0.163 Uiso 1 1 calc R U . . .
H8AB_4 H 0.429440 1.055255 0.982035 0.163 Uiso 1 1 calc R U . . .
C9_4 C 0.4343(7) 1.1011(5) 0.9232(4) 0.123(5) Uiso 1 1 d D U . . .
H9A_4 H 0.387984 1.115082 0.926516 0.148 Uiso 1 1 calc R U . . .
H9AB_4 H 0.450809 1.129998 0.923550 0.148 Uiso 1 1 calc R U . . .
C10_4 C 0.4574(7) 1.0688(5) 0.8793(4) 0.108(4) Uiso 1 1 d D U . . .
H10A_4 H 0.425061 1.080824 0.857480 0.130 Uiso 1 1 calc R U . . .
H10B_4 H 0.496451 1.073287 0.866634 0.130 Uiso 1 1 calc R U . . .
O11_4 O 0.6001(12) 0.9291(10) 0.5012(9) 0.305(11) Uiso 1 1 d D U . . .
C12_4 C 0.585(2) 0.9846(14) 0.4894(9) 0.39(2) Uiso 1 1 d D U . . .
H12A_4 H 0.541756 0.999801 0.480154 0.470 Uiso 1 1 calc R U . . .
H12B_4 H 0.614223 0.988980 0.465164 0.470 Uiso 1 1 calc R U . . .
C13_4 C 0.5938(18) 1.0108(11) 0.5320(12) 0.310(16) Uiso 1 1 d D U . . .
H13A_4 H 0.557685 1.042685 0.538068 0.372 Uiso 1 1 calc R U . . .
H13B_4 H 0.632687 1.019456 0.529321 0.372 Uiso 1 1 calc R U . . .
C14_4 C 0.5977(17) 0.9663(14) 0.5710(8) 0.300(15) Uiso 1 1 d D U . . .
H14A_4 H 0.641088 0.950131 0.580355 0.360 Uiso 1 1 calc R U . . .
H14B_4 H 0.569673 0.981294 0.596819 0.360 Uiso 1 1 calc R U . . .
C15_4 C 0.5750(17) 0.9255(12) 0.5476(10) 0.310(16) Uiso 1 1 d D U . . .
H15A_4 H 0.593493 0.890288 0.560164 0.372 Uiso 1 1 calc R U . . .
H15B_4 H 0.528735 0.935571 0.549407 0.372 Uiso 1 1 calc R U . . .
O16_4 O 0.8837(8) 0.3303(6) 0.9051(5) 0.209(6) Uiso 1 1 d D U . . .
C17_4 C 0.8457(11) 0.3674(7) 0.9397(6) 0.187(8) Uiso 1 1 d D U . . .
H17A_4 H 0.872333 0.367817 0.963942 0.225 Uiso 1 1 calc R U . . .
H17B_4 H 0.810596 0.356603 0.951825 0.225 Uiso 1 1 calc R U . . .
C18_4 C 0.8190(9) 0.4240(6) 0.9177(5) 0.143(6) Uiso 1 1 d D U . . .
H18A_4 H 0.838614 0.447654 0.929043 0.172 Uiso 1 1 calc R U . . .
H18B_4 H 0.772898 0.439209 0.922520 0.172 Uiso 1 1 calc R U . . .
C19_4 C 0.8392(8) 0.4118(5) 0.8668(5) 0.135(5) Uiso 1 1 d D U . . .
H19A_4 H 0.803946 0.429694 0.848111 0.162 Uiso 1 1 calc R U . . .
H19B_4 H 0.875298 0.422777 0.857439 0.162 Uiso 1 1 calc R U . . .
C20_4 C 0.8573(6) 0.3518(5) 0.8642(4) 0.102(4) Uiso 1 1 d D U . . .
H20A_4 H 0.819790 0.342502 0.859681 0.122 Uiso 1 1 calc R U . . .
H20B_4 H 0.888347 0.338339 0.839438 0.122 Uiso 1 1 calc R U . . .
N1_5 N 0.2306(4) 0.9011(3) 0.8765(2) 0.115(3) Uiso 1 1 d D U . . .
O2_5 O 0.2495(4) 0.8678(3) 0.8463(2) 0.097(2) Uiso 1 1 d D U . . .
O3_5 O 0.2548(4) 0.9333(3) 0.8827(2) 0.095(2) Uiso 1 1 d D U . . .
O4_5 O 0.1826(6) 0.8990(5) 0.9013(4) 0.184(5) Uiso 1 1 d D U . . .
N5_5 N 0.2420(4) 0.8575(3) 0.6363(2) 0.111(3) Uiso 1 1 d D U . . .
O6_5 O 0.2673(8) 0.8056(5) 0.6153(5) 0.246(8) Uiso 1 1 d D U . . .
O7_5 O 0.1957(7) 0.8879(7) 0.6337(6) 0.46(2) Uiso 1 1 d D U . . .
O8_5 O 0.2878(5) 0.8649(5) 0.6627(4) 0.151(4) Uiso 1 1 d D U . . .
N9_5 N 0.7780(3) 0.8532(2) -0.00419(19) 0.081(2) Uiso 1 1 d D U . . .
O10_5 O 0.8105(4) 0.8198(4) -0.0401(3) 0.116(3) Uiso 1 1 d D U . . .
O11_5 O 0.7314(5) 0.8541(4) 0.0127(3) 0.143(4) Uiso 1 1 d D U . . .
O12_5 O 0.8093(4) 0.8843(3) 0.0079(2) 0.097(2) Uiso 1 1 d D U . . .
N13_5 N 0.6158(2) 0.78608(19) 0.63256(18) 0.0408(12) Uiso 1 1 d D U . . .
O14_5 O 0.5971(7) 0.7884(6) 0.6816(4) 0.214(6) Uiso 1 1 d D U . . .
O15_5 O 0.6465(7) 0.8023(6) 0.6140(7) 0.437(19) Uiso 1 1 d D U . . .
O16_5 O 0.5819(7) 0.7558(6) 0.6150(5) 0.220(7) Uiso 1 1 d D U . . .

loop_
_atom_site_aniso_label
_atom_site_aniso_U_11
_atom_site_aniso_U_22
_atom_site_aniso_U_33
_atom_site_aniso_U_23
_atom_site_aniso_U_13
_atom_site_aniso_U_12
PD1 0.0503(3) 0.0656(4) 0.0637(4) -0.0224(3) -0.0148(3) -0.0122(3)
PD2 0.0547(4) 0.0563(4) 0.0642(4) -0.0201(3) -0.0092(3) -0.0103(3)
PD3 0.0484(3) 0.0623(4) 0.0608(4) -0.0212(3) -0.0159(3) -0.0082(3)
PD4 0.0574(4) 0.0610(4) 0.0634(4) -0.0194(3) -0.0129(3) -0.0117(3)
N1_1 0.053(4) 0.063(4) 0.083(5) -0.035(4) -0.015(3) -0.003(3)
N2_1 0.066(4) 0.047(4) 0.072(5) -0.012(3) -0.026(3) -0.005(3)
C3_1 0.050(4) 0.067(5) 0.077(6) -0.022(4) -0.025(4) -0.001(4)
C4_1 0.083(5) 0.057(4) 0.059(5) -0.012(4) -0.008(4) -0.013(4)
C5_1 0.059(4) 0.065(5) 0.068(5) -0.010(4) -0.024(4) -0.010(4)
C6_1 0.062(5) 0.078(7) 0.092(7) -0.022(5) -0.021(4) -0.005(5)
C7_1 0.082(6) 0.048(5) 0.104(8) -0.012(5) -0.011(5) -0.022(5)
N8_1 0.105(6) 0.048(4) 0.072(4) -0.012(3) -0.021(4) -0.002(4)
C9_1 0.109(8) 0.062(5) 0.056(4) -0.014(3) -0.006(5) -0.004(5)
C10_1 0.094(7) 0.056(5) 0.073(5) -0.022(4) -0.007(5) -0.012(5)
O11_1 0.161(8) 0.063(4) 0.075(4) -0.019(3) -0.002(5) -0.008(5)
O12_1 0.111(6) 0.073(4) 0.073(4) -0.008(3) -0.012(4) -0.029(4)
C13_1 0.103(7) 0.053(5) 0.072(5) -0.022(4) -0.010(5) 0.004(5)
C14_1 0.118(8) 0.048(4) 0.064(5) -0.006(4) -0.015(5) 0.005(5)
C15_1 0.086(6) 0.056(4) 0.061(5) -0.014(3) -0.014(4) -0.006(5)
C16_1 0.096(7) 0.059(4) 0.072(5) -0.012(4) -0.010(5) -0.006(5)
C17_1 0.097(7) 0.052(4) 0.067(5) -0.006(4) -0.019(5) 0.002(5)
C18_1 0.094(7) 0.068(5) 0.048(4) -0.002(4) -0.011(4) 0.002(5)
C19_1 0.080(6) 0.063(5) 0.063(5) -0.022(4) 0.004(4) -0.004(5)
C20_1 0.068(6) 0.067(5) 0.062(5) -0.012(4) -0.010(4) -0.006(4)
C21_1 0.059(5) 0.058(4) 0.063(5) -0.009(3) 0.003(4) -0.006(4)
C22_1 0.073(6) 0.062(5) 0.077(5) -0.016(4) 0.008(4) -0.006(4)
C23_1 0.115(8) 0.066(5) 0.076(6) -0.024(4) 0.022(6) -0.006(6)
C24_1 0.119(8) 0.068(5) 0.061(5) -0.007(4) 0.006(5) -0.015(5)
C25_1 0.086(6) 0.060(4) 0.068(5) -0.017(3) -0.009(5) -0.007(5)
C26_1 0.077(6) 0.063(4) 0.065(4) -0.014(3) -0.007(4) -0.004(5)
C27_1 0.074(6) 0.060(4) 0.069(4) -0.014(3) -0.001(4) -0.005(5)
C28_1 0.098(7) 0.048(4) 0.056(4) -0.007(3) 0.001(4) -0.021(4)
C29_1 0.068(5) 0.062(4) 0.065(5) -0.019(3) 0.011(4) -0.001(4)
C30_1 0.117(8) 0.050(4) 0.061(4) -0.018(3) -0.003(5) -0.010(4)
C31_1 0.077(6) 0.056(4) 0.054(4) -0.017(3) -0.008(4) -0.008(4)
C32_1 0.106(8) 0.053(5) 0.074(5) -0.021(3) 0.000(5) 0.005(5)
N33_1 0.065(4) 0.055(4) 0.057(4) -0.018(3) -0.002(3) 0.000(3)
C34_1 0.055(5) 0.062(5) 0.081(5) -0.016(4) -0.001(4) -0.016(4)
C35_1 0.094(7) 0.065(5) 0.077(5) -0.021(4) -0.002(5) -0.007(5)
O36_1 0.093(5) 0.058(4) 0.066(4) -0.009(3) 0.005(3) 0.001(4)
O37_1 0.104(5) 0.071(5) 0.073(4) -0.025(3) 0.011(4) 0.010(4)
N38_1 0.042(3) 0.056(4) 0.077(5) -0.014(3) -0.010(3) -0.009(3)
N39_1 0.049(4) 0.061(4) 0.057(4) -0.019(3) -0.007(3) -0.007(3)
C40_1 0.079(5) 0.050(4) 0.048(5) -0.003(3) -0.003(4) -0.010(4)
C41_1 0.071(5) 0.057(4) 0.054(5) -0.014(3) -0.006(4) -0.007(4)
C42_1 0.059(4) 0.059(5) 0.055(5) -0.011(4) -0.007(3) -0.001(4)
C43_1 0.061(5) 0.081(7) 0.082(7) -0.007(5) -0.001(4) 0.003(5)
C44_1 0.076(6) 0.066(6) 0.099(8) -0.004(5) 0.000(5) -0.012(5)
O45_1 0.097(5) 0.070(4) 0.067(4) -0.009(3) -0.019(3) -0.010(4)
C46_1 0.082(6) 0.066(6) 0.067(5) -0.009(4) -0.014(4) -0.014(5)
C47_1 0.103(8) 0.114(9) 0.087(6) -0.027(6) -0.002(6) -0.042(7)
C48_1 0.087(7) 0.111(9) 0.100(6) -0.002(6) -0.016(5) -0.048(7)
C49_1 0.117(8) 0.083(7) 0.092(5) -0.006(5) -0.032(5) -0.041(6)
C50_1 0.108(8) 0.121(9) 0.065(6) -0.019(6) -0.006(5) -0.049(7)
C51_1 0.086(7) 0.077(7) 0.073(5) -0.013(5) -0.017(4) -0.024(5)
C52_1 0.155(11) 0.151(11) 0.113(7) -0.038(7) -0.015(8) -0.078(9)
C53_1 0.209(15) 0.22(2) 0.215(19) -0.065(14) -0.043(14) -0.134(16)
C54_1 0.199(14) 0.229(17) 0.179(17) -0.128(13) -0.044(12) -0.045(13)
C55_1 0.29(2) 0.235(17) 0.096(10) -0.007(9) -0.086(13) -0.122(15)
O56_1 0.067(4) 0.057(4) 0.068(3) -0.006(3) 0.002(3) -0.001(3)
C57_1 0.069(5) 0.073(6) 0.055(4) -0.018(4) 0.011(3) -0.006(5)
C58_1 0.070(5) 0.058(5) 0.078(5) -0.011(4) 0.000(4) -0.016(5)
C59_1 0.080(6) 0.081(7) 0.076(5) -0.013(5) 0.020(4) -0.019(6)
C60_1 0.098(7) 0.098(8) 0.068(5) -0.012(5) -0.003(4) -0.029(6)
C61_1 0.083(6) 0.081(7) 0.086(5) -0.019(5) -0.001(4) -0.020(6)
C62_1 0.063(5) 0.082(7) 0.076(5) -0.020(5) 0.008(4) -0.015(5)
C63_1 0.107(8) 0.167(11) 0.085(6) -0.003(7) 0.014(5) -0.031(9)
C64_1 0.132(11) 0.258(17) 0.086(9) -0.039(11) 0.024(9) -0.019(12)
C65_1 0.110(9) 0.27(2) 0.098(10) 0.014(12) -0.022(7) -0.030(11)
C66_1 0.146(15) 0.185(13) 0.190(18) 0.097(12) 0.004(12) -0.033(12)
O67_1 0.149(7) 0.075(5) 0.075(5) -0.004(3) 0.030(5) 0.004(5)
C68_1 0.176(10) 0.059(7) 0.113(8) 0.005(6) 0.071(7) 0.000(8)
C69_1 0.168(13) 0.172(16) 0.202(13) 0.016(14) 0.052(10) -0.030(14)
C70_1 0.175(13) 0.156(16) 0.331(17) 0.026(18) 0.097(13) -0.021(14)
C71_1 0.275(16) 0.136(14) 0.324(17) 0.042(17) 0.175(14) 0.008(14)
C72_1 0.324(19) 0.175(17) 0.189(13) -0.005(13) 0.173(12) 0.018(16)
C73_1 0.292(16) 0.153(14) 0.106(8) -0.020(10) 0.102(9) -0.006(14)
C74_1 0.327(18) 0.198(19) 0.48(3) 0.11(2) 0.234(18) -0.028(19)
C75_1 0.253(17) 0.28(4) 0.67(4) 0.07(4) 0.24(2) 0.04(3)
C76_1 0.45(4) 0.22(3) 0.50(3) 0.05(3) 0.34(2) 0.04(3)
C77_1 0.36(4) 0.20(2) 0.64(5) 0.07(3) 0.27(4) -0.05(2)
O78_1 0.138(6) 0.056(4) 0.076(4) -0.017(3) -0.019(4) -0.002(4)
C79_1 0.119(7) 0.065(6) 0.070(5) -0.014(4) -0.019(5) 0.010(6)
C80_1 0.140(9) 0.077(8) 0.097(7) -0.005(6) -0.025(6) -0.017(7)
C81_1 0.146(9) 0.088(9) 0.097(8) 0.013(6) -0.024(7) -0.015(9)
C82_1 0.146(9) 0.069(7) 0.090(6) -0.023(5) -0.028(6) 0.003(7)
C83_1 0.130(9) 0.100(10) 0.105(8) -0.006(6) -0.036(6) -0.009(8)
C84_1 0.121(7) 0.110(10) 0.078(7) -0.016(6) -0.008(6) 0.016(8)
C85_1 0.159(11) 0.100(8) 0.116(8) 0.011(7) -0.066(7) -0.027(9)
C86_1 0.23(2) 0.093(8) 0.136(13) 0.010(8) -0.047(13) 0.029(11)
C87_1 0.37(3) 0.41(3) 0.44(4) 0.18(3) -0.28(2) -0.26(3)
C88_1 0.29(2) 0.21(2) 0.074(7) -0.029(10) -0.078(9) 0.111(16)
N1_2 0.051(4) 0.060(4) 0.077(4) -0.032(4) -0.001(3) -0.008(3)
N2_2 0.048(4) 0.062(4) 0.075(4) -0.044(4) 0.001(3) -0.010(3)
C3_2 0.053(4) 0.049(5) 0.069(4) -0.008(4) -0.020(3) -0.003(4)
C4_2 0.054(4) 0.085(6) 0.063(4) -0.030(4) -0.012(3) -0.008(4)
C5_2 0.033(4) 0.092(7) 0.062(4) -0.042(4) -0.013(3) 0.003(4)
C6_2 0.053(5) 0.089(7) 0.099(7) -0.048(6) 0.000(4) -0.013(5)
C7_2 0.059(5) 0.114(9) 0.084(6) -0.039(6) 0.001(4) -0.019(6)
N8_2 0.057(4) 0.078(5) 0.063(4) -0.035(4) -0.013(3) -0.010(3)
C9_2 0.068(5) 0.074(5) 0.050(4) -0.021(4) -0.021(4) -0.012(4)
C10_2 0.061(5) 0.072(6) 0.064(5) -0.029(4) -0.027(4) -0.006(4)
O11_2 0.071(4) 0.080(4) 0.072(4) -0.042(3) -0.021(3) -0.001(3)
O12_2 0.077(4) 0.094(5) 0.065(4) -0.037(3) -0.036(3) 0.007(4)
C13_2 0.062(5) 0.076(6) 0.075(6) -0.041(5) -0.018(4) 0.003(4)
C14_2 0.075(6) 0.068(6) 0.080(6) -0.037(5) -0.024(4) 0.003(5)
C15_2 0.064(5) 0.064(5) 0.049(4) -0.021(4) -0.023(3) -0.002(4)
C16_2 0.049(4) 0.061(5) 0.064(5) -0.021(4) -0.010(3) -0.008(3)
C17_2 0.049(4) 0.072(6) 0.071(5) -0.025(4) -0.016(4) -0.008(4)
C18_2 0.055(5) 0.075(6) 0.068(5) -0.035(4) -0.009(4) -0.005(4)
C19_2 0.069(6) 0.071(5) 0.086(6) -0.016(4) -0.031(5) -0.015(5)
C20_2 0.076(6) 0.071(5) 0.076(5) -0.016(4) -0.036(5) -0.020(5)
C21_2 0.066(5) 0.068(5) 0.067(5) -0.022(4) -0.020(4) -0.013(4)
C22_2 0.071(6) 0.068(5) 0.067(5) -0.021(4) -0.022(4) -0.016(5)
C23_2 0.088(7) 0.057(5) 0.068(5) -0.020(4) -0.007(4) -0.019(5)
C24_2 0.084(6) 0.071(5) 0.048(5) -0.020(4) -0.020(4) -0.011(5)
C25_2 0.056(5) 0.065(5) 0.064(5) -0.028(4) -0.018(3) -0.004(4)
C26_2 0.043(4) 0.065(5) 0.060(4) -0.022(4) -0.006(3) -0.004(3)
C27_2 0.056(5) 0.069(5) 0.067(4) -0.027(4) -0.012(4) -0.016(4)
C28_2 0.054(5) 0.070(5) 0.076(5) -0.034(4) -0.020(4) -0.004(4)
C29_2 0.071(6) 0.070(4) 0.055(4) -0.023(3) -0.016(4) -0.010(4)
C30_2 0.061(5) 0.074(5) 0.061(5) -0.030(4) -0.014(4) -0.001(4)
C31_2 0.061(5) 0.079(5) 0.049(4) -0.017(4) -0.013(3) -0.015(4)
C32_2 0.067(5) 0.076(5) 0.056(5) -0.021(4) -0.016(4) -0.021(4)
N33_2 0.071(5) 0.074(4) 0.062(4) -0.020(3) -0.025(3) -0.019(4)
C34_2 0.086(7) 0.080(5) 0.060(5) -0.032(4) -0.017(4) -0.013(5)
C35_2 0.089(7) 0.083(5) 0.071(6) -0.025(4) -0.028(5) -0.018(6)
O36_2 0.106(6) 0.078(5) 0.079(5) -0.002(3) -0.038(4) -0.023(4)
O37_2 0.091(5) 0.075(4) 0.070(4) -0.018(3) -0.042(3) -0.006(4)
N38_2 0.055(4) 0.068(5) 0.082(4) -0.019(4) -0.008(3) -0.012(4)
N39_2 0.049(4) 0.075(5) 0.054(4) -0.017(3) -0.025(3) -0.007(3)
C40_2 0.066(5) 0.047(5) 0.075(5) 0.001(4) -0.029(4) -0.014(4)
C41_2 0.066(5) 0.081(6) 0.069(4) -0.011(4) -0.026(4) -0.026(5)
C42_2 0.054(4) 0.079(6) 0.043(4) -0.031(4) -0.011(3) -0.005(4)
C43_2 0.078(6) 0.125(9) 0.051(5) -0.040(5) -0.022(4) -0.038(6)
C44_2 0.061(6) 0.118(9) 0.069(6) -0.025(5) -0.006(4) -0.019(5)
O45_2 0.068(4) 0.069(4) 0.074(4) -0.024(3) -0.031(3) -0.004(3)
C46_2 0.063(5) 0.066(5) 0.062(5) -0.022(4) -0.019(4) 0.007(4)
C47_2 0.062(5) 0.074(6) 0.094(7) -0.032(5) -0.018(5) 0.002(4)
C48_2 0.077(6) 0.080(6) 0.087(7) -0.026(5) 0.000(5) -0.022(5)
C49_2 0.090(7) 0.084(6) 0.116(8) -0.040(6) 0.027(6) -0.022(5)
C50_2 0.067(6) 0.068(6) 0.117(8) -0.040(6) 0.017(6) -0.003(5)
C51_2 0.067(5) 0.063(5) 0.104(7) -0.011(5) -0.015(5) -0.003(4)
C52_2 0.164(11) 0.075(7) 0.182(12) -0.066(8) 0.089(9) -0.032(8)
C53_2 0.28(2) 0.112(14) 0.48(3) -0.160(18) -0.06(2) -0.042(16)
C54_2 0.235(17) 0.110(14) 0.43(3) -0.099(17) 0.22(2) -0.032(15)
C55_2 0.34(4) 0.122(14) 0.35(2) 0.080(18) 0.13(2) 0.05(2)
O56_2 0.102(5) 0.060(3) 0.076(4) -0.026(3) -0.038(3) -0.015(3)
C57_2 0.075(5) 0.073(5) 0.077(6) -0.009(4) -0.027(5) -0.022(4)
C58_2 0.078(6) 0.098(7) 0.105(8) 0.001(6) -0.012(6) -0.027(5)
C59_2 0.107(7) 0.097(8) 0.163(12) 0.021(8) 0.007(9) -0.037(7)
C60_2 0.109(7) 0.093(7) 0.094(7) 0.005(5) -0.012(6) -0.041(5)
C61_2 0.087(7) 0.087(7) 0.113(9) 0.021(6) -0.019(6) -0.014(5)
C62_2 0.074(5) 0.079(6) 0.099(8) 0.013(5) -0.003(5) -0.016(5)
C63_2 0.127(9) 0.096(8) 0.186(12) 0.039(8) -0.040(9) -0.043(7)
C64_2 0.30(2) 0.116(14) 0.40(3) 0.046(17) -0.15(2) -0.113(19)
C65_2 0.135(10) 0.144(17) 0.36(3) 0.109(18) 0.000(14) -0.022(9)
C66_2 0.33(3) 0.104(13) 0.226(13) 0.083(11) 0.065(17) -0.040(15)
O67_2 0.096(5) 0.071(4) 0.051(3) -0.026(3) -0.022(3) -0.014(4)
C68_2 0.105(7) 0.065(5) 0.061(5) -0.008(4) -0.034(4) -0.016(5)
C69_2 0.119(8) 0.081(6) 0.055(5) -0.027(5) -0.020(4) -0.012(6)
C70_2 0.123(9) 0.091(7) 0.080(7) -0.035(6) -0.025(6) -0.008(6)
C71_2 0.136(9) 0.074(6) 0.074(6) -0.021(5) -0.034(5) 0.001(6)
C72_2 0.163(11) 0.074(6) 0.084(7) -0.008(5) -0.033(6) -0.025(7)
C73_2 0.103(8) 0.065(6) 0.093(7) -0.015(5) -0.021(5) -0.012(5)
C74_2 0.230(14) 0.081(8) 0.108(8) -0.043(7) -0.033(9) 0.010(8)
C75_2 0.266(16) 0.151(17) 0.27(2) -0.132(16) -0.133(16) 0.108(12)
C76_2 0.51(3) 0.064(10) 0.160(14) -0.027(10) 0.05(2) -0.063(15)
C77_2 0.27(2) 0.097(10) 0.084(7) -0.051(7) -0.035(10) -0.012(11)
O78_2 0.060(3) 0.093(5) 0.088(4) -0.050(4) -0.029(3) 0.025(3)
C79_2 0.067(5) 0.067(5) 0.068(5) -0.026(4) -0.012(4) 0.001(4)
C80_2 0.072(5) 0.064(5) 0.114(8) -0.004(6) 0.006(6) -0.003(4)
C81_2 0.083(6) 0.061(6) 0.165(11) -0.011(7) 0.012(7) -0.003(5)
C82_2 0.094(6) 0.079(6) 0.160(11) -0.021(7) 0.049(7) -0.023(5)
C83_2 0.108(7) 0.080(6) 0.148(11) -0.033(7) 0.025(8) -0.036(6)
C84_2 0.107(6) 0.071(6) 0.102(8) -0.038(6) -0.020(6) -0.017(5)
C85_2 0.097(7) 0.143(12) 0.196(13) -0.050(9) 0.050(9) -0.019(7)
C86_2 0.110(13) 0.59(4) 0.219(16) -0.24(2) 0.064(14) -0.08(2)
C87_2 0.113(13) 0.176(17) 0.33(2) 0.026(16) -0.034(15) -0.041(13)
C88_2 0.095(10) 0.189(15) 0.166(15) 0.025(11) 0.004(9) -0.051(11)
N1_3 0.046(4) 0.060(4) 0.082(4) -0.024(3) -0.005(3) -0.020(3)
C2_3 0.067(6) 0.048(5) 0.097(6) -0.010(4) -0.014(5) -0.011(4)
C3_3 0.080(7) 0.069(6) 0.107(7) -0.006(5) -0.012(6) 0.007(5)
C4_3 0.098(8) 0.075(7) 0.113(7) -0.020(5) -0.023(7) 0.006(6)
C5_3 0.094(7) 0.061(5) 0.108(7) -0.028(4) -0.016(6) -0.017(5)
C6_3 0.053(5) 0.070(5) 0.068(4) -0.022(4) -0.007(4) -0.015(4)
C7_3 0.061(5) 0.070(5) 0.072(4) -0.022(4) -0.016(4) -0.029(4)
C8_3 0.056(5) 0.079(6) 0.078(5) -0.034(4) -0.006(4) 0.003(5)
C9_3 0.082(7) 0.104(8) 0.066(5) -0.031(5) -0.011(5) -0.015(6)
C10_3 0.073(6) 0.096(7) 0.070(5) -0.013(5) -0.011(5) 0.009(5)
C11_3 0.060(5) 0.068(5) 0.080(5) -0.016(4) -0.017(4) -0.009(4)
N12_3 0.053(4) 0.053(4) 0.077(4) -0.027(3) -0.017(3) -0.010(3)
N13_3 0.062(4) 0.078(5) 0.067(5) -0.011(3) -0.019(3) -0.030(4)
C14_3 0.070(6) 0.095(7) 0.055(5) -0.021(4) -0.010(4) -0.027(5)
C15_3 0.091(7) 0.089(7) 0.078(7) 0.005(5) -0.019(5) -0.037(6)
C16_3 0.121(9) 0.110(8) 0.070(7) -0.001(5) -0.007(5) -0.062(7)
C17_3 0.091(7) 0.115(8) 0.068(6) -0.007(5) -0.019(5) -0.061(6)
C18_3 0.075(6) 0.079(5) 0.051(5) -0.021(3) -0.014(4) -0.023(5)
C19_3 0.056(5) 0.072(5) 0.076(5) -0.030(4) -0.023(4) -0.014(4)
C20_3 0.066(6) 0.089(7) 0.102(7) -0.017(5) -0.039(5) -0.010(5)
C21_3 0.070(7) 0.099(8) 0.114(8) -0.031(5) -0.040(6) -0.018(6)
C22_3 0.100(8) 0.099(8) 0.085(7) -0.006(5) -0.040(6) -0.031(6)
C23_3 0.062(5) 0.075(6) 0.081(6) -0.025(4) -0.021(4) -0.009(5)
N24_3 0.065(5) 0.059(4) 0.079(5) -0.009(3) -0.023(4) -0.009(4)
N25_3 0.078(5) 0.071(4) 0.061(4) -0.030(3) -0.003(4) -0.025(4)
C26_3 0.104(8) 0.063(6) 0.080(5) -0.028(4) 0.003(6) -0.026(6)
C27_3 0.120(8) 0.094(7) 0.055(5) -0.034(5) 0.001(5) -0.041(7)
C28_3 0.117(8) 0.112(8) 0.072(6) -0.028(5) 0.010(6) -0.067(7)
C29_3 0.088(7) 0.076(6) 0.066(5) -0.010(4) -0.011(5) -0.031(5)
C30_3 0.068(5) 0.065(5) 0.065(4) -0.014(4) -0.017(4) -0.021(4)
C31_3 0.053(5) 0.073(5) 0.059(4) -0.018(4) -0.020(4) -0.020(4)
C32_3 0.076(6) 0.069(5) 0.080(6) -0.025(4) 0.001(5) -0.021(5)
C33_3 0.100(8) 0.080(7) 0.093(6) -0.026(5) 0.010(6) -0.026(6)
C34_3 0.118(9) 0.080(6) 0.085(6) -0.029(5) 0.000(6) -0.038(7)
C35_3 0.098(7) 0.075(6) 0.074(6) -0.020(4) -0.005(5) -0.025(6)
N36_3 0.062(4) 0.068(4) 0.058(4) -0.021(3) -0.015(3) -0.019(4)
N37_3 0.050(4) 0.056(4) 0.090(5) -0.029(4) -0.005(3) -0.016(3)
C38_3 0.067(5) 0.073(6) 0.062(5) -0.018(4) -0.014(4) -0.021(4)
C39_3 0.090(6) 0.082(6) 0.045(5) -0.023(4) -0.028(4) -0.026(5)
C40_3 0.076(5) 0.086(7) 0.067(6) -0.010(4) -0.030(5) -0.029(5)
C41_3 0.055(5) 0.071(6) 0.079(6) -0.012(4) -0.019(4) -0.017(4)
C42_3 0.044(4) 0.084(6) 0.068(5) -0.028(4) -0.008(3) -0.021(4)
C43_3 0.040(4) 0.073(5) 0.061(5) -0.010(4) -0.007(3) -0.012(4)
C44_3 0.051(5) 0.074(6) 0.096(7) -0.023(5) -0.024(4) -0.009(4)
C45_3 0.063(5) 0.083(7) 0.091(7) -0.032(5) -0.007(4) -0.016(5)
C46_3 0.065(5) 0.082(7) 0.094(7) -0.040(5) -0.014(5) -0.010(5)
C47_3 0.066(5) 0.073(6) 0.086(6) -0.040(5) -0.016(5) -0.015(4)
N48_3 0.042(3) 0.068(5) 0.069(4) -0.034(3) -0.023(3) 0.000(3)

loop_
_atom_type_symbol
_atom_type_description
_atom_type_scat_dispersion_real
_atom_type_scat_dispersion_imag
_atom_type_scat_source
C C 0.0181 0.0091 'International Tables Vol C Tables 4.2.6.8 and 6.1.1.4'
H H 0.0000 0.0000 'International Tables Vol C Tables 4.2.6.8 and 6.1.1.4'
N N 0.0311 0.0180 'International Tables Vol C Tables 4.2.6.8 and 6.1.1.4'
O O 0.0492 0.0322 'International Tables Vol C Tables 4.2.6.8 and 6.1.1.4'
Pd Pd 0.1215 3.9337 'International Tables Vol C Tables 4.2.6.8 and 6.1.1.4'

loop_
_geom_angle_atom_site_label_1
_geom_angle_atom_site_label_2
_geom_angle_atom_site_label_3
_geom_angle
_geom_angle_site_symmetry_1
_geom_angle_site_symmetry_3
_geom_angle_publ_flag
N24_3 PD1 N1_2 176.1(3) . . ?
N24_3 PD1 N2_1 96.5(3) . . ?
N1_2 PD1 N2_1 87.2(3) . . ?
N24_3 PD1 N13_3 81.5(3) . . ?
N1_2 PD1 N13_3 94.8(3) . . ?
N2_1 PD1 N13_3 176.4(3) . . ?
N24_3 PD1 PD2 117.2(2) . . ?
N1_2 PD1 PD2 63.4(2) . . ?
N2_1 PD1 PD2 62.9(2) . . ?
N13_3 PD1 PD2 115.4(2) . . ?
N1_1 PD2 N12_3 97.6(3) . . ?
N1_1 PD2 N2_2 84.9(3) . . ?
N12_3 PD2 N2_2 176.3(3) . . ?
N1_1 PD2 N1_3 174.7(3) . . ?
N12_3 PD2 N1_3 81.9(3) . . ?
N2_2 PD2 N1_3 95.2(3) . . ?
N1_1 PD2 PD1 62.6(3) . . ?
N12_3 PD2 PD1 116.6(2) . . ?
N2_2 PD2 PD1 62.27(19) . . ?
N1_3 PD2 PD1 112.8(2) . . ?
N48_3 PD3 N37_3 81.3(2) . . ?
N48_3 PD3 N38_2 95.7(3) . 2_666 ?
N37_3 PD3 N38_2 176.6(3) . 2_666 ?
N48_3 PD3 N39_1 178.1(3) . . ?
N37_3 PD3 N39_1 96.9(3) . . ?
N38_2 PD3 N39_1 86.1(3) 2_666 . ?
N48_3 PD3 PD4 116.2(2) . . ?
N37_3 PD3 PD4 115.8(2) . . ?
N38_2 PD3 PD4 64.0(2) 2_666 . ?
N39_1 PD3 PD4 63.8(2) . . ?
N39_2 PD4 N38_1 87.1(3) 2_666 . ?
N39_2 PD4 N25_3 176.3(3) 2_666 . ?
N38_1 PD4 N25_3 96.4(3) . . ?
N39_2 PD4 N36_3 96.1(3) 2_666 . ?
N38_1 PD4 N36_3 175.2(3) . . ?
N25_3 PD4 N36_3 80.3(3) . . ?
N39_2 PD4 PD3 63.2(2) 2_666 . ?
N38_1 PD4 PD3 62.86(19) . . ?
N25_3 PD4 PD3 117.6(2) . . ?
N36_3 PD4 PD3 115.5(2) . . ?
N2_1 N1_1 C5_1 107.8(7) . . ?
N2_1 N1_1 PD2 118.4(6) . . ?
C5_1 N1_1 PD2 132.9(6) . . ?
N1_1 N2_1 C3_1 109.8(8) . . ?
N1_1 N2_1 PD1 116.0(6) . . ?
C3_1 N2_1 PD1 134.0(7) . . ?
N2_1 C3_1 C4_1 108.1(8) . . ?
N2_1 C3_1 C6_1 121.3(10) . . ?
C4_1 C3_1 C6_1 130.5(9) . . ?
C3_1 C4_1 C5_1 107.4(9) . . ?
C3_1 C4_1 N8_1 124.2(9) . . ?
C5_1 C4_1 N8_1 128.2(10) . . ?
N1_1 C5_1 C4_1 106.9(8) . . ?
N1_1 C5_1 C7_1 123.3(8) . . ?
C4_1 C5_1 C7_1 129.8(9) . . ?
C3_1 C6_1 H6A_1 109.5 . . ?
C3_1 C6_1 H6AB_1 109.5 . . ?
H6A_1 C6_1 H6AB_1 109.5 . . ?
C3_1 C6_1 H6AC_1 109.5 . . ?
H6A_1 C6_1 H6AC_1 109.5 . . ?
H6AB_1 C6_1 H6AC_1 109.5 . . ?
C5_1 C7_1 H7A_1 109.5 . . ?
C5_1 C7_1 H7AB_1 109.5 . . ?
H7A_1 C7_1 H7AB_1 109.5 . . ?
C5_1 C7_1 H7AC_1 109.5 . . ?
H7A_1 C7_1 H7AC_1 109.5 . . ?
H7AB_1 C7_1 H7AC_1 109.5 . . ?
C10_1 N8_1 C4_1 117.2(8) . . ?
C10_1 N8_1 C9_1 125.1(9) . . ?
C4_1 N8_1 C9_1 117.5(7) . . ?
O11_1 C9_1 N8_1 120.7(9) . . ?
O11_1 C9_1 C16_1 121.2(10) . . ?
N8_1 C9_1 C16_1 118.1(8) . . ?
O12_1 C10_1 N8_1 121.2(9) . . ?
O12_1 C10_1 C15_1 121.9(8) . . ?
N8_1 C10_1 C15_1 116.7(10) . . ?
O78_1 C13_1 C14_1 122.8(10) . . ?
O78_1 C13_1 C28_1 115.5(8) . . ?
C14_1 C13_1 C28_1 121.6(9) . . ?
C15_1 C14_1 C13_1 120.7(10) . . ?
C15_1 C14_1 H14_1 119.6 . . ?
C13_1 C14_1 H14_1 119.6 . . ?
C14_1 C15_1 C25_1 119.3(9) . . ?
C14_1 C15_1 C10_1 120.3(9) . . ?
C25_1 C15_1 C10_1 120.3(8) . . ?
C17_1 C16_1 C25_1 122.9(9) . . ?
C17_1 C16_1 C9_1 121.6(8) . . ?
C25_1 C16_1 C9_1 115.5(9) . . ?
C18_1 C17_1 C16_1 118.5(9) . . ?
C18_1 C17_1 H17_1 120.8 . . ?
C16_1 C17_1 H17_1 120.8 . . ?
C27_1 C18_1 C17_1 124.4(9) . . ?
C27_1 C18_1 O45_1 116.8(9) . . ?
C17_1 C18_1 O45_1 118.9(8) . . ?
O56_1 C19_1 C29_1 120.2(8) . . ?
O56_1 C19_1 C20_1 119.5(9) . . ?
C29_1 C19_1 C20_1 120.2(8) . . ?
C21_1 C20_1 C19_1 120.4(10) . . ?
C21_1 C20_1 H20_1 119.8 . . ?
C19_1 C20_1 H20_1 119.8 . . ?
C20_1 C21_1 C32_1 120.8(9) . . ?
C20_1 C21_1 C34_1 119.0(9) . . ?
C32_1 C21_1 C34_1 120.1(8) . . ?
C23_1 C22_1 C35_1 120.8(9) . . ?
C23_1 C22_1 C32_1 119.4(9) . . ?
C35_1 C22_1 C32_1 119.8(10) . . ?
C24_1 C23_1 C22_1 119.0(9) . . ?
C24_1 C23_1 H23_1 120.5 . . ?
C22_1 C23_1 H23_1 120.5 . . ?
O67_1 C24_1 C30_1 119.8(10) . . ?
O67_1 C24_1 C23_1 116.4(9) . . ?
C30_1 C24_1 C23_1 123.8(10) . . ?
C15_1 C25_1 C26_1 120.9(8) . . ?
C15_1 C25_1 C16_1 123.4(9) . . ?
C26_1 C25_1 C16_1 115.7(9) . . ?
C28_1 C26_1 C25_1 118.2(9) . . ?
C28_1 C26_1 C27_1 121.0(9) . . ?
C25_1 C26_1 C27_1 120.8(8) . . ?
C18_1 C27_1 C26_1 117.3(9) . . ?
C18_1 C27_1 C29_1 126.5(9) . . ?
C26_1 C27_1 C29_1 116.2(8) . . ?
C13_1 C28_1 C26_1 115.4(9) . . ?
C13_1 C28_1 C30_1 126.4(8) . . ?
C26_1 C28_1 C30_1 118.2(9) . . ?
C19_1 C29_1 C31_1 117.2(9) . . ?
C19_1 C29_1 C27_1 124.8(8) . . ?
C31_1 C29_1 C27_1 117.9(9) . . ?
C24_1 C30_1 C28_1 124.6(10) . . ?
C24_1 C30_1 C31_1 116.1(9) . . ?
C28_1 C30_1 C31_1 119.2(8) . . ?
C32_1 C31_1 C30_1 123.3(8) . . ?
C32_1 C31_1 C29_1 117.4(9) . . ?
C30_1 C31_1 C29_1 119.2(8) . . ?
C21_1 C32_1 C31_1 121.3(9) . . ?
C21_1 C32_1 C22_1 120.7(9) . . ?
C31_1 C32_1 C22_1 117.7(10) . . ?
C35_1 N33_1 C34_1 125.0(8) . . ?
C35_1 N33_1 C41_1 118.5(7) . . ?
C34_1 N33_1 C41_1 116.3(8) . . ?
O36_1 C34_1 N33_1 121.6(9) . . ?
O36_1 C34_1 C21_1 122.8(8) . . ?
N33_1 C34_1 C21_1 115.6(9) . . ?
O37_1 C35_1 N33_1 120.5(10) . . ?
O37_1 C35_1 C22_1 121.5(11) . . ?
N33_1 C35_1 C22_1 117.9(8) . . ?
C42_1 N38_1 N39_1 109.5(8) . . ?
C42_1 N38_1 PD4 132.7(6) . . ?
N39_1 N38_1 PD4 116.9(5) . . ?
C40_1 N39_1 N38_1 107.9(7) . . ?
C40_1 N39_1 PD3 134.7(6) . . ?
N38_1 N39_1 PD3 116.4(5) . . ?
N39_1 C40_1 C41_1 108.4(8) . . ?
N39_1 C40_1 C44_1 122.1(8) . . ?
C41_1 C40_1 C44_1 129.5(9) . . ?
C42_1 C41_1 C40_1 107.1(8) . . ?
C42_1 C41_1 N33_1 126.5(8) . . ?
C40_1 C41_1 N33_1 126.2(9) . . ?
N38_1 C42_1 C41_1 106.9(8) . . ?
N38_1 C42_1 C43_1 124.1(9) . . ?
C41_1 C42_1 C43_1 128.8(9) . . ?
C42_1 C43_1 H43A_1 109.5 . . ?
C42_1 C43_1 H43B_1 109.5 . . ?
H43A_1 C43_1 H43B_1 109.5 . . ?
C42_1 C43_1 H43C_1 109.5 . . ?
H43A_1 C43_1 H43C_1 109.5 . . ?
H43B_1 C43_1 H43C_1 109.5 . . ?
C40_1 C44_1 H44A_1 109.5 . . ?
C40_1 C44_1 H44B_1 109.5 . . ?
H44A_1 C44_1 H44B_1 109.5 . . ?
C40_1 C44_1 H44C_1 109.5 . . ?
H44A_1 C44_1 H44C_1 109.5 . . ?
H44B_1 C44_1 H44C_1 109.5 . . ?
C18_1 O45_1 C46_1 118.7(8) . . ?
C51_1 C46_1 C47_1 121.3(10) . . ?
C51_1 C46_1 O45_1 117.1(9) . . ?
C47_1 C46_1 O45_1 120.7(9) . . ?
C46_1 C47_1 C48_1 119.9(11) . . ?
C46_1 C47_1 H47_1 120.1 . . ?
C48_1 C47_1 H47_1 120.1 . . ?
C47_1 C48_1 C49_1 122.2(11) . . ?
C47_1 C48_1 H48_1 118.9 . . ?
C49_1 C48_1 H48_1 118.9 . . ?
C48_1 C49_1 C50_1 115.0(10) . . ?
C48_1 C49_1 C52_1 127.8(12) . . ?
C50_1 C49_1 C52_1 117.2(12) . . ?
C51_1 C50_1 C49_1 121.0(11) . . ?
C51_1 C50_1 H50_1 119.5 . . ?
C49_1 C50_1 H50_1 119.5 . . ?
C46_1 C51_1 C50_1 120.4(11) . . ?
C46_1 C51_1 H51_1 119.8 . . ?
C50_1 C51_1 H51_1 119.8 . . ?
C49_1 C52_1 C55_1 110.6(13) . . ?
C49_1 C52_1 C54_1 107.6(13) . . ?
C55_1 C52_1 C54_1 107.2(16) . . ?
C49_1 C52_1 C53_1 109.8(13) . . ?
C55_1 C52_1 C53_1 113.7(16) . . ?
C54_1 C52_1 C53_1 107.7(15) . . ?
C52_1 C53_1 H53A_1 109.5 . . ?
C52_1 C53_1 H53B_1 109.5 . . ?
H53A_1 C53_1 H53B_1 109.5 . . ?
C52_1 C53_1 H53C_1 109.5 . . ?
H53A_1 C53_1 H53C_1 109.5 . . ?
H53B_1 C53_1 H53C_1 109.5 . . ?
C52_1 C54_1 H54A_1 109.5 . . ?
C52_1 C54_1 H54B_1 109.5 . . ?
H54A_1 C54_1 H54B_1 109.5 . . ?
C52_1 C54_1 H54C_1 109.5 . . ?
H54A_1 C54_1 H54C_1 109.5 . . ?
H54B_1 C54_1 H54C_1 109.5 . . ?
C52_1 C55_1 H55A_1 109.5 . . ?
C52_1 C55_1 H55B_1 109.5 . . ?
H55A_1 C55_1 H55B_1 109.5 . . ?
C52_1 C55_1 H55C_1 109.5 . . ?
H55A_1 C55_1 H55C_1 109.5 . . ?
H55B_1 C55_1 H55C_1 109.5 . . ?
C19_1 O56_1 C57_1 122.0(7) . . ?
C58_1 C57_1 C62_1 122.9(10) . . ?
C58_1 C57_1 O56_1 116.3(9) . . ?
C62_1 C57_1 O56_1 120.5(8) . . ?
C59_1 C58_1 C57_1 120.4(10) . . ?
C59_1 C58_1 H58_1 119.8 . . ?
C57_1 C58_1 H58_1 119.8 . . ?
C58_1 C59_1 C60_1 120.6(10) . . ?
C58_1 C59_1 H59_1 119.7 . . ?
C60_1 C59_1 H59_1 119.7 . . ?
C59_1 C60_1 C61_1 118.0(10) . . ?
C59_1 C60_1 C63_1 119.6(11) . . ?
C61_1 C60_1 C63_1 122.4(11) . . ?
C62_1 C61_1 C60_1 121.5(11) . . ?
C62_1 C61_1 H61_1 119.3 . . ?
C60_1 C61_1 H61_1 119.2 . . ?
C57_1 C62_1 C61_1 116.5(9) . . ?
C57_1 C62_1 H62_1 121.7 . . ?
C61_1 C62_1 H62_1 121.7 . . ?
C65_1 C63_1 C66_1 108.1(16) . . ?
C65_1 C63_1 C64_1 109.5(15) . . ?
C66_1 C63_1 C64_1 110.8(14) . . ?
C65_1 C63_1 C60_1 110.0(11) . . ?
C66_1 C63_1 C60_1 107.9(13) . . ?
C64_1 C63_1 C60_1 110.5(14) . . ?
C63_1 C64_1 H64A_1 109.5 . . ?
C63_1 C64_1 H64B_1 109.5 . . ?
H64A_1 C64_1 H64B_1 109.5 . . ?
C63_1 C64_1 H64C_1 109.5 . . ?
H64A_1 C64_1 H64C_1 109.5 . . ?
H64B_1 C64_1 H64C_1 109.5 . . ?
C63_1 C65_1 H65A_1 109.5 . . ?
C63_1 C65_1 H65B_1 109.5 . . ?
H65A_1 C65_1 H65B_1 109.5 . . ?
C63_1 C65_1 H65C_1 109.5 . . ?
H65A_1 C65_1 H65C_1 109.5 . . ?
H65B_1 C65_1 H65C_1 109.5 . . ?
C63_1 C66_1 H66A_1 109.5 . . ?
C63_1 C66_1 H66B_1 109.5 . . ?
H66A_1 C66_1 H66B_1 109.5 . . ?
C63_1 C66_1 H66C_1 109.5 . . ?
H66A_1 C66_1 H66C_1 109.5 . . ?
H66B_1 C66_1 H66C_1 109.5 . . ?
C24_1 O67_1 C68_1 117.4(10) . . ?
C69_1 C68_1 C73_1 120.0 . . ?
C69_1 C68_1 O67_1 123.5(10) . . ?
C73_1 C68_1 O67_1 116.1(10) . . ?
C68_1 C69_1 C70_1 120.0 . . ?
C68_1 C69_1 H69_1 120.0 . . ?
C70_1 C69_1 H69_1 120.0 . . ?
C71_1 C70_1 C69_1 120.0 . . ?
C71_1 C70_1 H70_1 120.0 . . ?
C69_1 C70_1 H70_1 120.0 . . ?
C70_1 C71_1 C72_1 120.0 . . ?
C70_1 C71_1 C74_1 108.5(16) . . ?
C72_1 C71_1 C74_1 131.4(16) . . ?
C73_1 C72_1 C71_1 120.0 . . ?
C73_1 C72_1 H72_1 120.0 . . ?
C71_1 C72_1 H72_1 120.0 . . ?
C72_1 C73_1 C68_1 120.0 . . ?
C72_1 C73_1 H73_1 120.0 . . ?
C68_1 C73_1 H73_1 120.0 . . ?
C76_1 C74_1 C75_1 107.8(14) . . ?
C76_1 C74_1 C77_1 107.9(14) . . ?
C75_1 C74_1 C77_1 107.6(14) . . ?
C76_1 C74_1 C71_1 105(2) . . ?
C75_1 C74_1 C71_1 122(2) . . ?
C77_1 C74_1 C71_1 105.4(19) . . ?
C74_1 C75_1 H75A_1 109.5 . . ?
C74_1 C75_1 H75B_1 109.5 . . ?
H75A_1 C75_1 H75B_1 109.5 . . ?
C74_1 C75_1 H75C_1 109.5 . . ?
H75A_1 C75_1 H75C_1 109.5 . . ?
H75B_1 C75_1 H75C_1 109.5 . . ?
C74_1 C76_1 H76A_1 109.5 . . ?
C74_1 C76_1 H76B_1 109.5 . . ?
H76A_1 C76_1 H76B_1 109.5 . . ?
C74_1 C76_1 H76C_1 109.5 . . ?
H76A_1 C76_1 H76C_1 109.5 . . ?
H76B_1 C76_1 H76C_1 109.5 . . ?
C74_1 C77_1 H77A_1 109.5 . . ?
C74_1 C77_1 H77B_1 109.5 . . ?
H77A_1 C77_1 H77B_1 109.5 . . ?
C74_1 C77_1 H77C_1 109.5 . . ?
H77A_1 C77_1 H77C_1 109.5 . . ?
H77B_1 C77_1 H77C_1 109.5 . . ?
C13_1 O78_1 C79_1 117.7(8) . . ?
C84_1 C79_1 C80_1 121.1(13) . . ?
C84_1 C79_1 O78_1 119.5(14) . . ?
C80_1 C79_1 O78_1 118.5(13) . . ?
C79_1 C80_1 C81_1 115.7(15) . . ?
C79_1 C80_1 H80_1 122.1 . . ?
C81_1 C80_1 H80_1 122.1 . . ?
C82_1 C81_1 C80_1 122.5(16) . . ?
C82_1 C81_1 H81_1 118.7 . . ?
C80_1 C81_1 H81_1 118.7 . . ?
C81_1 C82_1 C83_1 119.4(14) . . ?
C81_1 C82_1 C85_1 116.6(16) . . ?
C83_1 C82_1 C85_1 123.8(16) . . ?
C84_1 C83_1 C82_1 117.6(16) . . ?
C84_1 C83_1 H83_1 121.2 . . ?
C82_1 C83_1 H83_1 121.2 . . ?
C79_1 C84_1 C83_1 123.3(16) . . ?
C79_1 C84_1 H84_1 118.3 . . ?
C83_1 C84_1 H84_1 118.3 . . ?
C86_1 C85_1 C87_1 114.4(17) . . ?
C86_1 C85_1 C82_1 110.2(12) . . ?
C87_1 C85_1 C82_1 112.7(19) . . ?
C86_1 C85_1 C88_1 102.3(15) . . ?
C87_1 C85_1 C88_1 103.1(14) . . ?
C82_1 C85_1 C88_1 113.4(14) . . ?
C85_1 C86_1 H86A_1 109.5 . . ?
C85_1 C86_1 H86B_1 109.5 . . ?
H86A_1 C86_1 H86B_1 109.5 . . ?
C85_1 C86_1 H86C_1 109.5 . . ?
H86A_1 C86_1 H86C_1 109.5 . . ?
H86B_1 C86_1 H86C_1 109.5 . . ?
C85_1 C87_1 H87A_1 109.5 . . ?
C85_1 C87_1 H87B_1 109.5 . . ?
H87A_1 C87_1 H87B_1 109.5 . . ?
C85_1 C87_1 H87C_1 109.5 . . ?
H87A_1 C87_1 H87C_1 109.5 . . ?
H87B_1 C87_1 H87C_1 109.5 . . ?
C85_1 C88_1 H88A_1 109.5 . . ?
C85_1 C88_1 H88B_1 109.5 . . ?
H88A_1 C88_1 H88B_1 109.5 . . ?
C85_1 C88_1 H88C_1 109.5 . . ?
H88A_1 C88_1 H88C_1 109.5 . . ?
H88B_1 C88_1 H88C_1 109.5 . . ?
N2_2 N1_2 C5_2 108.3(6) . . ?
N2_2 N1_2 PD1 114.9(6) . . ?
C5_2 N1_2 PD1 136.6(5) . . ?
C3_2 N2_2 N1_2 108.4(7) . . ?
C3_2 N2_2 PD2 132.6(6) . . ?
N1_2 N2_2 PD2 118.8(5) . . ?
N2_2 C3_2 C4_2 108.6(8) . . ?
N2_2 C3_2 C6_2 123.3(8) . . ?
C4_2 C3_2 C6_2 128.1(8) . . ?
C5_2 C4_2 C3_2 107.2(8) . . ?
C5_2 C4_2 N8_2 126.8(9) . . ?
C3_2 C4_2 N8_2 126.0(8) . . ?
C4_2 C5_2 N1_2 107.5(8) . . ?
C4_2 C5_2 C7_2 131.2(8) . . ?
N1_2 C5_2 C7_2 121.3(7) . . ?
C3_2 C6_2 H6A_2 109.5 . . ?
C3_2 C6_2 H6AB_2 109.5 . . ?
H6A_2 C6_2 H6AB_2 109.5 . . ?
C3_2 C6_2 H6AC_2 109.5 . . ?
H6A_2 C6_2 H6AC_2 109.5 . . ?
H6AB_2 C6_2 H6AC_2 109.5 . . ?
C5_2 C7_2 H7A_2 109.5 . . ?
C5_2 C7_2 H7AB_2 109.5 . . ?
H7A_2 C7_2 H7AB_2 109.5 . . ?
C5_2 C7_2 H7AC_2 109.5 . . ?
H7A_2 C7_2 H7AC_2 109.5 . . ?
H7AB_2 C7_2 H7AC_2 109.5 . . ?
C10_2 N8_2 C9_2 124.0(7) . . ?
C10_2 N8_2 C4_2 118.1(8) . . ?
C9_2 N8_2 C4_2 117.6(6) . . ?
O11_2 C9_2 N8_2 121.4(7) . . ?
O11_2 C9_2 C16_2 121.1(8) . . ?
N8_2 C9_2 C16_2 117.5(7) . . ?
O12_2 C10_2 N8_2 119.6(7) . . ?
O12_2 C10_2 C15_2 122.6(7) . . ?
N8_2 C10_2 C15_2 117.6(8) . . ?
C14_2 C13_2 C28_2 122.1(8) . . ?
C14_2 C13_2 O78_2 118.8(8) . . ?
C28_2 C13_2 O78_2 119.1(7) . . ?
C13_2 C14_2 C15_2 120.2(9) . . ?
C13_2 C14_2 H14_2 119.9 . . ?
C15_2 C14_2 H14_2 119.9 . . ?
C14_2 C15_2 C25_2 118.4(7) . . ?
C14_2 C15_2 C10_2 120.7(8) . . ?
C25_2 C15_2 C10_2 120.9(7) . . ?
C17_2 C16_2 C25_2 120.1(8) . . ?
C17_2 C16_2 C9_2 119.0(7) . . ?
C25_2 C16_2 C9_2 120.6(8) . . ?
C16_2 C17_2 C18_2 119.3(8) . . ?
C16_2 C17_2 H17_2 120.4 . . ?
C18_2 C17_2 H17_2 120.4 . . ?
C27_2 C18_2 O45_2 119.4(8) . . ?
C27_2 C18_2 C17_2 120.4(9) . . ?
O45_2 C18_2 C17_2 119.9(7) . . ?
O56_2 C19_2 C20_2 125.6(10) . . ?
O56_2 C19_2 C29_2 116.6(8) . . ?
C20_2 C19_2 C29_2 117.6(8) . . ?
C21_2 C20_2 C19_2 124.6(10) . . ?
C21_2 C20_2 H20_2 117.7 . . ?
C19_2 C20_2 H20_2 117.7 . . ?
C20_2 C21_2 C32_2 118.5(8) . . ?
C20_2 C21_2 C34_2 121.2(10) . . ?
C32_2 C21_2 C34_2 120.2(8) . . ?
C23_2 C22_2 C32_2 121.6(8) . . ?
C23_2 C22_2 C35_2 120.0(8) . . ?
C32_2 C22_2 C35_2 118.4(9) . . ?
C22_2 C23_2 C24_2 117.8(8) . . ?
C22_2 C23_2 H23_2 121.1 . . ?
C24_2 C23_2 H23_2 121.1 . . ?
C23_2 C24_2 C30_2 124.1(10) . . ?
C23_2 C24_2 O67_2 118.5(8) . . ?
C30_2 C24_2 O67_2 117.0(7) . . ?
C26_2 C25_2 C16_2 120.6(8) . . ?
C26_2 C25_2 C15_2 120.1(7) . . ?
C16_2 C25_2 C15_2 119.1(7) . . ?
C25_2 C26_2 C27_2 118.1(7) . . ?
C25_2 C26_2 C28_2 120.2(8) . . ?
C27_2 C26_2 C28_2 121.7(8) . . ?
C18_2 C27_2 C26_2 119.6(8) . . ?
C18_2 C27_2 C29_2 124.1(9) . . ?
C26_2 C27_2 C29_2 116.4(7) . . ?
C13_2 C28_2 C26_2 117.4(7) . . ?
C13_2 C28_2 C30_2 124.9(7) . . ?
C26_2 C28_2 C30_2 117.6(8) . . ?
C19_2 C29_2 C31_2 118.5(8) . . ?
C19_2 C29_2 C27_2 123.8(8) . . ?
C31_2 C29_2 C27_2 117.4(9) . . ?
C31_2 C30_2 C24_2 116.9(8) . . ?
C31_2 C30_2 C28_2 118.0(8) . . ?
C24_2 C30_2 C28_2 125.0(9) . . ?
C30_2 C31_2 C29_2 121.2(8) . . ?
C30_2 C31_2 C32_2 120.8(8) . . ?
C29_2 C31_2 C32_2 118.0(9) . . ?
C21_2 C32_2 C31_2 120.9(8) . . ?
C21_2 C32_2 C22_2 122.1(8) . . ?
C31_2 C32_2 C22_2 117.0(9) . . ?
C34_2 N33_2 C41_2 120.4(9) . . ?
C34_2 N33_2 C35_2 123.8(8) . . ?
C41_2 N33_2 C35_2 115.6(7) . . ?
O36_2 C34_2 N33_2 119.8(8) . . ?
O36_2 C34_2 C21_2 122.5(9) . . ?
N33_2 C34_2 C21_2 117.6(10) . . ?
O37_2 C35_2 N33_2 120.2(8) . . ?
O37_2 C35_2 C22_2 121.9(10) . . ?
N33_2 C35_2 C22_2 117.9(8) . . ?
C42_2 N38_2 N39_2 109.3(7) . . ?
C42_2 N38_2 PD3 136.6(6) . 2_666 ?
N39_2 N38_2 PD3 114.1(5) . 2_666 ?
C40_2 N39_2 N38_2 107.5(7) . . ?
C40_2 N39_2 PD4 133.5(7) . 2_666 ?
N38_2 N39_2 PD4 118.4(5) . 2_666 ?
N39_2 C40_2 C41_2 107.8(8) . . ?
N39_2 C40_2 C43_2 122.8(9) . . ?
C41_2 C40_2 C43_2 129.2(8) . . ?
C42_2 C41_2 C40_2 109.1(8) . . ?
C42_2 C41_2 N33_2 124.7(9) . . ?
C40_2 C41_2 N33_2 126.0(8) . . ?
C41_2 C42_2 N38_2 106.3(8) . . ?
C41_2 C42_2 C44_2 132.7(8) . . ?
N38_2 C42_2 C44_2 121.0(7) . . ?
C40_2 C43_2 H43A_2 109.5 . . ?
C40_2 C43_2 H43B_2 109.5 . . ?
H43A_2 C43_2 H43B_2 109.5 . . ?
C40_2 C43_2 H43C_2 109.5 . . ?
H43A_2 C43_2 H43C_2 109.5 . . ?
H43B_2 C43_2 H43C_2 109.5 . . ?
C42_2 C44_2 H44A_2 109.5 . . ?
C42_2 C44_2 H44B_2 109.5 . . ?
H44A_2 C44_2 H44B_2 109.5 . . ?
C42_2 C44_2 H44C_2 109.5 . . ?
H44A_2 C44_2 H44C_2 109.5 . . ?
H44B_2 C44_2 H44C_2 109.5 . . ?
C18_2 O45_2 C46_2 119.7(6) . . ?
C51_2 C46_2 C47_2 120.4(9) . . ?
C51_2 C46_2 O45_2 118.4(9) . . ?
C47_2 C46_2 O45_2 121.0(8) . . ?
C48_2 C47_2 C46_2 118.9(9) . . ?
C48_2 C47_2 H47_2 120.6 . . ?
C46_2 C47_2 H47_2 120.6 . . ?
C47_2 C48_2 C49_2 120.5(11) . . ?
C47_2 C48_2 H48_2 119.7 . . ?
C49_2 C48_2 H48_2 119.7 . . ?
C50_2 C49_2 C48_2 118.2(10) . . ?
C50_2 C49_2 C52_2 123.9(11) . . ?
C48_2 C49_2 C52_2 117.5(11) . . ?
C49_2 C50_2 C51_2 121.5(10) . . ?
C49_2 C50_2 H50_2 119.2 . . ?
C51_2 C50_2 H50_2 119.2 . . ?
C46_2 C51_2 C50_2 120.3(11) . . ?
C46_2 C51_2 H51_2 119.8 . . ?
C50_2 C51_2 H51_2 119.8 . . ?
C55_2 C52_2 C54_2 126(2) . . ?
C55_2 C52_2 C49_2 111.2(15) . . ?
C54_2 C52_2 C49_2 107.2(13) . . ?
C55_2 C52_2 C53_2 109(2) . . ?
C54_2 C52_2 C53_2 95.4(18) . . ?
C49_2 C52_2 C53_2 104.8(15) . . ?
C52_2 C53_2 H53A_2 109.5 . . ?
C52_2 C53_2 H53B_2 109.5 . . ?
H53A_2 C53_2 H53B_2 109.5 . . ?
C52_2 C53_2 H53C_2 109.5 . . ?
H53A_2 C53_2 H53C_2 109.5 . . ?
H53B_2 C53_2 H53C_2 109.5 . . ?
C52_2 C54_2 H54A_2 109.5 . . ?
C52_2 C54_2 H54B_2 109.5 . . ?
H54A_2 C54_2 H54B_2 109.5 . . ?
C52_2 C54_2 H54C_2 109.5 . . ?
H54A_2 C54_2 H54C_2 109.5 . . ?
H54B_2 C54_2 H54C_2 109.5 . . ?
C52_2 C55_2 H55A_2 109.5 . . ?
C52_2 C55_2 H55B_2 109.5 . . ?
H55A_2 C55_2 H55B_2 109.5 . . ?
C52_2 C55_2 H55C_2 109.5 . . ?
H55A_2 C55_2 H55C_2 109.5 . . ?
H55B_2 C55_2 H55C_2 109.5 . . ?
C19_2 O56_2 C57_2 122.5(7) . . ?
O56_2 C57_2 C58_2 120.0(10) . . ?
O56_2 C57_2 C62_2 120.1(10) . . ?
C58_2 C57_2 C62_2 119.9(11) . . ?
C59_2 C58_2 C57_2 119.2(12) . . ?
C59_2 C58_2 H58_2 120.4 . . ?
C57_2 C58_2 H58_2 120.4 . . ?
C60_2 C59_2 C58_2 124.5(14) . . ?
C60_2 C59_2 H59_2 117.7 . . ?
C58_2 C59_2 H59_2 117.7 . . ?
C59_2 C60_2 C61_2 115.3(13) . . ?
C59_2 C60_2 C63_2 122.0(13) . . ?
C61_2 C60_2 C63_2 122.8(13) . . ?
C62_2 C61_2 C60_2 123.6(12) . . ?
C62_2 C61_2 H61_2 118.2 . . ?
C60_2 C61_2 H61_2 118.2 . . ?
C61_2 C62_2 C57_2 117.5(11) . . ?
C61_2 C62_2 H62_2 121.3 . . ?
C57_2 C62_2 H62_2 121.3 . . ?
C66_2 C63_2 C60_2 105.7(14) . . ?
C66_2 C63_2 C64_2 112.4(19) . . ?
C60_2 C63_2 C64_2 105.2(14) . . ?
C66_2 C63_2 C65_2 117.6(18) . . ?
C60_2 C63_2 C65_2 111.8(14) . . ?
C64_2 C63_2 C65_2 103.5(18) . . ?
C63_2 C64_2 H64A_2 109.5 . . ?
C63_2 C64_2 H64B_2 109.5 . . ?
H64A_2 C64_2 H64B_2 109.5 . . ?
C63_2 C64_2 H64C_2 109.5 . . ?
H64A_2 C64_2 H64C_2 109.5 . . ?
H64B_2 C64_2 H64C_2 109.5 . . ?
C63_2 C65_2 H65A_2 109.5 . . ?
C63_2 C65_2 H65B_2 109.5 . . ?
H65A_2 C65_2 H65B_2 109.5 . . ?
C63_2 C65_2 H65C_2 109.5 . . ?
H65A_2 C65_2 H65C_2 109.5 . . ?
H65B_2 C65_2 H65C_2 109.5 . . ?
C63_2 C66_2 H66A_2 109.5 . . ?
C63_2 C66_2 H66B_2 109.5 . . ?
H66A_2 C66_2 H66B_2 109.5 . . ?
C63_2 C66_2 H66C_2 109.5 . . ?
H66A_2 C66_2 H66C_2 109.5 . . ?
H66B_2 C66_2 H66C_2 109.5 . . ?
C68_2 O67_2 C24_2 118.3(7) . . ?
C73_2 C68_2 C69_2 122.3(10) . . ?
C73_2 C68_2 O67_2 115.2(10) . . ?
C69_2 C68_2 O67_2 122.5(10) . . ?
C68_2 C69_2 C70_2 116.0(12) . . ?
C68_2 C69_2 H69_2 122.0 . . ?
C70_2 C69_2 H69_2 122.0 . . ?
C71_2 C70_2 C69_2 125.4(13) . . ?
C71_2 C70_2 H70_2 117.3 . . ?
C69_2 C70_2 H70_2 117.3 . . ?
C70_2 C71_2 C72_2 118.1(11) . . ?
C70_2 C71_2 C74_2 125.8(14) . . ?
C72_2 C71_2 C74_2 116.0(15) . . ?
C71_2 C72_2 C73_2 119.2(13) . . ?
C71_2 C72_2 H72_2 120.4 . . ?
C73_2 C72_2 H72_2 120.4 . . ?
C68_2 C73_2 C72_2 118.8(12) . . ?
C68_2 C73_2 H73_2 120.6 . . ?
C72_2 C73_2 H73_2 120.6 . . ?
C75_2 C74_2 C76_2 112.7(13) . . ?
C75_2 C74_2 C71_2 107.6(15) . . ?
C76_2 C74_2 C71_2 114.2(15) . . ?
C75_2 C74_2 C77_2 110.1(15) . . ?
C76_2 C74_2 C77_2 109.4(15) . . ?
C71_2 C74_2 C77_2 102.3(12) . . ?
C74_2 C75_2 H75A_2 109.5 . . ?
C74_2 C75_2 H75B_2 109.5 . . ?
H75A_2 C75_2 H75B_2 109.5 . . ?
C74_2 C75_2 H75C_2 109.5 . . ?
H75A_2 C75_2 H75C_2 109.5 . . ?
H75B_2 C75_2 H75C_2 109.5 . . ?
C74_2 C76_2 H76A_2 109.5 . . ?
C74_2 C76_2 H76B_2 109.5 . . ?
H76A_2 C76_2 H76B_2 109.5 . . ?
C74_2 C76_2 H76C_2 109.5 . . ?
H76A_2 C76_2 H76C_2 109.5 . . ?
H76B_2 C76_2 H76C_2 109.5 . . ?
C74_2 C77_2 H77A_2 109.5 . . ?
C74_2 C77_2 H77B_2 109.5 . . ?
H77A_2 C77_2 H77B_2 109.5 . . ?
C74_2 C77_2 H77C_2 109.5 . . ?
H77A_2 C77_2 H77C_2 109.5 . . ?
H77B_2 C77_2 H77C_2 109.5 . . ?
C79_2 O78_2 C13_2 117.1(7) . . ?
C84_2 C79_2 C80_2 118.0(10) . . ?
C84_2 C79_2 O78_2 125.5(10) . . ?
C80_2 C79_2 O78_2 116.4(10) . . ?
C79_2 C80_2 C81_2 120.4(12) . . ?
C79_2 C80_2 H80_2 119.8 . . ?
C81_2 C80_2 H80_2 119.8 . . ?
C80_2 C81_2 C82_2 120.3(12) . . ?
C80_2 C81_2 H81_2 119.9 . . ?
C82_2 C81_2 H81_2 119.9 . . ?
C81_2 C82_2 C83_2 118.5(13) . . ?
C81_2 C82_2 C85_2 122.9(13) . . ?
C83_2 C82_2 C85_2 118.6(13) . . ?
C84_2 C83_2 C82_2 118.8(13) . . ?
C84_2 C83_2 H83_2 120.6 . . ?
C82_2 C83_2 H83_2 120.6 . . ?
C83_2 C84_2 C79_2 123.8(11) . . ?
C83_2 C84_2 H84_2 118.1 . . ?
C79_2 C84_2 H84_2 118.1 . . ?
C86_2 C85_2 C82_2 108.5(17) . . ?
C86_2 C85_2 C88_2 127.2(18) . . ?
C82_2 C85_2 C88_2 112.0(13) . . ?
C86_2 C85_2 C87_2 99(2) . . ?
C82_2 C85_2 C87_2 108.2(14) . . ?
C88_2 C85_2 C87_2 99.5(17) . . ?
C85_2 C86_2 H86A_2 109.5 . . ?
C85_2 C86_2 H86B_2 109.5 . . ?
H86A_2 C86_2 H86B_2 109.5 . . ?
C85_2 C86_2 H86C_2 109.5 . . ?
H86A_2 C86_2 H86C_2 109.5 . . ?
H86B_2 C86_2 H86C_2 109.5 . . ?
C85_2 C87_2 H87A_2 109.5 . . ?
C85_2 C87_2 H87B_2 109.5 . . ?
H87A_2 C87_2 H87B_2 109.5 . . ?
C85_2 C87_2 H87C_2 109.5 . . ?
H87A_2 C87_2 H87C_2 109.5 . . ?
H87B_2 C87_2 H87C_2 109.5 . . ?
C85_2 C88_2 H88A_2 109.5 . . ?
C85_2 C88_2 H88B_2 109.5 . . ?
H88A_2 C88_2 H88B_2 109.5 . . ?
C85_2 C88_2 H88C_2 109.5 . . ?
H88A_2 C88_2 H88C_2 109.5 . . ?
H88B_2 C88_2 H88C_2 109.5 . . ?
C2_3 N1_3 C6_3 118.5(8) . . ?
C2_3 N1_3 PD2 125.8(6) . . ?
C6_3 N1_3 PD2 114.9(7) . . ?
N1_3 C2_3 C3_3 121.8(10) . . ?
N1_3 C2_3 H2_3 119.1 . . ?
C3_3 C2_3 H2_3 119.1 . . ?
C4_3 C3_3 C2_3 116.9(11) . . ?
C4_3 C3_3 H3_3 121.5 . . ?
C2_3 C3_3 H3_3 121.5 . . ?
C3_3 C4_3 C5_3 121.7(11) . . ?
C3_3 C4_3 H4_3 119.1 . . ?
C5_3 C4_3 H4_3 119.1 . . ?
C6_3 C5_3 C4_3 117.7(11) . . ?
C6_3 C5_3 H5_3 121.2 . . ?
C4_3 C5_3 H5_3 121.2 . . ?
C5_3 C6_3 N1_3 123.0(10) . . ?
C5_3 C6_3 C7_3 123.0(9) . . ?
N1_3 C6_3 C7_3 114.0(8) . . ?
C8_3 C7_3 N12_3 118.8(9) . . ?
C8_3 C7_3 C6_3 125.2(9) . . ?
N12_3 C7_3 C6_3 116.0(8) . . ?
C9_3 C8_3 C7_3 120.5(9) . . ?
C9_3 C8_3 H8_3 119.8 . . ?
C7_3 C8_3 H8_3 119.8 . . ?
C10_3 C9_3 C8_3 120.4(10) . . ?
C10_3 C9_3 H9_3 119.8 . . ?
C8_3 C9_3 H9_3 119.8 . . ?
C9_3 C10_3 C11_3 117.0(11) . . ?
C9_3 C10_3 H10_3 121.5 . . ?
C11_3 C10_3 H10_3 121.5 . . ?
N12_3 C11_3 C10_3 125.1(9) . . ?
N12_3 C11_3 H11_3 117.4 . . ?
C10_3 C11_3 H11_3 117.4 . . ?
C11_3 N12_3 C7_3 118.0(8) . . ?
C11_3 N12_3 PD2 129.0(6) . . ?
C7_3 N12_3 PD2 113.0(6) . . ?
C14_3 N13_3 C18_3 119.5(9) . . ?
C14_3 N13_3 PD1 128.2(6) . . ?
C18_3 N13_3 PD1 112.2(7) . . ?
N13_3 C14_3 C15_3 123.2(9) . . ?
N13_3 C14_3 H14_3 118.4 . . ?
C15_3 C14_3 H14_3 118.4 . . ?
C16_3 C15_3 C14_3 116.8(11) . . ?
C16_3 C15_3 H15_3 121.6 . . ?
C14_3 C15_3 H15_3 121.6 . . ?
C17_3 C16_3 C15_3 121.4(11) . . ?
C17_3 C16_3 H16_3 119.3 . . ?
C15_3 C16_3 H16_3 119.3 . . ?
C16_3 C17_3 C18_3 118.9(9) . . ?
C16_3 C17_3 H17_3 120.6 . . ?
C18_3 C17_3 H17_3 120.6 . . ?
N13_3 C18_3 C17_3 119.7(9) . . ?
N13_3 C18_3 C19_3 117.7(9) . . ?
C17_3 C18_3 C19_3 122.6(8) . . ?
C20_3 C19_3 N24_3 121.3(10) . . ?
C20_3 C19_3 C18_3 126.1(10) . . ?
N24_3 C19_3 C18_3 112.6(7) . . ?
C19_3 C20_3 C21_3 119.8(12) . . ?
C19_3 C20_3 H20_3 120.1 . . ?
C21_3 C20_3 H20_3 120.1 . . ?
C22_3 C21_3 C20_3 120.1(10) . . ?
C22_3 C21_3 H21_3 119.9 . . ?
C20_3 C21_3 H21_3 119.9 . . ?
C21_3 C22_3 C23_3 117.1(11) . . ?
C21_3 C22_3 H22_3 121.4 . . ?
C23_3 C22_3 H22_3 121.4 . . ?
N24_3 C23_3 C22_3 122.4(11) . . ?
N24_3 C23_3 H23_3 118.8 . . ?
C22_3 C23_3 H23_3 118.8 . . ?
C23_3 N24_3 C19_3 119.2(8) . . ?
C23_3 N24_3 PD1 124.8(7) . . ?
C19_3 N24_3 PD1 115.9(6) . . ?
C30_3 N25_3 C26_3 118.8(9) . . ?
C30_3 N25_3 PD4 113.4(5) . . ?
C26_3 N25_3 PD4 127.8(8) . . ?
C27_3 C26_3 N25_3 123.8(11) . . ?
C27_3 C26_3 H26_3 118.1 . . ?
N25_3 C26_3 H26_3 118.1 . . ?
C26_3 C27_3 C28_3 117.5(9) . . ?
C26_3 C27_3 H27_3 121.3 . . ?
C28_3 C27_3 H27_3 121.3 . . ?
C27_3 C28_3 C29_3 120.6(10) . . ?
C27_3 C28_3 H28_3 119.7 . . ?
C29_3 C28_3 H28_3 119.7 . . ?
C30_3 C29_3 C28_3 118.0(10) . . ?
C30_3 C29_3 H29_3 121.0 . . ?
C28_3 C29_3 H29_3 121.0 . . ?
N25_3 C30_3 C29_3 121.3(8) . . ?
N25_3 C30_3 C31_3 114.3(8) . . ?
C29_3 C30_3 C31_3 124.0(9) . . ?
N36_3 C31_3 C32_3 120.3(8) . . ?
N36_3 C31_3 C30_3 116.2(9) . . ?
C32_3 C31_3 C30_3 123.5(9) . . ?
C33_3 C32_3 C31_3 121.2(11) . . ?
C33_3 C32_3 H32_3 119.4 . . ?
C31_3 C32_3 H32_3 119.4 . . ?
C32_3 C33_3 C34_3 120.5(12) . . ?
C32_3 C33_3 H33_3 119.7 . . ?
C34_3 C33_3 H33_3 119.7 . . ?
C33_3 C34_3 C35_3 115.8(10) . . ?
C33_3 C34_3 H34_3 122.1 . . ?
C35_3 C34_3 H34_3 122.1 . . ?
N36_3 C35_3 C34_3 121.7(11) . . ?
N36_3 C35_3 H35_3 119.2 . . ?
C34_3 C35_3 H35_3 119.2 . . ?
C31_3 N36_3 C35_3 120.3(9) . . ?
C31_3 N36_3 PD4 115.2(5) . . ?
C35_3 N36_3 PD4 124.4(7) . . ?
C42_3 N37_3 C38_3 116.8(7) . . ?
C42_3 N37_3 PD3 115.6(5) . . ?
C38_3 N37_3 PD3 126.9(6) . . ?
C39_3 C38_3 N37_3 123.0(9) . . ?
C39_3 C38_3 H38_3 118.5 . . ?
N37_3 C38_3 H38_3 118.5 . . ?
C38_3 C39_3 C40_3 118.5(8) . . ?
C38_3 C39_3 H39_3 120.7 . . ?
C40_3 C39_3 H39_3 120.7 . . ?
C39_3 C40_3 C41_3 120.7(8) . . ?
C39_3 C40_3 H40_3 119.7 . . ?
C41_3 C40_3 H40_3 119.7 . . ?
C40_3 C41_3 C42_3 118.9(9) . . ?
C40_3 C41_3 H41_3 120.5 . . ?
C42_3 C41_3 H41_3 120.5 . . ?
N37_3 C42_3 C41_3 121.5(7) . . ?
N37_3 C42_3 C43_3 112.0(7) . . ?
C41_3 C42_3 C43_3 126.5(8) . . ?
N48_3 C43_3 C44_3 119.4(7) . . ?
N48_3 C43_3 C42_3 117.3(7) . . ?
C44_3 C43_3 C42_3 123.0(7) . . ?
C45_3 C44_3 C43_3 122.4(9) . . ?
C45_3 C44_3 H44_3 118.8 . . ?
C43_3 C44_3 H44_3 118.8 . . ?
C44_3 C45_3 C46_3 117.5(9) . . ?
C44_3 C45_3 H45_3 121.2 . . ?
C46_3 C45_3 H45_3 121.2 . . ?
C47_3 C46_3 C45_3 119.6(8) . . ?
C47_3 C46_3 H46_3 120.2 . . ?
C45_3 C46_3 H46_3 120.2 . . ?
N48_3 C47_3 C46_3 121.3(8) . . ?
N48_3 C47_3 H47_3 119.4 . . ?
C46_3 C47_3 H47_3 119.4 . . ?
C43_3 N48_3 C47_3 119.3(7) . . ?
C43_3 N48_3 PD3 113.6(5) . . ?
C47_3 N48_3 PD3 126.9(6) . . ?
C2_4 O1_4 C5_4 112.1(12) . . ?
O1_4 C2_4 C3_4 107.6(13) . . ?
O1_4 C2_4 H2A_4 110.2 . . ?
C3_4 C2_4 H2A_4 110.2 . . ?
O1_4 C2_4 H2AB_4 110.2 . . ?
C3_4 C2_4 H2AB_4 110.2 . . ?
H2A_4 C2_4 H2AB_4 108.5 . . ?
C2_4 C3_4 C4_4 103.4(12) . . ?
C2_4 C3_4 H3A_4 111.1 . . ?
C4_4 C3_4 H3A_4 111.1 . . ?
C2_4 C3_4 H3AB_4 111.1 . . ?
C4_4 C3_4 H3AB_4 111.1 . . ?
H3A_4 C3_4 H3AB_4 109.0 . . ?
C5_4 C4_4 C3_4 103.0(12) . . ?
C5_4 C4_4 H4A_4 111.2 . . ?
C3_4 C4_4 H4A_4 111.2 . . ?
C5_4 C4_4 H4AB_4 111.2 . . ?
C3_4 C4_4 H4AB_4 111.2 . . ?
H4A_4 C4_4 H4AB_4 109.1 . . ?
O1_4 C5_4 C4_4 103.1(12) . . ?
O1_4 C5_4 H5A_4 111.1 . . ?
C4_4 C5_4 H5A_4 111.1 . . ?
O1_4 C5_4 H5AB_4 111.1 . . ?
C4_4 C5_4 H5AB_4 111.1 . . ?
H5A_4 C5_4 H5AB_4 109.1 . . ?
C7_4 O6_4 C10_4 104.2(9) . . ?
O6_4 C7_4 C8_4 109.0(10) . . ?
O6_4 C7_4 H7A_4 109.9 . . ?
C8_4 C7_4 H7A_4 109.9 . . ?
O6_4 C7_4 H7AB_4 109.9 . . ?
C8_4 C7_4 H7AB_4 109.9 . . ?
H7A_4 C7_4 H7AB_4 108.3 . . ?
C7_4 C8_4 C9_4 101.6(9) . . ?
C7_4 C8_4 H8A_4 111.5 . . ?
C9_4 C8_4 H8A_4 111.5 . . ?
C7_4 C8_4 H8AB_4 111.5 . . ?
C9_4 C8_4 H8AB_4 111.5 . . ?
H8A_4 C8_4 H8AB_4 109.3 . . ?
C10_4 C9_4 C8_4 103.3(10) . . ?
C10_4 C9_4 H9A_4 111.1 . . ?
C8_4 C9_4 H9A_4 111.1 . . ?
C10_4 C9_4 H9AB_4 111.1 . . ?
C8_4 C9_4 H9AB_4 111.1 . . ?
H9A_4 C9_4 H9AB_4 109.1 . . ?
O6_4 C10_4 C9_4 107.4(9) . . ?
O6_4 C10_4 H10A_4 110.2 . . ?
C9_4 C10_4 H10A_4 110.2 . . ?
O6_4 C10_4 H10B_4 110.2 . . ?
C9_4 C10_4 H10B_4 110.2 . . ?
H10A_4 C10_4 H10B_4 108.5 . . ?
C12_4 O11_4 C15_4 108.1(18) . . ?
O11_4 C12_4 C13_4 105.4(16) . . ?
O11_4 C12_4 H12A_4 110.7 . . ?
C13_4 C12_4 H12A_4 110.7 . . ?
O11_4 C12_4 H12B_4 110.7 . . ?
C13_4 C12_4 H12B_4 110.7 . . ?
H12A_4 C12_4 H12B_4 108.8 . . ?
C12_4 C13_4 C14_4 103.8(14) . . ?
C12_4 C13_4 H13A_4 111.0 . . ?
C14_4 C13_4 H13A_4 111.0 . . ?
C12_4 C13_4 H13B_4 111.0 . . ?
C14_4 C13_4 H13B_4 111.0 . . ?
H13A_4 C13_4 H13B_4 109.0 . . ?
C15_4 C14_4 C13_4 103.0(15) . . ?
C15_4 C14_4 H14A_4 111.2 . . ?
C13_4 C14_4 H14A_4 111.2 . . ?
C15_4 C14_4 H14B_4 111.2 . . ?
C13_4 C14_4 H14B_4 111.2 . . ?
H14A_4 C14_4 H14B_4 109.1 . . ?
O11_4 C15_4 C14_4 100.8(15) . . ?
O11_4 C15_4 H15A_4 111.6 . . ?
C14_4 C15_4 H15A_4 111.6 . . ?
O11_4 C15_4 H15B_4 111.6 . . ?
C14_4 C15_4 H15B_4 111.6 . . ?
H15A_4 C15_4 H15B_4 109.4 . . ?
C20_4 O16_4 C17_4 105.5(12) . . ?
O16_4 C17_4 C18_4 108.5(12) . . ?
O16_4 C17_4 H17A_4 110.0 . . ?
C18_4 C17_4 H17A_4 110.0 . . ?
O16_4 C17_4 H17B_4 110.0 . . ?
C18_4 C17_4 H17B_4 110.0 . . ?
H17A_4 C17_4 H17B_4 108.4 . . ?
C17_4 C18_4 C19_4 101.6(11) . . ?
C17_4 C18_4 H18A_4 111.5 . . ?
C19_4 C18_4 H18A_4 111.5 . . ?
C17_4 C18_4 H18B_4 111.5 . . ?
C19_4 C18_4 H18B_4 111.5 . . ?
H18A_4 C18_4 H18B_4 109.3 . . ?
C20_4 C19_4 C18_4 104.2(10) . . ?
C20_4 C19_4 H19A_4 110.9 . . ?
C18_4 C19_4 H19A_4 110.9 . . ?
C20_4 C19_4 H19B_4 110.9 . . ?
C18_4 C19_4 H19B_4 110.9 . . ?
H19A_4 C19_4 H19B_4 108.9 . . ?
O16_4 C20_4 C19_4 107.0(10) . . ?
O16_4 C20_4 H20A_4 110.3 . . ?
C19_4 C20_4 H20A_4 110.3 . . ?
O16_4 C20_4 H20B_4 110.3 . . ?
C19_4 C20_4 H20B_4 110.3 . . ?
H20A_4 C20_4 H20B_4 108.6 . . ?
O3_5 N1_5 O2_5 123.7(8) . . ?
O3_5 N1_5 O4_5 120.7(9) . . ?
O2_5 N1_5 O4_5 115.6(9) . . ?
O7_5 N5_5 O8_5 120.4(12) . . ?
O7_5 N5_5 O6_5 129.3(13) . . ?
O8_5 N5_5 O6_5 110.3(9) . . ?
O11_5 N9_5 O12_5 122.4(8) . . ?
O11_5 N9_5 O10_5 125.0(9) . . ?
O12_5 N9_5 O10_5 112.6(7) . . ?
O15_5 N13_5 O16_5 125.8(13) . . ?
O15_5 N13_5 O14_5 130.2(13) . . ?
O16_5 N13_5 O14_5 104.0(8) . . ?

loop_
_geom_bond_atom_site_label_1
_geom_bond_atom_site_label_2
_geom_bond_distance
_geom_bond_site_symmetry_2
_geom_bond_publ_flag
PD1 N24_3 1.981(7) . ?
PD1 N1_2 1.995(7) . ?
PD1 N2_1 1.997(8) . ?
PD1 N13_3 2.011(8) . ?
PD1 PD2 3.1614(9) . ?
PD2 N1_1 1.974(7) . ?
PD2 N12_3 1.974(7) . ?
PD2 N2_2 1.978(7) . ?
PD2 N1_3 2.001(7) . ?
PD3 N48_3 1.983(6) . ?
PD3 N37_3 1.985(7) . ?
PD3 N38_2 2.000(7) 2_666 ?
PD3 N39_1 2.001(6) . ?
PD3 PD4 3.1558(10) . ?
PD4 N39_2 1.968(7) 2_666 ?
PD4 N38_1 2.022(7) . ?
PD4 N25_3 2.022(7) . ?
PD4 N36_3 2.034(8) . ?
N1_1 N2_1 1.344(11) . ?
N1_1 C5_1 1.401(13) . ?
N2_1 C3_1 1.371(11) . ?
C3_1 C4_1 1.371(14) . ?
C3_1 C6_1 1.490(13) . ?
C4_1 C5_1 1.402(13) . ?
C4_1 N8_1 1.405(12) . ?
C5_1 C7_1 1.510(14) . ?
C6_1 H6A_1 0.9600 . ?
C6_1 H6AB_1 0.9600 . ?
C6_1 H6AC_1 0.9600 . ?
C7_1 H7A_1 0.9600 . ?
C7_1 H7AB_1 0.9600 . ?
C7_1 H7AC_1 0.9600 . ?
N8_1 C10_1 1.374(11) . ?
N8_1 C9_1 1.409(13) . ?
C9_1 O11_1 1.232(11) . ?
C9_1 C16_1 1.500(14) . ?
C10_1 O12_1 1.211(12) . ?
C10_1 C15_1 1.468(14) . ?
C13_1 O78_1 1.390(11) . ?
C13_1 C14_1 1.392(14) . ?
C13_1 C28_1 1.400(14) . ?
C14_1 C15_1 1.344(12) . ?
C14_1 H14_1 0.9300 . ?
C15_1 C25_1 1.386(14) . ?
C16_1 C17_1 1.377(14) . ?
C16_1 C25_1 1.437(13) . ?
C17_1 C18_1 1.375(14) . ?
C17_1 H17_1 0.9300 . ?
C18_1 C27_1 1.361(12) . ?
C18_1 O45_1 1.377(11) . ?
C19_1 O56_1 1.362(10) . ?
C19_1 C29_1 1.390(14) . ?
C19_1 C20_1 1.425(13) . ?
C20_1 C21_1 1.327(12) . ?
C20_1 H20_1 0.9300 . ?
C21_1 C32_1 1.389(15) . ?
C21_1 C34_1 1.499(13) . ?
C22_1 C23_1 1.410(16) . ?
C22_1 C35_1 1.452(14) . ?
C22_1 C32_1 1.456(13) . ?
C23_1 C24_1 1.407(15) . ?
C23_1 H23_1 0.9300 . ?
C24_1 O67_1 1.343(13) . ?
C24_1 C30_1 1.377(13) . ?
C25_1 C26_1 1.435(14) . ?
C26_1 C28_1 1.420(12) . ?
C26_1 C27_1 1.449(14) . ?
C27_1 C29_1 1.465(14) . ?
C28_1 C30_1 1.427(13) . ?
C29_1 C31_1 1.450(11) . ?
C30_1 C31_1 1.430(14) . ?
C31_1 C32_1 1.396(13) . ?
N33_1 C35_1 1.384(14) . ?
N33_1 C34_1 1.436(11) . ?
N33_1 C41_1 1.447(11) . ?
C34_1 O36_1 1.181(12) . ?
C35_1 O37_1 1.228(11) . ?
N38_1 C42_1 1.322(10) . ?
N38_1 N39_1 1.350(10) . ?
N39_1 C40_1 1.307(11) . ?
C40_1 C41_1 1.367(12) . ?
C40_1 C44_1 1.526(14) . ?
C41_1 C42_1 1.360(13) . ?
C42_1 C43_1 1.499(13) . ?
C43_1 H43A_1 0.9600 . ?
C43_1 H43B_1 0.9600 . ?
C43_1 H43C_1 0.9600 . ?
C44_1 H44A_1 0.9600 . ?
C44_1 H44B_1 0.9600 . ?
C44_1 H44C_1 0.9600 . ?
O45_1 C46_1 1.440(11) . ?
C46_1 C51_1 1.335(14) . ?
C46_1 C47_1 1.343(16) . ?
C47_1 C48_1 1.363(15) . ?
C47_1 H47_1 0.9300 . ?
C48_1 C49_1 1.383(17) . ?
C48_1 H48_1 0.9300 . ?
C49_1 C50_1 1.433(17) . ?
C49_1 C52_1 1.510(17) . ?
C50_1 C51_1 1.355(13) . ?
C50_1 H50_1 0.9300 . ?
C51_1 H51_1 0.9300 . ?
C52_1 C55_1 1.58(3) . ?
C52_1 C54_1 1.60(2) . ?
C52_1 C53_1 1.60(2) . ?
C53_1 H53A_1 0.9600 . ?
C53_1 H53B_1 0.9600 . ?
C53_1 H53C_1 0.9600 . ?
C54_1 H54A_1 0.9600 . ?
C54_1 H54B_1 0.9600 . ?
C54_1 H54C_1 0.9600 . ?
C55_1 H55A_1 0.9600 . ?
C55_1 H55B_1 0.9600 . ?
C55_1 H55C_1 0.9600 . ?
O56_1 C57_1 1.410(11) . ?
C57_1 C58_1 1.346(13) . ?
C57_1 C62_1 1.356(14) . ?
C58_1 C59_1 1.332(14) . ?
C58_1 H58_1 0.9300 . ?
C59_1 C60_1 1.356(16) . ?
C59_1 H59_1 0.9300 . ?
C60_1 C61_1 1.408(16) . ?
C60_1 C63_1 1.582(18) . ?
C61_1 C62_1 1.363(15) . ?
C61_1 H61_1 0.9300 . ?
C62_1 H62_1 0.9300 . ?
C63_1 C65_1 1.55(2) . ?
C63_1 C66_1 1.56(2) . ?
C63_1 C64_1 1.57(2) . ?
C64_1 H64A_1 0.9600 . ?
C64_1 H64B_1 0.9600 . ?
C64_1 H64C_1 0.9600 . ?
C65_1 H65A_1 0.9600 . ?
C65_1 H65B_1 0.9600 . ?
C65_1 H65C_1 0.9600 . ?
C66_1 H66A_1 0.9600 . ?
C66_1 H66B_1 0.9600 . ?
C66_1 H66C_1 0.9600 . ?
O67_1 C68_1 1.393(13) . ?
C68_1 C69_1 1.3900 . ?
C68_1 C73_1 1.3900 . ?
C69_1 C70_1 1.3900 . ?
C69_1 H69_1 0.9300 . ?
C70_1 C71_1 1.3900 . ?
C70_1 H70_1 0.9300 . ?
C71_1 C72_1 1.3900 . ?
C71_1 C74_1 1.63(3) . ?
C72_1 C73_1 1.3900 . ?
C72_1 H72_1 0.9300 . ?
C73_1 H73_1 0.9300 . ?
C74_1 C76_1 1.58(2) . ?
C74_1 C75_1 1.58(2) . ?
C74_1 C77_1 1.58(2) . ?
C75_1 H75A_1 0.9600 . ?
C75_1 H75B_1 0.9600 . ?
C75_1 H75C_1 0.9600 . ?
C76_1 H76A_1 0.9600 . ?
C76_1 H76B_1 0.9600 . ?
C76_1 H76C_1 0.9600 . ?
C77_1 H77A_1 0.9600 . ?
C77_1 H77B_1 0.9600 . ?
C77_1 H77C_1 0.9600 . ?
O78_1 C79_1 1.441(13) . ?
C79_1 C84_1 1.33(2) . ?
C79_1 C80_1 1.394(19) . ?
C80_1 C81_1 1.398(18) . ?
C80_1 H80_1 0.9300 . ?
C81_1 C82_1 1.35(2) . ?
C81_1 H81_1 0.9300 . ?
C82_1 C83_1 1.40(2) . ?
C82_1 C85_1 1.549(19) . ?
C83_1 C84_1 1.346(18) . ?
C83_1 H83_1 0.9300 . ?
C84_1 H84_1 0.9300 . ?
C85_1 C86_1 1.42(2) . ?
C85_1 C87_1 1.42(3) . ?
C85_1 C88_1 1.55(3) . ?
C86_1 H86A_1 0.9600 . ?
C86_1 H86B_1 0.9600 . ?
C86_1 H86C_1 0.9600 . ?
C87_1 H87A_1 0.9600 . ?
C87_1 H87B_1 0.9600 . ?
C87_1 H87C_1 0.9600 . ?
C88_1 H88A_1 0.9600 . ?
C88_1 H88B_1 0.9600 . ?
C88_1 H88C_1 0.9600 . ?
N1_2 N2_2 1.354(10) . ?
N1_2 C5_2 1.381(11) . ?
N2_2 C3_2 1.324(10) . ?
C3_2 C4_2 1.397(13) . ?
C3_2 C6_2 1.516(13) . ?
C4_2 C5_2 1.344(12) . ?
C4_2 N8_2 1.443(11) . ?
C5_2 C7_2 1.489(13) . ?
C6_2 H6A_2 0.9600 . ?
C6_2 H6AB_2 0.9600 . ?
C6_2 H6AC_2 0.9600 . ?
C7_2 H7A_2 0.9600 . ?
C7_2 H7AB_2 0.9600 . ?
C7_2 H7AC_2 0.9600 . ?
N8_2 C10_2 1.378(10) . ?
N8_2 C9_2 1.402(12) . ?
C9_2 O11_2 1.243(10) . ?
C9_2 C16_2 1.497(11) . ?
C10_2 O12_2 1.223(11) . ?
C10_2 C15_2 1.473(11) . ?
C13_2 C14_2 1.376(12) . ?
C13_2 C28_2 1.396(13) . ?
C13_2 O78_2 1.401(9) . ?
C14_2 C15_2 1.391(11) . ?
C14_2 H14_2 0.9300 . ?
C15_2 C25_2 1.434(12) . ?
C16_2 C17_2 1.358(12) . ?
C16_2 C25_2 1.392(11) . ?
C17_2 C18_2 1.407(12) . ?
C17_2 H17_2 0.9300 . ?
C18_2 C27_2 1.365(11) . ?
C18_2 O45_2 1.369(11) . ?
C19_2 O56_2 1.305(11) . ?
C19_2 C20_2 1.387(12) . ?
C19_2 C29_2 1.424(14) . ?
C20_2 C21_2 1.350(12) . ?
C20_2 H20_2 0.9300 . ?
C21_2 C32_2 1.379(14) . ?
C21_2 C34_2 1.465(12) . ?
C22_2 C23_2 1.371(14) . ?
C22_2 C32_2 1.441(12) . ?
C22_2 C35_2 1.461(12) . ?
C23_2 C24_2 1.378(12) . ?
C23_2 H23_2 0.9300 . ?
C24_2 C30_2 1.396(12) . ?
C24_2 O67_2 1.404(12) . ?
C25_2 C26_2 1.384(11) . ?
C26_2 C27_2 1.401(13) . ?
C26_2 C28_2 1.421(11) . ?
C27_2 C29_2 1.502(12) . ?
C28_2 C30_2 1.462(12) . ?
C29_2 C31_2 1.424(12) . ?
C30_2 C31_2 1.390(13) . ?
C31_2 C32_2 1.426(11) . ?
N33_2 C34_2 1.398(12) . ?
N33_2 C41_2 1.415(11) . ?
N33_2 C35_2 1.419(14) . ?
C34_2 O36_2 1.226(13) . ?
C35_2 O37_2 1.235(11) . ?
N38_2 C42_2 1.383(11) . ?
N38_2 N39_2 1.395(11) . ?
N38_2 PD3 2.000(7) 2_666 ?
N39_2 C40_2 1.354(10) . ?
N39_2 PD4 1.968(7) 2_666 ?
C40_2 C41_2 1.403(14) . ?
C40_2 C43_2 1.448(13) . ?
C41_2 C42_2 1.370(12) . ?
C42_2 C44_2 1.491(14) . ?
C43_2 H43A_2 0.9600 . ?
C43_2 H43B_2 0.9600 . ?
C43_2 H43C_2 0.9600 . ?
C44_2 H44A_2 0.9600 . ?
C44_2 H44B_2 0.9600 . ?
C44_2 H44C_2 0.9600 . ?
O45_2 C46_2 1.393(10) . ?
C46_2 C51_2 1.346(13) . ?
C46_2 C47_2 1.377(15) . ?
C47_2 C48_2 1.373(14) . ?
C47_2 H47_2 0.9300 . ?
C48_2 C49_2 1.410(15) . ?
C48_2 H48_2 0.9300 . ?
C49_2 C50_2 1.337(16) . ?
C49_2 C52_2 1.578(17) . ?
C50_2 C51_2 1.376(14) . ?
C50_2 H50_2 0.9300 . ?
C51_2 H51_2 0.9300 . ?
C52_2 C55_2 1.44(3) . ?
C52_2 C54_2 1.54(2) . ?
C52_2 C53_2 1.61(3) . ?
C53_2 H53A_2 0.9600 . ?
C53_2 H53B_2 0.9600 . ?
C53_2 H53C_2 0.9600 . ?
C54_2 H54A_2 0.9600 . ?
C54_2 H54B_2 0.9600 . ?
C54_2 H54C_2 0.9600 . ?
C55_2 H55A_2 0.9600 . ?
C55_2 H55B_2 0.9600 . ?
C55_2 H55C_2 0.9600 . ?
O56_2 C57_2 1.369(12) . ?
C57_2 C58_2 1.401(16) . ?
C57_2 C62_2 1.411(15) . ?
C58_2 C59_2 1.374(18) . ?
C58_2 H58_2 0.9300 . ?
C59_2 C60_2 1.360(19) . ?
C59_2 H59_2 0.9300 . ?
C60_2 C61_2 1.424(17) . ?
C60_2 C63_2 1.53(2) . ?
C61_2 C62_2 1.390(16) . ?
C61_2 H61_2 0.9300 . ?
C62_2 H62_2 0.9300 . ?
C63_2 C66_2 1.50(2) . ?
C63_2 C64_2 1.60(3) . ?
C63_2 C65_2 1.67(3) . ?
C64_2 H64A_2 0.9600 . ?
C64_2 H64B_2 0.9600 . ?
C64_2 H64C_2 0.9600 . ?
C65_2 H65A_2 0.9600 . ?
C65_2 H65B_2 0.9600 . ?
C65_2 H65C_2 0.9600 . ?
C66_2 H66A_2 0.9600 . ?
C66_2 H66B_2 0.9600 . ?
C66_2 H66C_2 0.9600 . ?
O67_2 C68_2 1.395(11) . ?
C68_2 C73_2 1.375(16) . ?
C68_2 C69_2 1.385(16) . ?
C69_2 C70_2 1.407(15) . ?
C69_2 H69_2 0.9300 . ?
C70_2 C71_2 1.316(19) . ?
C70_2 H70_2 0.9300 . ?
C71_2 C72_2 1.42(2) . ?
C71_2 C74_2 1.578(17) . ?
C72_2 C73_2 1.430(15) . ?
C72_2 H72_2 0.9300 . ?
C73_2 H73_2 0.9300 . ?
C74_2 C75_2 1.50(3) . ?
C74_2 C76_2 1.50(3) . ?
C74_2 C77_2 1.59(2) . ?
C75_2 H75A_2 0.9600 . ?
C75_2 H75B_2 0.9600 . ?
C75_2 H75C_2 0.9600 . ?
C76_2 H76A_2 0.9600 . ?
C76_2 H76B_2 0.9600 . ?
C76_2 H76C_2 0.9600 . ?
C77_2 H77A_2 0.9600 . ?
C77_2 H77B_2 0.9600 . ?
C77_2 H77C_2 0.9600 . ?
O78_2 C79_2 1.394(12) . ?
C79_2 C84_2 1.349(16) . ?
C79_2 C80_2 1.361(14) . ?
C80_2 C81_2 1.375(16) . ?
C80_2 H80_2 0.9300 . ?
C81_2 C82_2 1.378(18) . ?
C81_2 H81_2 0.9300 . ?
C82_2 C83_2 1.384(18) . ?
C82_2 C85_2 1.56(2) . ?
C83_2 C84_2 1.337(17) . ?
C83_2 H83_2 0.9300 . ?
C84_2 H84_2 0.9300 . ?
C85_2 C86_2 1.45(2) . ?
C85_2 C88_2 1.57(2) . ?
C85_2 C87_2 1.69(3) . ?
C86_2 H86A_2 0.9600 . ?
C86_2 H86B_2 0.9600 . ?
C86_2 H86C_2 0.9600 . ?
C87_2 H87A_2 0.9600 . ?
C87_2 H87B_2 0.9600 . ?
C87_2 H87C_2 0.9600 . ?
C88_2 H88A_2 0.9600 . ?
C88_2 H88B_2 0.9600 . ?
C88_2 H88C_2 0.9600 . ?
N1_3 C2_3 1.335(13) . ?
N1_3 C6_3 1.375(10) . ?
C2_3 C3_3 1.437(14) . ?
C2_3 H2_3 0.9300 . ?
C3_3 C4_3 1.366(16) . ?
C3_3 H3_3 0.9300 . ?
C4_3 C5_3 1.402(17) . ?
C4_3 H4_3 0.9300 . ?
C5_3 C6_3 1.358(14) . ?
C5_3 H5_3 0.9300 . ?
C6_3 C7_3 1.423(14) . ?
C7_3 C8_3 1.379(12) . ?
C7_3 N12_3 1.420(11) . ?
C8_3 C9_3 1.375(16) . ?
C8_3 H8_3 0.9300 . ?
C9_3 C10_3 1.369(15) . ?
C9_3 H9_3 0.9300 . ?
C10_3 C11_3 1.383(13) . ?
C10_3 H10_3 0.9300 . ?
C11_3 N12_3 1.303(12) . ?
C11_3 H11_3 0.9300 . ?
N13_3 C14_3 1.312(13) . ?
N13_3 C18_3 1.368(11) . ?
C14_3 C15_3 1.385(15) . ?
C14_3 H14_3 0.9300 . ?
C15_3 C16_3 1.379(15) . ?
C15_3 H15_3 0.9300 . ?
C16_3 C17_3 1.351(17) . ?
C16_3 H16_3 0.9300 . ?
C17_3 C18_3 1.397(14) . ?
C17_3 H17_3 0.9300 . ?
C18_3 C19_3 1.442(14) . ?
C19_3 C20_3 1.363(12) . ?
C19_3 N24_3 1.370(12) . ?
C20_3 C21_3 1.402(17) . ?
C20_3 H20_3 0.9300 . ?
C21_3 C22_3 1.369(17) . ?
C21_3 H21_3 0.9300 . ?
C22_3 C23_3 1.434(13) . ?
C22_3 H22_3 0.9300 . ?
C23_3 N24_3 1.330(13) . ?
C23_3 H23_3 0.9300 . ?
N25_3 C30_3 1.342(12) . ?
N25_3 C26_3 1.376(10) . ?
C26_3 C27_3 1.322(14) . ?
C26_3 H26_3 0.9300 . ?
C27_3 C28_3 1.394(16) . ?
C27_3 H27_3 0.9300 . ?
C28_3 C29_3 1.403(13) . ?
C28_3 H28_3 0.9300 . ?
C29_3 C30_3 1.373(14) . ?
C29_3 H29_3 0.9300 . ?
C30_3 C31_3 1.499(11) . ?
C31_3 N36_3 1.266(12) . ?
C31_3 C32_3 1.379(14) . ?
C32_3 C33_3 1.303(13) . ?
C32_3 H32_3 0.9300 . ?
C33_3 C34_3 1.353(16) . ?
C33_3 H33_3 0.9300 . ?
C34_3 C35_3 1.404(16) . ?
C34_3 H34_3 0.9300 . ?
C35_3 N36_3 1.326(11) . ?
C35_3 H35_3 0.9300 . ?
N37_3 C42_3 1.373(11) . ?
N37_3 C38_3 1.398(10) . ?
C38_3 C39_3 1.354(12) . ?
C38_3 H38_3 0.9300 . ?
C39_3 C40_3 1.383(14) . ?
C39_3 H39_3 0.9300 . ?
C40_3 C41_3 1.385(12) . ?
C40_3 H40_3 0.9300 . ?
C41_3 C42_3 1.392(11) . ?
C41_3 H41_3 0.9300 . ?
C42_3 C43_3 1.449(11) . ?
C43_3 N48_3 1.350(10) . ?
C43_3 C44_3 1.410(12) . ?
C44_3 C45_3 1.343(12) . ?
C44_3 H44_3 0.9300 . ?
C45_3 C46_3 1.397(14) . ?
C45_3 H45_3 0.9300 . ?
C46_3 C47_3 1.392(13) . ?
C46_3 H46_3 0.9300 . ?
C47_3 N48_3 1.360(9) . ?
C47_3 H47_3 0.9300 . ?
O1_4 C2_4 1.415(13) . ?
O1_4 C5_4 1.431(12) . ?
C2_4 C3_4 1.520(15) . ?
C2_4 H2A_4 0.9700 . ?
C2_4 H2AB_4 0.9700 . ?
C3_4 C4_4 1.624(17) . ?
C3_4 H3A_4 0.9700 . ?
C3_4 H3AB_4 0.9700 . ?
C4_4 C5_4 1.553(15) . ?
C4_4 H4A_4 0.9700 . ?
C4_4 H4AB_4 0.9700 . ?
C5_4 H5A_4 0.9700 . ?
C5_4 H5AB_4 0.9700 . ?
O6_4 C7_4 1.428(11) . ?
O6_4 C10_4 1.429(11) . ?
C7_4 C8_4 1.567(13) . ?
C7_4 H7A_4 0.9700 . ?
C7_4 H7AB_4 0.9700 . ?
C8_4 C9_4 1.578(16) . ?
C8_4 H8A_4 0.9700 . ?
C8_4 H8AB_4 0.9700 . ?
C9_4 C10_4 1.564(13) . ?
C9_4 H9A_4 0.9700 . ?
C9_4 H9AB_4 0.9700 . ?
C10_4 H10A_4 0.9700 . ?
C10_4 H10B_4 0.9700 . ?
O11_4 C12_4 1.455(15) . ?
O11_4 C15_4 1.475(15) . ?
C12_4 C13_4 1.535(16) . ?
C12_4 H12A_4 0.9700 . ?
C12_4 H12B_4 0.9700 . ?
C13_4 C14_4 1.630(19) . ?
C13_4 H13A_4 0.9700 . ?
C13_4 H13B_4 0.9700 . ?
C14_4 C15_4 1.566(16) . ?
C14_4 H14A_4 0.9700 . ?
C14_4 H14B_4 0.9700 . ?
C15_4 H15A_4 0.9700 . ?
C15_4 H15B_4 0.9700 . ?
O16_4 C20_4 1.412(12) . ?
O16_4 C17_4 1.477(13) . ?
C17_4 C18_4 1.575(14) . ?
C17_4 H17A_4 0.9700 . ?
C17_4 H17B_4 0.9700 . ?
C18_4 C19_4 1.575(15) . ?
C18_4 H18A_4 0.9700 . ?
C18_4 H18B_4 0.9700 . ?
C19_4 C20_4 1.535(13) . ?
C19_4 H19A_4 0.9700 . ?
C19_4 H19B_4 0.9700 . ?
C20_4 H20A_4 0.9700 . ?
C20_4 H20B_4 0.9700 . ?
N1_5 O3_5 1.194(9) . ?
N1_5 O2_5 1.250(9) . ?
N1_5 O4_5 1.279(11) . ?
N5_5 O7_5 1.083(12) . ?
N5_5 O8_5 1.400(9) . ?
N5_5 O6_5 1.468(10) . ?
N9_5 O11_5 1.119(10) . ?
N9_5 O12_5 1.332(8) . ?
N9_5 O10_5 1.423(9) . ?
N13_5 O15_5 1.053(12) . ?
N13_5 O16_5 1.422(10) . ?
N13_5 O14_5 1.499(10) . ?

loop_
_geom_torsion_atom_site_label_1
_geom_torsion_atom_site_label_2
_geom_torsion_atom_site_label_3
_geom_torsion_atom_site_label_4
_geom_torsion
_geom_torsion_site_symmetry_1
_geom_torsion_site_symmetry_2
_geom_torsion_site_symmetry_3
_geom_torsion_site_symmetry_4
_geom_torsion_publ_flag
C5_1 N1_1 N2_1 C3_1 -1.2(9) . . . . ?
PD2 N1_1 N2_1 C3_1 -171.6(5) . . . . ?
C5_1 N1_1 N2_1 PD1 174.7(5) . . . . ?
PD2 N1_1 N2_1 PD1 4.3(7) . . . . ?
N1_1 N2_1 C3_1 C4_1 0.6(9) . . . . ?
PD1 N2_1 C3_1 C4_1 -174.2(6) . . . . ?
N1_1 N2_1 C3_1 C6_1 -177.7(7) . . . . ?
PD1 N2_1 C3_1 C6_1 7.4(12) . . . . ?
N2_1 C3_1 C4_1 C5_1 0.2(10) . . . . ?
C6_1 C3_1 C4_1 C5_1 178.4(9) . . . . ?
N2_1 C3_1 C4_1 N8_1 176.5(8) . . . . ?
C6_1 C3_1 C4_1 N8_1 -5.4(15) . . . . ?
N2_1 N1_1 C5_1 C4_1 1.3(9) . . . . ?
PD2 N1_1 C5_1 C4_1 169.8(6) . . . . ?
N2_1 N1_1 C5_1 C7_1 -178.6(8) . . . . ?
PD2 N1_1 C5_1 C7_1 -10.1(13) . . . . ?
C3_1 C4_1 C5_1 N1_1 -0.9(10) . . . . ?
N8_1 C4_1 C5_1 N1_1 -177.0(8) . . . . ?
C3_1 C4_1 C5_1 C7_1 179.0(9) . . . . ?
N8_1 C4_1 C5_1 C7_1 2.9(16) . . . . ?
C3_1 C4_1 N8_1 C10_1 -73.8(13) . . . . ?
C5_1 C4_1 N8_1 C10_1 101.7(12) . . . . ?
C3_1 C4_1 N8_1 C9_1 110.9(12) . . . . ?
C5_1 C4_1 N8_1 C9_1 -73.7(14) . . . . ?
C10_1 N8_1 C9_1 O11_1 -167.1(11) . . . . ?
C4_1 N8_1 C9_1 O11_1 7.8(17) . . . . ?
C10_1 N8_1 C9_1 C16_1 10.9(17) . . . . ?
C4_1 N8_1 C9_1 C16_1 -174.2(10) . . . . ?
C4_1 N8_1 C10_1 O12_1 4.4(16) . . . . ?
C9_1 N8_1 C10_1 O12_1 179.4(11) . . . . ?
C4_1 N8_1 C10_1 C15_1 179.6(10) . . . . ?
C9_1 N8_1 C10_1 C15_1 -5.4(16) . . . . ?
O78_1 C13_1 C14_1 C15_1 169.6(11) . . . . ?
C28_1 C13_1 C14_1 C15_1 -11.1(19) . . . . ?
C13_1 C14_1 C15_1 C25_1 -3.7(18) . . . . ?
C13_1 C14_1 C15_1 C10_1 174.9(11) . . . . ?
O12_1 C10_1 C15_1 C14_1 -6.5(18) . . . . ?
N8_1 C10_1 C15_1 C14_1 178.3(10) . . . . ?
O12_1 C10_1 C15_1 C25_1 172.1(11) . . . . ?
N8_1 C10_1 C15_1 C25_1 -3.2(16) . . . . ?
O11_1 C9_1 C16_1 C17_1 -10.6(19) . . . . ?
N8_1 C9_1 C16_1 C17_1 171.4(11) . . . . ?
O11_1 C9_1 C16_1 C25_1 170.4(11) . . . . ?
N8_1 C9_1 C16_1 C25_1 -7.6(16) . . . . ?
C25_1 C16_1 C17_1 C18_1 -0.9(18) . . . . ?
C9_1 C16_1 C17_1 C18_1 -179.8(11) . . . . ?
C16_1 C17_1 C18_1 C27_1 -2.5(19) . . . . ?
C16_1 C17_1 C18_1 O45_1 176.9(11) . . . . ?
O56_1 C19_1 C20_1 C21_1 168.8(9) . . . . ?
C29_1 C19_1 C20_1 C21_1 -6.3(15) . . . . ?
C19_1 C20_1 C21_1 C32_1 -2.2(16) . . . . ?
C19_1 C20_1 C21_1 C34_1 174.7(9) . . . . ?
C35_1 C22_1 C23_1 C24_1 174.8(11) . . . . ?
C32_1 C22_1 C23_1 C24_1 -3.6(18) . . . . ?
C22_1 C23_1 C24_1 O67_1 178.1(12) . . . . ?
C22_1 C23_1 C24_1 C30_1 -3(2) . . . . ?
C14_1 C15_1 C25_1 C26_1 5.5(17) . . . . ?
C10_1 C15_1 C25_1 C26_1 -173.1(10) . . . . ?
C14_1 C15_1 C25_1 C16_1 -175.6(11) . . . . ?
C10_1 C15_1 C25_1 C16_1 5.8(17) . . . . ?
C17_1 C16_1 C25_1 C15_1 -179.3(12) . . . . ?
C9_1 C16_1 C25_1 C15_1 -0.3(17) . . . . ?
C17_1 C16_1 C25_1 C26_1 -0.3(17) . . . . ?
C9_1 C16_1 C25_1 C26_1 178.6(10) . . . . ?
C15_1 C25_1 C26_1 C28_1 6.9(16) . . . . ?
C16_1 C25_1 C26_1 C28_1 -172.1(10) . . . . ?
C15_1 C25_1 C26_1 C27_1 -176.2(10) . . . . ?
C16_1 C25_1 C26_1 C27_1 4.8(16) . . . . ?
C17_1 C18_1 C27_1 C26_1 6.8(17) . . . . ?
O45_1 C18_1 C27_1 C26_1 -172.7(10) . . . . ?
C17_1 C18_1 C27_1 C29_1 -173.9(11) . . . . ?
O45_1 C18_1 C27_1 C29_1 6.5(17) . . . . ?
C28_1 C26_1 C27_1 C18_1 168.8(10) . . . . ?
C25_1 C26_1 C27_1 C18_1 -7.9(16) . . . . ?
C28_1 C26_1 C27_1 C29_1 -10.4(15) . . . . ?
C25_1 C26_1 C27_1 C29_1 172.8(10) . . . . ?
O78_1 C13_1 C28_1 C26_1 -157.9(10) . . . . ?
C14_1 C13_1 C28_1 C26_1 22.7(17) . . . . ?
O78_1 C13_1 C28_1 C30_1 20.7(17) . . . . ?
C14_1 C13_1 C28_1 C30_1 -158.7(12) . . . . ?
C25_1 C26_1 C28_1 C13_1 -20.1(15) . . . . ?
C27_1 C26_1 C28_1 C13_1 163.0(10) . . . . ?
C25_1 C26_1 C28_1 C30_1 161.1(10) . . . . ?
C27_1 C26_1 C28_1 C30_1 -15.7(16) . . . . ?
O56_1 C19_1 C29_1 C31_1 -158.3(9) . . . . ?
C20_1 C19_1 C29_1 C31_1 16.8(15) . . . . ?
O56_1 C19_1 C29_1 C27_1 24.7(16) . . . . ?
C20_1 C19_1 C29_1 C27_1 -160.2(10) . . . . ?
C18_1 C27_1 C29_1 C19_1 25.2(17) . . . . ?
C26_1 C27_1 C29_1 C19_1 -155.6(10) . . . . ?
C18_1 C27_1 C29_1 C31_1 -151.9(11) . . . . ?
C26_1 C27_1 C29_1 C31_1 27.3(14) . . . . ?
O67_1 C24_1 C30_1 C28_1 3(2) . . . . ?
C23_1 C24_1 C30_1 C28_1 -175.6(12) . . . . ?
O67_1 C24_1 C30_1 C31_1 -172.3(11) . . . . ?
C23_1 C24_1 C30_1 C31_1 8.6(19) . . . . ?
C13_1 C28_1 C30_1 C24_1 31.0(19) . . . . ?
C26_1 C28_1 C30_1 C24_1 -150.4(12) . . . . ?
C13_1 C28_1 C30_1 C31_1 -153.3(11) . . . . ?
C26_1 C28_1 C30_1 C31_1 25.3(16) . . . . ?
C24_1 C30_1 C31_1 C32_1 -8.4(17) . . . . ?
C28_1 C30_1 C31_1 C32_1 175.6(11) . . . . ?
C24_1 C30_1 C31_1 C29_1 168.0(10) . . . . ?
C28_1 C30_1 C31_1 C29_1 -8.1(16) . . . . ?
C19_1 C29_1 C31_1 C32_1 -19.2(15) . . . . ?
C27_1 C29_1 C31_1 C32_1 158.1(10) . . . . ?
C19_1 C29_1 C31_1 C30_1 164.3(10) . . . . ?
C27_1 C29_1 C31_1 C30_1 -18.5(15) . . . . ?
C20_1 C21_1 C32_1 C31_1 -0.8(17) . . . . ?
C34_1 C21_1 C32_1 C31_1 -177.7(9) . . . . ?
C20_1 C21_1 C32_1 C22_1 -175.1(10) . . . . ?
C34_1 C21_1 C32_1 C22_1 8.0(16) . . . . ?
C30_1 C31_1 C32_1 C21_1 -172.1(11) . . . . ?
C29_1 C31_1 C32_1 C21_1 11.6(17) . . . . ?
C30_1 C31_1 C32_1 C22_1 2.4(17) . . . . ?
C29_1 C31_1 C32_1 C22_1 -174.0(10) . . . . ?
C23_1 C22_1 C32_1 C21_1 178.2(11) . . . . ?
C35_1 C22_1 C32_1 C21_1 -0.3(18) . . . . ?
C23_1 C22_1 C32_1 C31_1 3.7(17) . . . . ?
C35_1 C22_1 C32_1 C31_1 -174.8(10) . . . . ?
C35_1 N33_1 C34_1 O36_1 -175.8(10) . . . . ?
C41_1 N33_1 C34_1 O36_1 8.2(13) . . . . ?
C35_1 N33_1 C34_1 C21_1 3.3(13) . . . . ?
C41_1 N33_1 C34_1 C21_1 -172.7(8) . . . . ?
C20_1 C21_1 C34_1 O36_1 -7.3(15) . . . . ?
C32_1 C21_1 C34_1 O36_1 169.7(10) . . . . ?
C20_1 C21_1 C34_1 N33_1 173.7(9) . . . . ?
C32_1 C21_1 C34_1 N33_1 -9.4(13) . . . . ?
C34_1 N33_1 C35_1 O37_1 -178.7(10) . . . . ?
C41_1 N33_1 C35_1 O37_1 -2.9(16) . . . . ?
C34_1 N33_1 C35_1 C22_1 4.2(16) . . . . ?
C41_1 N33_1 C35_1 C22_1 -180.0(9) . . . . ?
C23_1 C22_1 C35_1 O37_1 -1.4(18) . . . . ?
C32_1 C22_1 C35_1 O37_1 177.1(11) . . . . ?
C23_1 C22_1 C35_1 N33_1 175.7(11) . . . . ?
C32_1 C22_1 C35_1 N33_1 -5.8(16) . . . . ?
C42_1 N38_1 N39_1 C40_1 1.7(9) . . . . ?
PD4 N38_1 N39_1 C40_1 172.4(5) . . . . ?
C42_1 N38_1 N39_1 PD3 -168.8(5) . . . . ?
PD4 N38_1 N39_1 PD3 1.9(7) . . . . ?
N38_1 N39_1 C40_1 C41_1 -0.3(9) . . . . ?
PD3 N39_1 C40_1 C41_1 167.7(6) . . . . ?
N38_1 N39_1 C40_1 C44_1 179.1(8) . . . . ?
PD3 N39_1 C40_1 C44_1 -12.9(13) . . . . ?
N39_1 C40_1 C41_1 C42_1 -1.1(10) . . . . ?
C44_1 C40_1 C41_1 C42_1 179.6(9) . . . . ?
N39_1 C40_1 C41_1 N33_1 -177.9(7) . . . . ?
C44_1 C40_1 C41_1 N33_1 2.9(15) . . . . ?
C35_1 N33_1 C41_1 C42_1 -118.8(11) . . . . ?
C34_1 N33_1 C41_1 C42_1 57.4(12) . . . . ?
C35_1 N33_1 C41_1 C40_1 57.3(13) . . . . ?
C34_1 N33_1 C41_1 C40_1 -126.5(9) . . . . ?
N39_1 N38_1 C42_1 C41_1 -2.3(9) . . . . ?
PD4 N38_1 C42_1 C41_1 -171.0(6) . . . . ?
N39_1 N38_1 C42_1 C43_1 -177.9(8) . . . . ?
PD4 N38_1 C42_1 C43_1 13.4(13) . . . . ?
C40_1 C41_1 C42_1 N38_1 2.1(10) . . . . ?
N33_1 C41_1 C42_1 N38_1 178.8(8) . . . . ?
C40_1 C41_1 C42_1 C43_1 177.4(9) . . . . ?
N33_1 C41_1 C42_1 C43_1 -5.9(15) . . . . ?
C27_1 C18_1 O45_1 C46_1 163.6(9) . . . . ?
C17_1 C18_1 O45_1 C46_1 -15.9(15) . . . . ?
C18_1 O45_1 C46_1 C51_1 123.6(11) . . . . ?
C18_1 O45_1 C46_1 C47_1 -66.8(14) . . . . ?
C51_1 C46_1 C47_1 C48_1 -3(2) . . . . ?
O45_1 C46_1 C47_1 C48_1 -172.4(11) . . . . ?
C46_1 C47_1 C48_1 C49_1 4(2) . . . . ?
C47_1 C48_1 C49_1 C50_1 -4(2) . . . . ?
C47_1 C48_1 C49_1 C52_1 177.6(15) . . . . ?
C48_1 C49_1 C50_1 C51_1 3.6(19) . . . . ?
C52_1 C49_1 C50_1 C51_1 -177.7(13) . . . . ?
C47_1 C46_1 C51_1 C50_1 3.2(18) . . . . ?
O45_1 C46_1 C51_1 C50_1 172.7(10) . . . . ?
C49_1 C50_1 C51_1 C46_1 -3.4(19) . . . . ?
C48_1 C49_1 C52_1 C55_1 -128.8(17) . . . . ?
C50_1 C49_1 C52_1 C55_1 53(2) . . . . ?
C48_1 C49_1 C52_1 C54_1 114.4(18) . . . . ?
C50_1 C49_1 C52_1 C54_1 -64.1(19) . . . . ?
C48_1 C49_1 C52_1 C53_1 -3(2) . . . . ?
C50_1 C49_1 C52_1 C53_1 179.0(15) . . . . ?
C29_1 C19_1 O56_1 C57_1 -143.8(10) . . . . ?
C20_1 C19_1 O56_1 C57_1 41.1(13) . . . . ?
C19_1 O56_1 C57_1 C58_1 -152.5(9) . . . . ?
C19_1 O56_1 C57_1 C62_1 33.4(14) . . . . ?
C62_1 C57_1 C58_1 C59_1 -1.5(16) . . . . ?
O56_1 C57_1 C58_1 C59_1 -175.4(9) . . . . ?
C57_1 C58_1 C59_1 C60_1 -0.3(16) . . . . ?
C58_1 C59_1 C60_1 C61_1 1.3(17) . . . . ?
C58_1 C59_1 C60_1 C63_1 -179.9(12) . . . . ?
C59_1 C60_1 C61_1 C62_1 -0.7(17) . . . . ?
C63_1 C60_1 C61_1 C62_1 -179.5(12) . . . . ?
C58_1 C57_1 C62_1 C61_1 2.1(16) . . . . ?
O56_1 C57_1 C62_1 C61_1 175.7(9) . . . . ?
C60_1 C61_1 C62_1 C57_1 -0.9(16) . . . . ?
C59_1 C60_1 C63_1 C65_1 -171.4(14) . . . . ?
C61_1 C60_1 C63_1 C65_1 7(2) . . . . ?
C59_1 C60_1 C63_1 C66_1 70.9(16) . . . . ?
C61_1 C60_1 C63_1 C66_1 -110.4(15) . . . . ?
C59_1 C60_1 C63_1 C64_1 -50.4(19) . . . . ?
C61_1 C60_1 C63_1 C64_1 128.4(14) . . . . ?
C30_1 C24_1 O67_1 C68_1 134.9(12) . . . . ?
C23_1 C24_1 O67_1 C68_1 -46.0(16) . . . . ?
C24_1 O67_1 C68_1 C69_1 -52.2(13) . . . . ?
C24_1 O67_1 C68_1 C73_1 135.1(9) . . . . ?
C73_1 C68_1 C69_1 C70_1 0.0 . . . . ?
O67_1 C68_1 C69_1 C70_1 -172.4(10) . . . . ?
C68_1 C69_1 C70_1 C71_1 0.0 . . . . ?
C69_1 C70_1 C71_1 C72_1 0.0 . . . . ?
C69_1 C70_1 C71_1 C74_1 -177.5(12) . . . . ?
C70_1 C71_1 C72_1 C73_1 0.0 . . . . ?
C74_1 C71_1 C72_1 C73_1 176.8(16) . . . . ?
C71_1 C72_1 C73_1 C68_1 0.0 . . . . ?
C69_1 C68_1 C73_1 C72_1 0.0 . . . . ?
O67_1 C68_1 C73_1 C72_1 173.0(10) . . . . ?
C70_1 C71_1 C74_1 C76_1 165.0(12) . . . . ?
C72_1 C71_1 C74_1 C76_1 -12.1(19) . . . . ?
C70_1 C71_1 C74_1 C75_1 41.9(17) . . . . ?
C72_1 C71_1 C74_1 C75_1 -135.2(17) . . . . ?
C70_1 C71_1 C74_1 C77_1 -81.1(14) . . . . ?
C72_1 C71_1 C74_1 C77_1 101.7(17) . . . . ?
C14_1 C13_1 O78_1 C79_1 -2.6(18) . . . . ?
C28_1 C13_1 O78_1 C79_1 178.1(11) . . . . ?
C13_1 O78_1 C79_1 C84_1 -101.0(14) . . . . ?
C13_1 O78_1 C79_1 C80_1 90.2(13) . . . . ?
C84_1 C79_1 C80_1 C81_1 5.8(19) . . . . ?
O78_1 C79_1 C80_1 C81_1 174.5(10) . . . . ?
C79_1 C80_1 C81_1 C82_1 -1(2) . . . . ?
C80_1 C81_1 C82_1 C83_1 -4(2) . . . . ?
C80_1 C81_1 C82_1 C85_1 -179.6(12) . . . . ?
C81_1 C82_1 C83_1 C84_1 4(2) . . . . ?
C85_1 C82_1 C83_1 C84_1 179.7(13) . . . . ?
C80_1 C79_1 C84_1 C83_1 -6(2) . . . . ?
O78_1 C79_1 C84_1 C83_1 -174.2(11) . . . . ?
C82_1 C83_1 C84_1 C79_1 1(2) . . . . ?
C81_1 C82_1 C85_1 C86_1 -79.1(19) . . . . ?
C83_1 C82_1 C85_1 C86_1 105.1(18) . . . . ?
C81_1 C82_1 C85_1 C87_1 152(2) . . . . ?
C83_1 C82_1 C85_1 C87_1 -24(2) . . . . ?
C81_1 C82_1 C85_1 C88_1 35(2) . . . . ?
C83_1 C82_1 C85_1 C88_1 -140.8(17) . . . . ?
C5_2 N1_2 N2_2 C3_2 1.2(10) . . . . ?
PD1 N1_2 N2_2 C3_2 -174.3(5) . . . . ?
C5_2 N1_2 N2_2 PD2 -175.6(6) . . . . ?
PD1 N1_2 N2_2 PD2 9.0(8) . . . . ?
N1_2 N2_2 C3_2 C4_2 -1.0(10) . . . . ?
PD2 N2_2 C3_2 C4_2 175.2(7) . . . . ?
N1_2 N2_2 C3_2 C6_2 179.5(8) . . . . ?
PD2 N2_2 C3_2 C6_2 -4.3(14) . . . . ?
N2_2 C3_2 C4_2 C5_2 0.4(11) . . . . ?
C6_2 C3_2 C4_2 C5_2 179.9(10) . . . . ?
N2_2 C3_2 C4_2 N8_2 -178.1(9) . . . . ?
C6_2 C3_2 C4_2 N8_2 1.4(16) . . . . ?
C3_2 C4_2 C5_2 N1_2 0.4(11) . . . . ?
N8_2 C4_2 C5_2 N1_2 178.8(9) . . . . ?
C3_2 C4_2 C5_2 C7_2 179.1(11) . . . . ?
N8_2 C4_2 C5_2 C7_2 -2.5(19) . . . . ?
N2_2 N1_2 C5_2 C4_2 -0.9(11) . . . . ?
PD1 N1_2 C5_2 C4_2 173.0(7) . . . . ?
N2_2 N1_2 C5_2 C7_2 -179.8(9) . . . . ?
PD1 N1_2 C5_2 C7_2 -5.8(15) . . . . ?
C5_2 C4_2 N8_2 C10_2 66.9(14) . . . . ?
C3_2 C4_2 N8_2 C10_2 -115.0(11) . . . . ?
C5_2 C4_2 N8_2 C9_2 -118.9(11) . . . . ?
C3_2 C4_2 N8_2 C9_2 59.2(14) . . . . ?
C10_2 N8_2 C9_2 O11_2 176.7(10) . . . . ?
C4_2 N8_2 C9_2 O11_2 2.9(14) . . . . ?
C10_2 N8_2 C9_2 C16_2 -3.4(14) . . . . ?
C4_2 N8_2 C9_2 C16_2 -177.2(8) . . . . ?
C9_2 N8_2 C10_2 O12_2 -178.4(10) . . . . ?
C4_2 N8_2 C10_2 O12_2 -4.6(15) . . . . ?
C9_2 N8_2 C10_2 C15_2 6.2(15) . . . . ?
C4_2 N8_2 C10_2 C15_2 -180.0(9) . . . . ?
C28_2 C13_2 C14_2 C15_2 -0.1(18) . . . . ?
O78_2 C13_2 C14_2 C15_2 177.2(10) . . . . ?
C13_2 C14_2 C15_2 C25_2 -9.0(17) . . . . ?
C13_2 C14_2 C15_2 C10_2 169.7(10) . . . . ?
O12_2 C10_2 C15_2 C14_2 -0.2(16) . . . . ?
N8_2 C10_2 C15_2 C14_2 175.0(10) . . . . ?
O12_2 C10_2 C15_2 C25_2 178.5(10) . . . . ?
N8_2 C10_2 C15_2 C25_2 -6.3(14) . . . . ?
O11_2 C9_2 C16_2 C17_2 -6.2(15) . . . . ?
N8_2 C9_2 C16_2 C17_2 173.9(9) . . . . ?
O11_2 C9_2 C16_2 C25_2 -179.7(10) . . . . ?
N8_2 C9_2 C16_2 C25_2 0.5(14) . . . . ?
C25_2 C16_2 C17_2 C18_2 -7.4(15) . . . . ?
C9_2 C16_2 C17_2 C18_2 179.1(9) . . . . ?
C16_2 C17_2 C18_2 C27_2 1.6(15) . . . . ?
C16_2 C17_2 C18_2 O45_2 174.4(9) . . . . ?
O56_2 C19_2 C20_2 C21_2 174.1(10) . . . . ?
C29_2 C19_2 C20_2 C21_2 -1.1(16) . . . . ?
C19_2 C20_2 C21_2 C32_2 -3.7(16) . . . . ?
C19_2 C20_2 C21_2 C34_2 177.0(10) . . . . ?
C32_2 C22_2 C23_2 C24_2 -7.0(16) . . . . ?
C35_2 C22_2 C23_2 C24_2 174.1(10) . . . . ?
C22_2 C23_2 C24_2 C30_2 0.8(16) . . . . ?
C22_2 C23_2 C24_2 O67_2 172.8(9) . . . . ?
C17_2 C16_2 C25_2 C26_2 1.2(15) . . . . ?
C9_2 C16_2 C25_2 C26_2 174.6(9) . . . . ?
C17_2 C16_2 C25_2 C15_2 -174.1(9) . . . . ?
C9_2 C16_2 C25_2 C15_2 -0.7(14) . . . . ?
C14_2 C15_2 C25_2 C26_2 7.0(15) . . . . ?
C10_2 C15_2 C25_2 C26_2 -171.7(9) . . . . ?
C14_2 C15_2 C25_2 C16_2 -177.6(10) . . . . ?
C10_2 C15_2 C25_2 C16_2 3.7(15) . . . . ?
C16_2 C25_2 C26_2 C27_2 10.6(14) . . . . ?
C15_2 C25_2 C26_2 C27_2 -174.1(9) . . . . ?
C16_2 C25_2 C26_2 C28_2 -171.2(10) . . . . ?
C15_2 C25_2 C26_2 C28_2 4.1(15) . . . . ?
O45_2 C18_2 C27_2 C26_2 -162.4(9) . . . . ?
C17_2 C18_2 C27_2 C26_2 10.5(15) . . . . ?
O45_2 C18_2 C27_2 C29_2 16.1(15) . . . . ?
C17_2 C18_2 C27_2 C29_2 -171.0(9) . . . . ?
C25_2 C26_2 C27_2 C18_2 -16.4(14) . . . . ?
C28_2 C26_2 C27_2 C18_2 165.5(10) . . . . ?
C25_2 C26_2 C27_2 C29_2 165.0(9) . . . . ?
C28_2 C26_2 C27_2 C29_2 -13.2(14) . . . . ?
C14_2 C13_2 C28_2 C26_2 11.1(17) . . . . ?
O78_2 C13_2 C28_2 C26_2 -166.2(10) . . . . ?
C14_2 C13_2 C28_2 C30_2 -172.0(11) . . . . ?
O78_2 C13_2 C28_2 C30_2 10.8(18) . . . . ?
C25_2 C26_2 C28_2 C13_2 -12.9(15) . . . . ?
C27_2 C26_2 C28_2 C13_2 165.2(10) . . . . ?
C25_2 C26_2 C28_2 C30_2 169.9(10) . . . . ?
C27_2 C26_2 C28_2 C30_2 -12.0(15) . . . . ?
O56_2 C19_2 C29_2 C31_2 -164.3(9) . . . . ?
C20_2 C19_2 C29_2 C31_2 11.4(15) . . . . ?
O56_2 C19_2 C29_2 C27_2 9.3(15) . . . . ?
C20_2 C19_2 C29_2 C27_2 -174.9(9) . . . . ?
C18_2 C27_2 C29_2 C19_2 32.6(15) . . . . ?
C26_2 C27_2 C29_2 C19_2 -148.8(10) . . . . ?
C18_2 C27_2 C29_2 C31_2 -153.6(10) . . . . ?
C26_2 C27_2 C29_2 C31_2 25.0(13) . . . . ?
C23_2 C24_2 C30_2 C31_2 10.5(16) . . . . ?
O67_2 C24_2 C30_2 C31_2 -161.7(9) . . . . ?
C23_2 C24_2 C30_2 C28_2 -170.5(10) . . . . ?
O67_2 C24_2 C30_2 C28_2 17.4(15) . . . . ?
C13_2 C28_2 C30_2 C31_2 -150.6(11) . . . . ?
C26_2 C28_2 C30_2 C31_2 26.3(15) . . . . ?
C13_2 C28_2 C30_2 C24_2 30.3(18) . . . . ?
C26_2 C28_2 C30_2 C24_2 -152.7(10) . . . . ?
C24_2 C30_2 C31_2 C29_2 164.8(9) . . . . ?
C28_2 C30_2 C31_2 C29_2 -14.3(15) . . . . ?
C24_2 C30_2 C31_2 C32_2 -15.7(15) . . . . ?
C28_2 C30_2 C31_2 C32_2 165.2(9) . . . . ?
C19_2 C29_2 C31_2 C30_2 162.9(10) . . . . ?
C27_2 C29_2 C31_2 C30_2 -11.2(14) . . . . ?
C19_2 C29_2 C31_2 C32_2 -16.6(14) . . . . ?
C27_2 C29_2 C31_2 C32_2 169.3(8) . . . . ?
C20_2 C21_2 C32_2 C31_2 -1.9(15) . . . . ?
C34_2 C21_2 C32_2 C31_2 177.4(9) . . . . ?
C20_2 C21_2 C32_2 C22_2 -179.3(9) . . . . ?
C34_2 C21_2 C32_2 C22_2 0.0(15) . . . . ?
C30_2 C31_2 C32_2 C21_2 -167.5(10) . . . . ?
C29_2 C31_2 C32_2 C21_2 12.0(14) . . . . ?
C30_2 C31_2 C32_2 C22_2 10.0(14) . . . . ?
C29_2 C31_2 C32_2 C22_2 -170.5(9) . . . . ?
C23_2 C22_2 C32_2 C21_2 179.2(10) . . . . ?
C35_2 C22_2 C32_2 C21_2 -1.9(15) . . . . ?
C23_2 C22_2 C32_2 C31_2 1.8(15) . . . . ?
C35_2 C22_2 C32_2 C31_2 -179.4(9) . . . . ?
C41_2 N33_2 C34_2 O36_2 -1.6(15) . . . . ?
C35_2 N33_2 C34_2 O36_2 173.2(10) . . . . ?
C41_2 N33_2 C34_2 C21_2 -177.5(9) . . . . ?
C35_2 N33_2 C34_2 C21_2 -2.7(15) . . . . ?
C20_2 C21_2 C34_2 O36_2 5.8(17) . . . . ?
C32_2 C21_2 C34_2 O36_2 -173.5(11) . . . . ?
C20_2 C21_2 C34_2 N33_2 -178.5(10) . . . . ?
C32_2 C21_2 C34_2 N33_2 2.2(15) . . . . ?
C34_2 N33_2 C35_2 O37_2 -179.1(10) . . . . ?
C41_2 N33_2 C35_2 O37_2 -4.0(15) . . . . ?
C34_2 N33_2 C35_2 C22_2 0.8(16) . . . . ?
C41_2 N33_2 C35_2 C22_2 175.9(9) . . . . ?
C23_2 C22_2 C35_2 O37_2 0.3(17) . . . . ?
C32_2 C22_2 C35_2 O37_2 -178.6(10) . . . . ?
C23_2 C22_2 C35_2 N33_2 -179.6(10) . . . . ?
C32_2 C22_2 C35_2 N33_2 1.5(15) . . . . ?
C42_2 N38_2 N39_2 C40_2 1.6(9) . . . . ?
PD3 N38_2 N39_2 C40_2 -179.4(6) 2_666 . . . ?
C42_2 N38_2 N39_2 PD4 173.9(6) . . . 2_666 ?
PD3 N38_2 N39_2 PD4 -7.1(8) 2_666 . . 2_666 ?
N38_2 N39_2 C40_2 C41_2 -1.5(10) . . . . ?
PD4 N39_2 C40_2 C41_2 -172.2(7) 2_666 . . . ?
N38_2 N39_2 C40_2 C43_2 174.1(9) . . . . ?
PD4 N39_2 C40_2 C43_2 3.5(14) 2_666 . . . ?
N39_2 C40_2 C41_2 C42_2 0.9(11) . . . . ?
C43_2 C40_2 C41_2 C42_2 -174.4(10) . . . . ?
N39_2 C40_2 C41_2 N33_2 -175.4(9) . . . . ?
C43_2 C40_2 C41_2 N33_2 9.3(17) . . . . ?
C34_2 N33_2 C41_2 C42_2 -108.5(12) . . . . ?
C35_2 N33_2 C41_2 C42_2 76.3(13) . . . . ?
C34_2 N33_2 C41_2 C40_2 67.3(14) . . . . ?
C35_2 N33_2 C41_2 C40_2 -108.0(12) . . . . ?
C40_2 C41_2 C42_2 N38_2 0.1(11) . . . . ?
N33_2 C41_2 C42_2 N38_2 176.5(9) . . . . ?
C40_2 C41_2 C42_2 C44_2 177.3(10) . . . . ?
N33_2 C41_2 C42_2 C44_2 -6.3(18) . . . . ?
N39_2 N38_2 C42_2 C41_2 -1.1(10) . . . . ?
PD3 N38_2 C42_2 C41_2 -179.6(7) 2_666 . . . ?
N39_2 N38_2 C42_2 C44_2 -178.7(8) . . . . ?
PD3 N38_2 C42_2 C44_2 2.7(14) 2_666 . . . ?
C27_2 C18_2 O45_2 C46_2 -149.7(10) . . . . ?
C17_2 C18_2 O45_2 C46_2 37.4(14) . . . . ?
C18_2 O45_2 C46_2 C51_2 -141.6(10) . . . . ?
C18_2 O45_2 C46_2 C47_2 43.5(14) . . . . ?
C51_2 C46_2 C47_2 C48_2 -3.1(16) . . . . ?
O45_2 C46_2 C47_2 C48_2 171.7(9) . . . . ?
C46_2 C47_2 C48_2 C49_2 4.7(17) . . . . ?
C47_2 C48_2 C49_2 C50_2 -3(2) . . . . ?
C47_2 C48_2 C49_2 C52_2 -174.8(13) . . . . ?
C48_2 C49_2 C50_2 C51_2 -1(2) . . . . ?
C52_2 C49_2 C50_2 C51_2 170.6(14) . . . . ?
C47_2 C46_2 C51_2 C50_2 -0.5(17) . . . . ?
O45_2 C46_2 C51_2 C50_2 -175.4(10) . . . . ?
C49_2 C50_2 C51_2 C46_2 3(2) . . . . ?
C50_2 C49_2 C52_2 C55_2 -112(2) . . . . ?
C48_2 C49_2 C52_2 C55_2 60(3) . . . . ?
C50_2 C49_2 C52_2 C54_2 30(3) . . . . ?
C48_2 C49_2 C52_2 C54_2 -158.7(18) . . . . ?
C50_2 C49_2 C52_2 C53_2 130.3(19) . . . . ?
C48_2 C49_2 C52_2 C53_2 -58(2) . . . . ?
C20_2 C19_2 O56_2 C57_2 9.5(16) . . . . ?
C29_2 C19_2 O56_2 C57_2 -175.2(10) . . . . ?
C19_2 O56_2 C57_2 C58_2 -111.0(12) . . . . ?
C19_2 O56_2 C57_2 C62_2 71.8(13) . . . . ?
O56_2 C57_2 C58_2 C59_2 -177.1(11) . . . . ?
C62_2 C57_2 C58_2 C59_2 0.2(18) . . . . ?
C57_2 C58_2 C59_2 C60_2 1(2) . . . . ?
C58_2 C59_2 C60_2 C61_2 -1(2) . . . . ?
C58_2 C59_2 C60_2 C63_2 178.7(15) . . . . ?
C59_2 C60_2 C61_2 C62_2 1(2) . . . . ?
C63_2 C60_2 C61_2 C62_2 -179.3(13) . . . . ?
C60_2 C61_2 C62_2 C57_2 0.2(19) . . . . ?
O56_2 C57_2 C62_2 C61_2 176.6(10) . . . . ?
C58_2 C57_2 C62_2 C61_2 -0.7(16) . . . . ?
C59_2 C60_2 C63_2 C66_2 61(2) . . . . ?
C61_2 C60_2 C63_2 C66_2 -119.1(18) . . . . ?
C59_2 C60_2 C63_2 C64_2 -58(2) . . . . ?
C61_2 C60_2 C63_2 C64_2 121.8(18) . . . . ?
C59_2 C60_2 C63_2 C65_2 -169.9(16) . . . . ?
C61_2 C60_2 C63_2 C65_2 10(2) . . . . ?
C23_2 C24_2 O67_2 C68_2 33.0(14) . . . . ?
C30_2 C24_2 O67_2 C68_2 -154.4(9) . . . . ?
C24_2 O67_2 C68_2 C73_2 -127.1(10) . . . . ?
C24_2 O67_2 C68_2 C69_2 51.3(13) . . . . ?
C73_2 C68_2 C69_2 C70_2 -2.2(16) . . . . ?
O67_2 C68_2 C69_2 C70_2 179.6(9) . . . . ?
C68_2 C69_2 C70_2 C71_2 -1.1(19) . . . . ?
C69_2 C70_2 C71_2 C72_2 5(2) . . . . ?
C69_2 C70_2 C71_2 C74_2 -177.7(13) . . . . ?
C70_2 C71_2 C72_2 C73_2 -5.2(19) . . . . ?
C74_2 C71_2 C72_2 C73_2 177.0(12) . . . . ?
C69_2 C68_2 C73_2 C72_2 1.4(17) . . . . ?
O67_2 C68_2 C73_2 C72_2 179.8(10) . . . . ?
C71_2 C72_2 C73_2 C68_2 2.3(18) . . . . ?
C70_2 C71_2 C74_2 C75_2 57(2) . . . . ?
C72_2 C71_2 C74_2 C75_2 -125.2(17) . . . . ?
C70_2 C71_2 C74_2 C76_2 -176.9(16) . . . . ?
C72_2 C71_2 C74_2 C76_2 1(2) . . . . ?
C70_2 C71_2 C74_2 C77_2 -59(2) . . . . ?
C72_2 C71_2 C74_2 C77_2 118.8(14) . . . . ?
C14_2 C13_2 O78_2 C79_2 -31.6(16) . . . . ?
C28_2 C13_2 O78_2 C79_2 145.7(10) . . . . ?
C13_2 O78_2 C79_2 C84_2 -51.4(15) . . . . ?
C13_2 O78_2 C79_2 C80_2 130.9(10) . . . . ?
C84_2 C79_2 C80_2 C81_2 1.9(17) . . . . ?
O78_2 C79_2 C80_2 C81_2 179.8(11) . . . . ?
C79_2 C80_2 C81_2 C82_2 -3(2) . . . . ?
C80_2 C81_2 C82_2 C83_2 -1(2) . . . . ?
C80_2 C81_2 C82_2 C85_2 179.2(15) . . . . ?
C81_2 C82_2 C83_2 C84_2 5(2) . . . . ?
C85_2 C82_2 C83_2 C84_2 -175.2(14) . . . . ?
C82_2 C83_2 C84_2 C79_2 -6(2) . . . . ?
C80_2 C79_2 C84_2 C83_2 2.4(18) . . . . ?
O78_2 C79_2 C84_2 C83_2 -175.3(11) . . . . ?
C81_2 C82_2 C85_2 C86_2 66(3) . . . . ?
C83_2 C82_2 C85_2 C86_2 -114(2) . . . . ?
C81_2 C82_2 C85_2 C88_2 -148.4(17) . . . . ?
C83_2 C82_2 C85_2 C88_2 32(2) . . . . ?
C81_2 C82_2 C85_2 C87_2 -40(2) . . . . ?
C83_2 C82_2 C85_2 C87_2 140.2(17) . . . . ?
C6_3 N1_3 C2_3 C3_3 -5.3(14) . . . . ?
PD2 N1_3 C2_3 C3_3 -175.2(8) . . . . ?
N1_3 C2_3 C3_3 C4_3 3.0(17) . . . . ?
C2_3 C3_3 C4_3 C5_3 -2(2) . . . . ?
C3_3 C4_3 C5_3 C6_3 2.5(19) . . . . ?
C4_3 C5_3 C6_3 N1_3 -5.0(16) . . . . ?
C4_3 C5_3 C6_3 C7_3 177.3(10) . . . . ?
C2_3 N1_3 C6_3 C5_3 6.4(13) . . . . ?
PD2 N1_3 C6_3 C5_3 177.4(8) . . . . ?
C2_3 N1_3 C6_3 C7_3 -175.7(8) . . . . ?
PD2 N1_3 C6_3 C7_3 -4.7(9) . . . . ?
C5_3 C6_3 C7_3 C8_3 1.6(15) . . . . ?
N1_3 C6_3 C7_3 C8_3 -176.3(8) . . . . ?
C5_3 C6_3 C7_3 N12_3 -177.8(9) . . . . ?
N1_3 C6_3 C7_3 N12_3 4.3(11) . . . . ?
N12_3 C7_3 C8_3 C9_3 -0.5(14) . . . . ?
C6_3 C7_3 C8_3 C9_3 -179.9(10) . . . . ?
C7_3 C8_3 C9_3 C10_3 2.9(17) . . . . ?
C8_3 C9_3 C10_3 C11_3 -5.2(18) . . . . ?
C9_3 C10_3 C11_3 N12_3 5.7(17) . . . . ?
C10_3 C11_3 N12_3 C7_3 -3.4(14) . . . . ?
C10_3 C11_3 N12_3 PD2 179.0(8) . . . . ?
C8_3 C7_3 N12_3 C11_3 0.7(12) . . . . ?
C6_3 C7_3 N12_3 C11_3 -179.9(8) . . . . ?
C8_3 C7_3 N12_3 PD2 178.7(7) . . . . ?
C6_3 C7_3 N12_3 PD2 -1.9(9) . . . . ?
C18_3 N13_3 C14_3 C15_3 1.2(14) . . . . ?
PD1 N13_3 C14_3 C15_3 176.9(7) . . . . ?
N13_3 C14_3 C15_3 C16_3 4.0(16) . . . . ?
C14_3 C15_3 C16_3 C17_3 -4.9(18) . . . . ?
C15_3 C16_3 C17_3 C18_3 0.8(18) . . . . ?
C14_3 N13_3 C18_3 C17_3 -5.5(14) . . . . ?
PD1 N13_3 C18_3 C17_3 178.1(7) . . . . ?
C14_3 N13_3 C18_3 C19_3 175.2(8) . . . . ?
PD1 N13_3 C18_3 C19_3 -1.2(10) . . . . ?
C16_3 C17_3 C18_3 N13_3 4.5(16) . . . . ?
C16_3 C17_3 C18_3 C19_3 -176.2(10) . . . . ?
N13_3 C18_3 C19_3 C20_3 -177.9(9) . . . . ?
C17_3 C18_3 C19_3 C20_3 2.9(16) . . . . ?
N13_3 C18_3 C19_3 N24_3 -1.3(12) . . . . ?
C17_3 C18_3 C19_3 N24_3 179.5(9) . . . . ?
N24_3 C19_3 C20_3 C21_3 -2.0(16) . . . . ?
C18_3 C19_3 C20_3 C21_3 174.4(10) . . . . ?
C19_3 C20_3 C21_3 C22_3 1.9(18) . . . . ?
C20_3 C21_3 C22_3 C23_3 -1.8(18) . . . . ?
C21_3 C22_3 C23_3 N24_3 1.9(17) . . . . ?
C22_3 C23_3 N24_3 C19_3 -2.0(15) . . . . ?
C22_3 C23_3 N24_3 PD1 -179.8(8) . . . . ?
C20_3 C19_3 N24_3 C23_3 2.0(14) . . . . ?
C18_3 C19_3 N24_3 C23_3 -174.8(8) . . . . ?
C20_3 C19_3 N24_3 PD1 -180.0(8) . . . . ?
C18_3 C19_3 N24_3 PD1 3.2(10) . . . . ?
C30_3 N25_3 C26_3 C27_3 -0.7(16) . . . . ?
PD4 N25_3 C26_3 C27_3 177.6(9) . . . . ?
N25_3 C26_3 C27_3 C28_3 -1.1(18) . . . . ?
C26_3 C27_3 C28_3 C29_3 2.6(18) . . . . ?
C27_3 C28_3 C29_3 C30_3 -2.4(17) . . . . ?
C26_3 N25_3 C30_3 C29_3 0.8(14) . . . . ?
PD4 N25_3 C30_3 C29_3 -177.6(7) . . . . ?
C26_3 N25_3 C30_3 C31_3 -172.6(8) . . . . ?
PD4 N25_3 C30_3 C31_3 8.9(10) . . . . ?
C28_3 C29_3 C30_3 N25_3 0.7(15) . . . . ?
C28_3 C29_3 C30_3 C31_3 173.5(9) . . . . ?
N25_3 C30_3 C31_3 N36_3 -6.9(11) . . . . ?
C29_3 C30_3 C31_3 N36_3 179.8(9) . . . . ?
N25_3 C30_3 C31_3 C32_3 173.8(9) . . . . ?
C29_3 C30_3 C31_3 C32_3 0.5(14) . . . . ?
N36_3 C31_3 C32_3 C33_3 2.0(15) . . . . ?
C30_3 C31_3 C32_3 C33_3 -178.7(10) . . . . ?
C31_3 C32_3 C33_3 C34_3 -3.3(18) . . . . ?
C32_3 C33_3 C34_3 C35_3 3.9(18) . . . . ?
C33_3 C34_3 C35_3 N36_3 -3.5(17) . . . . ?
C32_3 C31_3 N36_3 C35_3 -1.6(13) . . . . ?
C30_3 C31_3 N36_3 C35_3 179.1(8) . . . . ?
C32_3 C31_3 N36_3 PD4 -179.3(7) . . . . ?
C30_3 C31_3 N36_3 PD4 1.3(9) . . . . ?
C34_3 C35_3 N36_3 C31_3 2.5(15) . . . . ?
C34_3 C35_3 N36_3 PD4 180.0(8) . . . . ?
C42_3 N37_3 C38_3 C39_3 9.2(14) . . . . ?
PD3 N37_3 C38_3 C39_3 179.8(8) . . . . ?
N37_3 C38_3 C39_3 C40_3 -6.7(16) . . . . ?
C38_3 C39_3 C40_3 C41_3 2.3(16) . . . . ?
C39_3 C40_3 C41_3 C42_3 -1.0(16) . . . . ?
C38_3 N37_3 C42_3 C41_3 -7.6(14) . . . . ?
PD3 N37_3 C42_3 C41_3 -179.3(8) . . . . ?
C38_3 N37_3 C42_3 C43_3 174.1(8) . . . . ?
PD3 N37_3 C42_3 C43_3 2.4(11) . . . . ?
C40_3 C41_3 C42_3 N37_3 3.8(15) . . . . ?
C40_3 C41_3 C42_3 C43_3 -178.2(10) . . . . ?
N37_3 C42_3 C43_3 N48_3 -4.6(13) . . . . ?
C41_3 C42_3 C43_3 N48_3 177.3(10) . . . . ?
N37_3 C42_3 C43_3 C44_3 -177.7(9) . . . . ?
C41_3 C42_3 C43_3 C44_3 4.1(17) . . . . ?
N48_3 C43_3 C44_3 C45_3 -2.0(17) . . . . ?
C42_3 C43_3 C44_3 C45_3 171.0(11) . . . . ?
C43_3 C44_3 C45_3 C46_3 4.4(18) . . . . ?
C44_3 C45_3 C46_3 C47_3 -7.2(18) . . . . ?
C45_3 C46_3 C47_3 N48_3 7.9(18) . . . . ?
C44_3 C43_3 N48_3 C47_3 2.3(15) . . . . ?
C42_3 C43_3 N48_3 C47_3 -171.1(9) . . . . ?
C44_3 C43_3 N48_3 PD3 177.9(8) . . . . ?
C42_3 C43_3 N48_3 PD3 4.5(11) . . . . ?
C46_3 C47_3 N48_3 C43_3 -5.4(16) . . . . ?
C46_3 C47_3 N48_3 PD3 179.7(9) . . . . ?
C5_4 O1_4 C2_4 C3_4 25(2) . . . . ?
O1_4 C2_4 C3_4 C4_4 -4(3) . . . . ?
C2_4 C3_4 C4_4 C5_4 -15(2) . . . . ?
C2_4 O1_4 C5_4 C4_4 -34(2) . . . . ?
C3_4 C4_4 C5_4 O1_4 29(2) . . . . ?
C10_4 O6_4 C7_4 C8_4 37.0(14) . . . . ?
O6_4 C7_4 C8_4 C9_4 -20.6(16) . . . . ?
C7_4 C8_4 C9_4 C10_4 -2.3(15) . . . . ?
C7_4 O6_4 C10_4 C9_4 -38.1(13) . . . . ?
C8_4 C9_4 C10_4 O6_4 24.5(15) . . . . ?
C15_4 O11_4 C12_4 C13_4 38(4) . . . . ?
O11_4 C12_4 C13_4 C14_4 -13(4) . . . . ?
C12_4 C13_4 C14_4 C15_4 -13(4) . . . . ?
C12_4 O11_4 C15_4 C14_4 -45(3) . . . . ?
C13_4 C14_4 C15_4 O11_4 34(3) . . . . ?
C20_4 O16_4 C17_4 C18_4 -28(2) . . . . ?
O16_4 C17_4 C18_4 C19_4 7(2) . . . . ?
C17_4 C18_4 C19_4 C20_4 14.4(18) . . . . ?
C17_4 O16_4 C20_4 C19_4 37.6(18) . . . . ?
C18_4 C19_4 C20_4 O16_4 -32.8(17) . . . . ?
